data_7110670
loop_
_publ_author_name
'Lang, Jian-Ping'
'Kawaguchi, Hiroyuki'
'Tatsumi, Kazuyuki'

_publ_section_title
;
 Synthesis and structures of a triply-fused incomplete-cubane cluster
 [{(\h5-C5Me5)WS3}3Cu7(MeCN)9](PF6)4 and a 2D polymer
 [(\h5-C5Me5)WS3Cu3Cl(MeCN)(pz)]PF6 (pz = pyrazine)
;
_journal_issue 22
_journal_name_full 'Chemical Communications'
_journal_page_first 2315
_journal_paper_doi 10.1039/a906081b
_journal_year 1999
_chemical_formula_sum 'C48 H72 Cu7 F24 N9 P4 S9 W3'
_chemical_formula_weight 2639.93
_space_group_IT_number 61
_symmetry_cell_setting orthorhombic
_symmetry_Int_Tables_number 61
_symmetry_space_group_name_Hall '-P 2ac 2ab'
_symmetry_space_group_name_H-M 'P b c a'
_audit_creation_date 'Tue Jul 20 12:43:46 1999'
_audit_creation_method 'from TEXRAY.INF file'
_cell_angle_alpha 90
_cell_angle_beta 90
_cell_angle_gamma 90
_cell_formula_units_Z 8
_cell_length_a 25.23(1)
_cell_length_b 31.84(1)
_cell_length_c 20.951(8)
_cell_measurement_reflns_used 20
_cell_measurement_temperature 296.2
_cell_measurement_theta_max 6.8
_cell_measurement_theta_min 5.3
_cell_volume 16830(11)
_computing_cell_refinement 'Rigaku/AFC Diffractometer Control'
_computing_data_collection 'Rigaku/AFC Diffractometer Control'
_computing_data_reduction teXsan
_computing_publication_material teXsan
_computing_structure_refinement teXsan
_computing_structure_solution SHELXS86
_diffrn_ambient_temperature 296.2
_diffrn_measurement_device_type 'Rigaku AFC7R'
_diffrn_measurement_method \w-2\q
_diffrn_orient_matrix_UB_11 -0.00259
_diffrn_orient_matrix_UB_12 0.02821
_diffrn_orient_matrix_UB_13 -0.02070
_diffrn_orient_matrix_UB_21 -0.00202
_diffrn_orient_matrix_UB_22 -0.01376
_diffrn_orient_matrix_UB_23 -0.04286
_diffrn_orient_matrix_UB_31 -0.03949
_diffrn_orient_matrix_UB_32 -0.00101
_diffrn_orient_matrix_UB_33 0.00350
_diffrn_radiation_detector 'scintillation counter'
_diffrn_radiation_monochromator graphite
_diffrn_radiation_source 'Rigaku rotating anode'
_diffrn_radiation_type 'Mo K\a'
_diffrn_radiation_wavelength 0.7107
_diffrn_reflns_av_R_equivalents 0.054
_diffrn_reflns_av_sigmaI/netI 0.080
_diffrn_reflns_limit_h_max 0
_diffrn_reflns_limit_h_min -27
_diffrn_reflns_limit_k_max 30
_diffrn_reflns_limit_k_min 0
_diffrn_reflns_limit_l_max 20
_diffrn_reflns_limit_l_min 0
_diffrn_reflns_number 8574
_diffrn_reflns_reduction_process 'Lp corrections applied'
_diffrn_reflns_theta_max 22.48
_diffrn_reflns_theta_min 2.05
_diffrn_standards_decay_% -3.20
_diffrn_standards_interval_count 150
_diffrn_standards_number 3
_exptl_absorpt_coefficient_mu 6.206
_exptl_absorpt_correction_T_max 1.000
_exptl_absorpt_correction_T_min 0.760
_exptl_absorpt_correction_type psi-scan
_exptl_absorpt_process_details '(North, Phillips & Mathews, 1968)'
_exptl_crystal_colour darkred
_exptl_crystal_density_diffrn 2.083
_exptl_crystal_density_method 'not measured'
_exptl_crystal_description prismatic
_exptl_crystal_F_000 10144.00
_exptl_crystal_size_max 0.500
_exptl_crystal_size_mid 0.450
_exptl_crystal_size_min 0.300
_refine_diff_density_max 1.78
_refine_diff_density_min -0.87
_refine_ls_extinction_method none
_refine_ls_goodness_of_fit_ref 2.106
_refine_ls_hydrogen_treatment noref
_refine_ls_matrix_type full
_refine_ls_number_constraints 0
_refine_ls_number_parameters 532
_refine_ls_number_reflns 5252
_refine_ls_number_restraints 0
_refine_ls_R_factor_all 0.0541
_refine_ls_R_factor_gt 0.0541
_refine_ls_shift/su_max 0.3750
_refine_ls_shift/su_mean 0.0079
_refine_ls_structure_factor_coef F
_refine_ls_weighting_details 'w = 1/[\s^2^(Fo) + 0.00022|Fo|^2^]'
_refine_ls_weighting_scheme calc
_refine_ls_wR_factor_gt 0.0644
_refine_ls_wR_factor_ref 0.0644
_reflns_number_gt 5252
_reflns_number_total 8572
_reflns_threshold_expression >2.0sigma(I)
_cod_data_source_file 906081bsup1.cif
_cod_data_source_block 1
_cod_depositor_comments
;
The following automatic conversions were performed:
'_reflns_observed_expression' tag replaced with
'_reflns_threshold_expression' tag as specified in the replacement
file
'cod-tools/trunk/perl-scripts/inputs/replacement_tags.lst'.

'_atom_site_calc_flags'
tag replaced with '_atom_site_calc_flag' tag as specified in the
replacement file
'cod-tools/trunk/perl-scripts/inputs/replacement_tags.lst'.

'_atom_type_scat_imag'
tag replaced with '_atom_type_scat_dispersion_imag' tag as specified
in the replacement file
'cod-tools/trunk/perl-scripts/inputs/replacement_tags.lst'.

Automatic conversion script
Id: cif_correct_tags 3137 2015-03-23 15:08:43Z antanas 
;
_cod_original_cell_volume 16835(12)
_cod_original_sg_symbol_H-M 'P b c a      '
_cod_original_formula_sum 'C48 H72 Cu7 F24 N9 P4 S9 W3 '
_cod_database_code 7110670

loop_
_symmetry_equiv_pos_as_xyz
x,y,z
1/2+x,1/2-y,-z
-x,1/2+y,1/2-z
1/2-x,-y,1/2+z
-x,-y,-z
1/2-x,1/2+y,z
x,1/2-y,1/2+z
1/2+x,y,1/2-z

loop_
_atom_site_label
_atom_site_type_symbol
_atom_site_fract_x
_atom_site_fract_y
_atom_site_fract_z
_atom_site_U_iso_or_equiv
_atom_site_adp_type
_atom_site_occupancy
_atom_site_calc_flag
W(1) W 0.11285(4) 0.58865(3) 0.05588(5) 0.0449(3) Uani 1.00 d
W(2) W 0.02089(4) 0.57232(3) 0.29327(4) 0.0354(3) Uani 1.00 d
W(3) W 0.01065(4) 0.74609(3) 0.30379(5) 0.0410(3) Uani 1.00 d
Cu(1) Cu 0.2035(1) 0.5830(1) 0.1255(2) 0.073(1) Uani 1.00 d
Cu(2) Cu 0.1221(1) 0.50933(10) 0.0871(2) 0.077(1) Uani 1.00 d
Cu(3) Cu 0.0715(1) 0.58465(9) 0.1781(1) 0.0496(10) Uani 1.00 d
Cu(4) Cu 0.1202(1) 0.58394(10) 0.3379(1) 0.060(1) Uani 1.00 d
Cu(5) Cu 0.0207(1) 0.65919(8) 0.3011(1) 0.0470(9) Uani 1.00 d
Cu(6) Cu 0.1073(1) 0.73946(10) 0.3588(2) 0.062(1) Uani 1.00 d
Cu(7) Cu -0.0206(1) 0.72914(10) 0.4240(1) 0.061(1) Uani 1.00 d
S(1) S 0.1836(3) 0.5465(2) 0.0365(3) 0.073(3) Uani 1.00 d
S(2) S 0.0466(3) 0.5449(2) 0.0899(3) 0.056(2) Uani 1.00 d
S(3) S 0.1355(3) 0.6286(2) 0.1416(3) 0.049(2) Uani 1.00 d
S(4) S -0.0037(2) 0.6177(2) 0.2156(3) 0.042(2) Uani 1.00 d
S(5) S 0.0961(2) 0.5407(2) 0.2590(3) 0.049(2) Uani 1.00 d
S(6) S 0.0455(3) 0.6124(2) 0.3781(3) 0.047(2) Uani 1.00 d
S(7) S 0.0383(3) 0.7781(2) 0.3944(3) 0.056(2) Uani 1.00 d
S(8) S 0.0804(2) 0.7081(2) 0.2682(3) 0.047(2) Uani 1.00 d
S(9) S -0.0513(2) 0.6988(2) 0.3337(3) 0.051(2) Uani 1.00 d
P(1) P 0.6679(5) 0.0946(5) 0.0693(6) 0.147(6) Uani 1.00 d
P(2) P 0.6393(5) 0.1136(5) 0.6369(6) 0.140(5) Uani 1.00 d
P(3) P 0.3526(4) 0.0629(2) 0.6556(5) 0.081(3) Uani 1.00 d
P(4) P 0.2555(5) 0.2419(3) 0.6228(5) 0.111(4) Uani 1.00 d
F(1) F 0.6469(9) 0.1221(7) 0.011(1) 0.169(9) Uiso 1.00 d
F(2) F 0.709(1) 0.1325(8) 0.087(1) 0.181(9) Uiso 1.00 d
F(3) F 0.626(1) 0.1178(8) 0.112(1) 0.19(1) Uiso 1.00 d
F(4) F 0.688(1) 0.0725(9) 0.129(2) 0.23(1) Uiso 1.00 d
F(5) F 0.628(1) 0.058(1) 0.056(2) 0.25(1) Uiso 1.00 d
F(6) F 0.709(1) 0.0743(8) 0.023(1) 0.20(1) Uiso 1.00 d
F(7) F 0.639(1) 0.159(1) 0.615(1) 0.24(1) Uiso 1.00 d
F(8) F 0.662(1) 0.1265(10) 0.700(1) 0.23(1) Uiso 1.00 d
F(9) F 0.582(1) 0.1165(8) 0.668(1) 0.20(1) Uiso 1.00 d
F(10) F 0.638(1) 0.067(1) 0.651(2) 0.24(1) Uiso 1.00 d
F(11) F 0.6117(10) 0.1022(8) 0.572(1) 0.187(10) Uiso 1.00 d
F(12) F 0.692(1) 0.1124(10) 0.605(2) 0.24(1) Uiso 1.00 d
F(13) F 0.3587(9) 0.1114(7) 0.651(1) 0.156(8) Uiso 1.00 d
F(14) F 0.298(1) 0.067(1) 0.692(2) 0.26(1) Uiso 1.00 d
F(15) F 0.3472(9) 0.0150(7) 0.661(1) 0.161(8) Uiso 1.00 d
F(16) F 0.403(1) 0.056(1) 0.619(2) 0.27(1) Uiso 1.00 d
F(17) F 0.378(1) 0.0619(9) 0.723(1) 0.23(1) Uiso 1.00 d
F(18) F 0.320(1) 0.0659(10) 0.595(2) 0.26(1) Uiso 1.00 d
F(19) F 0.279(1) 0.285(1) 0.627(1) 0.24(1) Uiso 1.00 d
F(20) F 0.227(1) 0.202(1) 0.611(2) 0.26(1) Uiso 1.00 d
F(21) F 0.264(1) 0.2444(9) 0.550(2) 0.24(1) Uiso 1.00 d
F(22) F 0.243(1) 0.2375(10) 0.697(2) 0.23(1) Uiso 1.00 d
F(23) F 0.306(2) 0.220(1) 0.628(2) 0.30(2) Uiso 1.00 d
F(24) F 0.203(2) 0.266(1) 0.626(2) 0.28(2) Uiso 1.00 d
N(1) N 0.2706(9) 0.6162(7) 0.101(1) 0.084(7) Uiso 1.00 d
N(2) N 0.2270(9) 0.5471(7) 0.196(1) 0.081(7) Uiso 1.00 d
N(3) N 0.1416(10) 0.4541(8) 0.113(1) 0.091(8) Uiso 1.00 d
N(4) N 0.1785(9) 0.6226(7) 0.3125(10) 0.069(6) Uiso 1.00 d
N(5) N 0.1540(9) 0.5483(7) 0.405(1) 0.078(7) Uiso 1.00 d
N(6) N 0.1672(9) 0.7801(7) 0.330(1) 0.081(7) Uiso 1.00 d
N(7) N 0.1420(9) 0.7028(7) 0.422(1) 0.079(7) Uiso 1.00 d
N(8) N 0.0017(8) 0.6872(7) 0.494(1) 0.077(7) Uiso 1.00 d
N(9) N -0.0819(9) 0.7545(7) 0.476(1) 0.074(7) Uiso 1.00 d
C(1) C 0.1155(9) 0.6013(7) -0.056(1) 0.053(7) Uiso 1.00 d
C(2) C 0.136(1) 0.6363(8) -0.025(1) 0.063(8) Uiso 1.00 d
C(3) C 0.0932(9) 0.6560(7) 0.008(1) 0.052(7) Uiso 1.00 d
C(4) C 0.0482(10) 0.6310(7) 0.002(1) 0.053(7) Uiso 1.00 d
C(5) C 0.0615(9) 0.5971(7) -0.039(1) 0.047(6) Uiso 1.00 d
C(6) C 0.147(1) 0.5733(9) -0.104(1) 0.097(10) Uiso 1.00 d
C(7) C 0.191(1) 0.6534(8) -0.030(1) 0.082(9) Uiso 1.00 d
C(8) C 0.097(1) 0.6976(8) 0.043(1) 0.079(9) Uiso 1.00 d
C(9) C -0.006(1) 0.6389(8) 0.028(1) 0.071(8) Uiso 1.00 d
C(10) C 0.023(1) 0.5654(10) -0.063(1) 0.10(1) Uiso 1.00 d
C(11) C 0.300(1) 0.6379(8) 0.078(1) 0.058(7) Uiso 1.00 d
C(12) C 0.338(1) 0.6634(9) 0.046(1) 0.088(9) Uiso 1.00 d
C(13) C 0.236(1) 0.5278(8) 0.238(1) 0.071(8) Uiso 1.00 d
C(14) C 0.249(1) 0.4986(9) 0.290(1) 0.092(9) Uiso 1.00 d
C(15) C 0.163(1) 0.426(1) 0.125(2) 0.10(1) Uiso 1.00 d
C(16) C 0.194(1) 0.387(1) 0.137(1) 0.10(1) Uiso 1.00 d
C(17) C -0.0510(9) 0.5284(7) 0.260(1) 0.046(6) Uiso 1.00 d
C(18) C -0.0717(9) 0.5560(7) 0.305(1) 0.047(6) Uiso 1.00 d
C(19) C -0.0468(8) 0.5477(7) 0.363(1) 0.041(6) Uiso 1.00 d
C(20) C -0.0099(9) 0.5153(7) 0.354(1) 0.051(7) Uiso 1.00 d
C(21) C -0.0127(9) 0.5024(7) 0.292(1) 0.048(6) Uiso 1.00 d
C(22) C -0.0685(9) 0.5234(8) 0.191(1) 0.062(7) Uiso 1.00 d
C(23) C -0.1166(10) 0.5852(8) 0.293(1) 0.068(8) Uiso 1.00 d
C(24) C -0.063(1) 0.5666(9) 0.427(1) 0.084(9) Uiso 1.00 d
C(25) C 0.024(1) 0.4953(8) 0.405(1) 0.081(9) Uiso 1.00 d
C(26) C 0.014(1) 0.4654(8) 0.263(1) 0.075(8) Uiso 1.00 d
C(27) C 0.209(1) 0.6434(9) 0.296(1) 0.072(8) Uiso 1.00 d
C(28) C 0.253(1) 0.669(1) 0.274(2) 0.13(1) Uiso 1.00 d
C(29) C 0.172(1) 0.5272(9) 0.440(1) 0.073(8) Uiso 1.00 d
C(30) C 0.196(2) 0.497(1) 0.485(2) 0.13(1) Uiso 1.00 d
C(31) C 0.0248(10) 0.7868(7) 0.208(1) 0.057(7) Uiso 1.00 d
C(32) C 0.015(1) 0.8152(8) 0.258(1) 0.074(8) Uiso 1.00 d
C(33) C -0.037(1) 0.8074(8) 0.279(1) 0.068(8) Uiso 1.00 d
C(34) C -0.059(1) 0.7762(8) 0.242(1) 0.064(8) Uiso 1.00 d
C(35) C -0.0195(9) 0.7611(7) 0.201(1) 0.057(7) Uiso 1.00 d
C(36) C 0.075(1) 0.7870(9) 0.169(1) 0.084(9) Uiso 1.00 d
C(37) C 0.047(1) 0.850(1) 0.283(2) 0.12(1) Uiso 1.00 d
C(38) C -0.068(1) 0.832(1) 0.328(2) 0.12(1) Uiso 1.00 d
C(39) C -0.116(1) 0.761(1) 0.242(2) 0.12(1) Uiso 1.00 d
C(40) C -0.023(1) 0.7293(9) 0.147(1) 0.098(10) Uiso 1.00 d
C(41) C 0.190(1) 0.8061(10) 0.305(1) 0.082(9) Uiso 1.00 d
C(42) C 0.222(1) 0.837(1) 0.276(2) 0.11(1) Uiso 1.00 d
C(43) C 0.159(1) 0.6790(9) 0.457(1) 0.072(8) Uiso 1.00 d
C(44) C 0.180(1) 0.6478(9) 0.500(1) 0.10(1) Uiso 1.00 d
C(45) C 0.011(1) 0.6601(9) 0.523(1) 0.070(8) Uiso 1.00 d
C(46) C 0.023(1) 0.6270(9) 0.566(1) 0.092(10) Uiso 1.00 d
C(47) C -0.116(1) 0.7638(9) 0.506(1) 0.077(9) Uiso 1.00 d
C(48) C -0.162(2) 0.775(1) 0.544(2) 0.14(1) Uiso 1.00 d
H(1) H 0.1238 0.5509 -0.1191 0.1158 Uiso 1.00 calc
H(2) H 0.1582 0.5902 -0.1398 0.1158 Uiso 1.00 calc
H(3) H 0.1772 0.5613 -0.0826 0.1158 Uiso 1.00 calc
H(4) H 0.2165 0.6321 -0.0167 0.0985 Uiso 1.00 calc
H(5) H 0.1987 0.6609 -0.0744 0.0985 Uiso 1.00 calc
H(6) H 0.1950 0.6780 -0.0036 0.0985 Uiso 1.00 calc
H(7) H 0.1328 0.7083 0.0402 0.0944 Uiso 1.00 calc
H(8) H 0.0725 0.7175 0.0242 0.0944 Uiso 1.00 calc
H(9) H 0.0877 0.6935 0.0879 0.0944 Uiso 1.00 calc
H(10) H -0.0050 0.6635 0.0548 0.0852 Uiso 1.00 calc
H(11) H -0.0299 0.6434 -0.0075 0.0852 Uiso 1.00 calc
H(12) H -0.0171 0.6148 0.0523 0.0852 Uiso 1.00 calc
H(13) H -0.0043 0.5794 -0.0878 0.1218 Uiso 1.00 calc
H(14) H 0.0415 0.5454 -0.0903 0.1218 Uiso 1.00 calc
H(15) H 0.0071 0.5508 -0.0276 0.1218 Uiso 1.00 calc
H(16) H 0.3722 0.6489 0.0449 0.1056 Uiso 1.00 calc
H(17) H 0.3266 0.6690 0.0028 0.1056 Uiso 1.00 calc
H(18) H 0.3424 0.6898 0.0688 0.1056 Uiso 1.00 calc
H(19) H 0.2207 0.4778 0.2930 0.1098 Uiso 1.00 calc
H(20) H 0.2820 0.4847 0.2807 0.1098 Uiso 1.00 calc
H(21) H 0.2514 0.5138 0.3297 0.1098 Uiso 1.00 calc
H(22) H 0.1806 0.3736 0.1752 0.1211 Uiso 1.00 calc
H(23) H 0.1912 0.3685 0.1011 0.1211 Uiso 1.00 calc
H(24) H 0.2310 0.3948 0.1438 0.1211 Uiso 1.00 calc
H(25) H -0.1055 0.5154 0.1894 0.0744 Uiso 1.00 calc
H(26) H -0.0637 0.5498 0.1684 0.0744 Uiso 1.00 calc
H(27) H -0.0473 0.5018 0.1704 0.0744 Uiso 1.00 calc
H(28) H -0.1236 0.6012 0.3316 0.0820 Uiso 1.00 calc
H(29) H -0.1076 0.6042 0.2586 0.0820 Uiso 1.00 calc
H(30) H -0.1479 0.5692 0.2817 0.0820 Uiso 1.00 calc
H(31) H -0.0397 0.5560 0.4601 0.1012 Uiso 1.00 calc
H(32) H -0.0599 0.5969 0.4246 0.1012 Uiso 1.00 calc
H(33) H -0.0992 0.5589 0.4364 0.1012 Uiso 1.00 calc
H(34) H 0.0132 0.4663 0.4107 0.0974 Uiso 1.00 calc
H(35) H 0.0608 0.4965 0.3926 0.0974 Uiso 1.00 calc
H(36) H 0.0190 0.5104 0.4449 0.0974 Uiso 1.00 calc
H(37) H 0.0030 0.4400 0.2844 0.0901 Uiso 1.00 calc
H(38) H 0.0055 0.4638 0.2181 0.0901 Uiso 1.00 calc
H(39) H 0.0525 0.4685 0.2677 0.0901 Uiso 1.00 calc
H(40) H 0.2832 0.6663 0.3033 0.1537 Uiso 1.00 calc
H(41) H 0.2640 0.6604 0.2319 0.1537 Uiso 1.00 calc
H(42) H 0.2424 0.6985 0.2730 0.1537 Uiso 1.00 calc
H(43) H 0.1696 0.4757 0.4963 0.1607 Uiso 1.00 calc
H(44) H 0.2261 0.4836 0.4655 0.1607 Uiso 1.00 calc
H(45) H 0.2067 0.5116 0.5235 0.1607 Uiso 1.00 calc
H(46) H 0.1051 0.7820 0.1975 0.1009 Uiso 1.00 calc
H(47) H 0.0736 0.7650 0.1375 0.1009 Uiso 1.00 calc
H(48) H 0.0793 0.8140 0.1486 0.1009 Uiso 1.00 calc
H(49) H 0.0517 0.8473 0.3289 0.1411 Uiso 1.00 calc
H(50) H 0.0820 0.8499 0.2628 0.1411 Uiso 1.00 calc
H(51) H 0.0299 0.8767 0.2739 0.1411 Uiso 1.00 calc
H(52) H -0.0450 0.8526 0.3487 0.1427 Uiso 1.00 calc
H(53) H -0.0971 0.8471 0.3074 0.1427 Uiso 1.00 calc
H(54) H -0.0825 0.8134 0.3602 0.1427 Uiso 1.00 calc
H(55) H -0.1356 0.7758 0.2745 0.1391 Uiso 1.00 calc
H(56) H -0.1316 0.7659 0.2005 0.1391 Uiso 1.00 calc
H(57) H -0.1165 0.7310 0.2511 0.1391 Uiso 1.00 calc
H(58) H -0.0563 0.7146 0.1498 0.1172 Uiso 1.00 calc
H(59) H -0.0200 0.7436 0.1066 0.1172 Uiso 1.00 calc
H(60) H 0.0061 0.7094 0.1516 0.1172 Uiso 1.00 calc
H(61) H 0.2514 0.8237 0.2538 0.1339 Uiso 1.00 calc
H(62) H 0.2017 0.8537 0.2466 0.1339 Uiso 1.00 calc
H(63) H 0.2366 0.8553 0.3094 0.1339 Uiso 1.00 calc
H(64) H 0.1626 0.6211 0.4929 0.1169 Uiso 1.00 calc
H(65) H 0.2179 0.6446 0.4918 0.1169 Uiso 1.00 calc
H(66) H 0.1749 0.6566 0.5437 0.1169 Uiso 1.00 calc
H(67) H -0.0043 0.6256 0.5990 0.1099 Uiso 1.00 calc
H(68) H 0.0240 0.6005 0.5433 0.1099 Uiso 1.00 calc
H(69) H 0.0570 0.6323 0.5859 0.1099 Uiso 1.00 calc
H(70) H -0.1561 0.8028 0.5630 0.1709 Uiso 1.00 calc
H(71) H -0.1932 0.7759 0.5178 0.1709 Uiso 1.00 calc
H(72) H -0.1663 0.7548 0.5782 0.1709 Uiso 1.00 calc

loop_
_atom_site_aniso_label
_atom_site_aniso_U_11
_atom_site_aniso_U_22
_atom_site_aniso_U_33
_atom_site_aniso_U_12
_atom_site_aniso_U_13
_atom_site_aniso_U_23
W(1) 0.0534(7) 0.0423(6) 0.0389(6) 0.0012(5) 0.0040(5) -0.0021(5)
W(2) 0.0434(6) 0.0304(6) 0.0325(5) -0.0005(5) -0.0004(5) 0.0000(5)
W(3) 0.0505(6) 0.0328(6) 0.0398(6) 0.0045(5) -0.0039(5) -0.0007(5)
Cu(1) 0.058(2) 0.080(3) 0.080(2) 0.002(2) -0.006(2) 0.014(2)
Cu(2) 0.099(3) 0.046(2) 0.085(3) 0.008(2) 0.012(2) 0.003(2)
Cu(3) 0.060(2) 0.049(2) 0.040(2) -0.001(2) 0.005(2) 0.002(2)
Cu(4) 0.055(2) 0.060(2) 0.066(2) 0.003(2) -0.015(2) 0.001(2)
Cu(5) 0.061(2) 0.036(2) 0.044(2) 0.000(2) -0.004(2) 0.000(1)
Cu(6) 0.061(2) 0.060(2) 0.065(2) -0.005(2) -0.015(2) -0.002(2)
Cu(7) 0.079(2) 0.062(2) 0.043(2) -0.004(2) 0.002(2) -0.002(2)
S(1) 0.077(5) 0.069(5) 0.075(5) 0.025(4) 0.018(4) 0.001(4)
S(2) 0.068(5) 0.050(4) 0.051(4) -0.010(4) 0.009(4) -0.005(3)
S(3) 0.060(4) 0.049(4) 0.039(4) -0.010(3) -0.001(3) 0.002(3)
S(4) 0.052(4) 0.039(4) 0.035(3) 0.001(3) -0.005(3) -0.002(3)
S(5) 0.054(4) 0.042(4) 0.051(4) 0.006(3) 0.001(3) 0.000(3)
S(6) 0.064(4) 0.039(4) 0.038(4) 0.000(3) -0.010(3) -0.002(3)
S(7) 0.075(5) 0.050(4) 0.044(4) -0.007(4) -0.004(4) -0.006(3)
S(8) 0.052(4) 0.038(4) 0.052(4) -0.001(3) 0.000(3) -0.003(3)
S(9) 0.052(4) 0.046(4) 0.054(4) 0.001(3) 0.002(4) -0.003(3)
P(1) 0.124(10) 0.20(1) 0.122(10) 0.02(1) 0.034(8) 0.039(10)
P(2) 0.15(1) 0.17(1) 0.096(8) -0.090(10) 0.009(8) -0.030(8)
P(3) 0.098(7) 0.048(5) 0.099(7) 0.008(5) -0.008(6) 0.014(5)
P(4) 0.131(9) 0.085(8) 0.116(9) -0.013(7) -0.009(7) 0.016(6)

loop_
_atom_type_symbol
_atom_type_description
_atom_type_scat_dispersion_real
_atom_type_scat_dispersion_imag
_atom_type_scat_source
C C 0.003 0.002
;International Tables for Crystallography
(1992, Vol. C, Tables 4.2.6.8 and 6.1.1.1)
;
H H 0.000 0.000
;International Tables for Crystallography
(1992, Vol. C, Table 6.1.1.2)
;
Cu Cu 0.320 1.265
;International Tables for Crystallography
(1992, Vol. C, Tables 4.2.6.8 and 6.1.1.1)
;
N N 0.006 0.003
;International Tables for Crystallography
(1992, Vol. C, Tables 4.2.6.8 and 6.1.1.1)
;
P P 0.102 0.094
;International Tables for Crystallography
(1992, Vol. C, Tables 4.2.6.8 and 6.1.1.1)
;
F F 0.017 0.010
;International Tables for Crystallography
(1992, Vol. C, Tables 4.2.6.8 and 6.1.1.1)
;
S S 0.125 0.123
;International Tables for Crystallography
(1992, Vol. C, Tables 4.2.6.8 and 6.1.1.1)
;
W W -0.849 6.872
;International Tables for Crystallography
(1992, Vol. C, Tables 4.2.6.8 and 6.1.1.1)
;

loop_
_geom_angle_atom_site_label_1
_geom_angle_atom_site_label_2
_geom_angle_atom_site_label_3
_geom_angle
_geom_angle_site_symmetry_1
_geom_angle_site_symmetry_2
_geom_angle_site_symmetry_3
_geom_angle_publ_flag
Cu(1) W(1) Cu(2) 74.1(1) 1_555 1_555 1_555 yes
Cu(1) W(1) Cu(3) 79.51(10) 1_555 1_555 1_555 yes
Cu(1) W(1) S(1) 52.8(2) 1_555 1_555 1_555 yes
Cu(1) W(1) S(2) 114.0(2) 1_555 1_555 1_555 yes
Cu(1) W(1) S(3) 53.2(2) 1_555 1_555 1_555 yes
Cu(1) W(1) C(1) 121.1(6) 1_555 1_555 1_555 yes
Cu(1) W(1) C(2) 103.0(6) 1_555 1_555 1_555 yes
Cu(1) W(1) C(3) 116.9(6) 1_555 1_555 1_555 yes
Cu(1) W(1) C(4) 149.5(6) 1_555 1_555 1_555 yes
Cu(1) W(1) C(5) 155.6(5) 1_555 1_555 1_555 yes
Cu(2) W(1) Cu(3) 76.0(1) 1_555 1_555 1_555 yes
Cu(2) W(1) S(1) 53.5(2) 1_555 1_555 1_555 yes
Cu(2) W(1) S(2) 53.2(2) 1_555 1_555 1_555 yes
Cu(2) W(1) S(3) 108.6(2) 1_555 1_555 1_555 yes
Cu(2) W(1) C(1) 114.0(6) 1_555 1_555 1_555 yes
Cu(2) W(1) C(2) 141.4(6) 1_555 1_555 1_555 yes
Cu(2) W(1) C(3) 167.8(6) 1_555 1_555 1_555 yes
Cu(2) W(1) C(4) 136.1(6) 1_555 1_555 1_555 yes
Cu(2) W(1) C(5) 111.4(5) 1_555 1_555 1_555 yes
Cu(3) W(1) S(1) 115.8(2) 1_555 1_555 1_555 yes
Cu(3) W(1) S(2) 53.8(2) 1_555 1_555 1_555 yes
Cu(3) W(1) S(3) 52.4(2) 1_555 1_555 1_555 yes
Cu(3) W(1) C(1) 158.4(6) 1_555 1_555 1_555 yes
Cu(3) W(1) C(2) 142.3(6) 1_555 1_555 1_555 yes
Cu(3) W(1) C(3) 110.1(5) 1_555 1_555 1_555 yes
Cu(3) W(1) C(4) 101.7(6) 1_555 1_555 1_555 yes
Cu(3) W(1) C(5) 124.8(5) 1_555 1_555 1_555 yes
S(1) W(1) S(2) 105.7(3) 1_555 1_555 1_555 yes
S(1) W(1) S(3) 105.9(3) 1_555 1_555 1_555 yes
S(1) W(1) C(1) 84.4(6) 1_555 1_555 1_555 yes
S(1) W(1) C(2) 93.4(6) 1_555 1_555 1_555 yes
S(1) W(1) C(3) 127.8(6) 1_555 1_555 1_555 yes
S(1) W(1) C(4) 141.7(6) 1_555 1_555 1_555 yes
S(1) W(1) C(5) 110.2(6) 1_555 1_555 1_555 yes
S(2) W(1) S(3) 106.1(2) 1_555 1_555 1_555 yes
S(2) W(1) C(1) 115.4(6) 1_555 1_555 1_555 yes
S(2) W(1) C(2) 142.8(6) 1_555 1_555 1_555 yes
S(2) W(1) C(3) 121.2(6) 1_555 1_555 1_555 yes
S(2) W(1) C(4) 89.5(6) 1_555 1_555 1_555 yes
S(2) W(1) C(5) 86.0(6) 1_555 1_555 1_555 yes
S(3) W(1) C(1) 132.7(6) 1_555 1_555 1_555 yes
S(3) W(1) C(2) 98.5(6) 1_555 1_555 1_555 yes
S(3) W(1) C(3) 83.2(6) 1_555 1_555 1_555 yes
S(3) W(1) C(4) 103.1(6) 1_555 1_555 1_555 yes
S(3) W(1) C(5) 137.0(6) 1_555 1_555 1_555 yes
C(1) W(1) C(2) 34.1(7) 1_555 1_555 1_555 yes
C(1) W(1) C(3) 56.7(8) 1_555 1_555 1_555 yes
C(1) W(1) C(4) 57.5(8) 1_555 1_555 1_555 yes
C(1) W(1) C(5) 34.5(7) 1_555 1_555 1_555 yes
C(2) W(1) C(3) 34.8(7) 1_555 1_555 1_555 yes
C(2) W(1) C(4) 57.6(8) 1_555 1_555 1_555 yes
C(2) W(1) C(5) 57.2(8) 1_555 1_555 1_555 yes
C(3) W(1) C(4) 33.6(7) 1_555 1_555 1_555 yes
C(3) W(1) C(5) 56.4(8) 1_555 1_555 1_555 yes
C(4) W(1) C(5) 34.6(7) 1_555 1_555 1_555 yes
Cu(3) W(2) Cu(4) 81.60(10) 1_555 1_555 1_555 yes
Cu(3) W(2) Cu(5) 84.86(9) 1_555 1_555 1_555 yes
Cu(3) W(2) S(4) 53.6(2) 1_555 1_555 1_555 yes
Cu(3) W(2) S(5) 53.0(2) 1_555 1_555 1_555 yes
Cu(3) W(2) S(6) 118.5(2) 1_555 1_555 1_555 yes
Cu(3) W(2) C(17) 100.4(5) 1_555 1_555 1_555 yes
Cu(3) W(2) C(18) 124.5(5) 1_555 1_555 1_555 yes
Cu(3) W(2) C(19) 156.4(5) 1_555 1_555 1_555 yes
Cu(3) W(2) C(20) 137.4(6) 1_555 1_555 1_555 yes
Cu(3) W(2) C(21) 106.8(5) 1_555 1_555 1_555 yes
Cu(4) W(2) Cu(5) 81.04(9) 1_555 1_555 1_555 yes
Cu(4) W(2) S(4) 114.6(2) 1_555 1_555 1_555 yes
Cu(4) W(2) S(5) 52.6(2) 1_555 1_555 1_555 yes
Cu(4) W(2) S(6) 53.1(2) 1_555 1_555 1_555 yes
Cu(4) W(2) C(17) 152.1(5) 1_555 1_555 1_555 yes
Cu(4) W(2) C(18) 153.7(5) 1_555 1_555 1_555 yes
Cu(4) W(2) C(19) 119.8(5) 1_555 1_555 1_555 yes
Cu(4) W(2) C(20) 103.1(6) 1_555 1_555 1_555 yes
Cu(4) W(2) C(21) 117.5(5) 1_555 1_555 1_555 yes
Cu(5) W(2) S(4) 53.4(2) 1_555 1_555 1_555 yes
Cu(5) W(2) S(5) 117.6(2) 1_555 1_555 1_555 yes
Cu(5) W(2) S(6) 52.7(2) 1_555 1_555 1_555 yes
Cu(5) W(2) C(17) 126.8(5) 1_555 1_555 1_555 yes
Cu(5) W(2) C(18) 102.0(5) 1_555 1_555 1_555 yes
Cu(5) W(2) C(19) 106.9(5) 1_555 1_555 1_555 yes
Cu(5) W(2) C(20) 137.7(6) 1_555 1_555 1_555 yes
Cu(5) W(2) C(21) 158.9(5) 1_555 1_555 1_555 yes
S(4) W(2) S(5) 106.6(2) 1_555 1_555 1_555 yes
S(4) W(2) S(6) 106.2(2) 1_555 1_555 1_555 yes
S(4) W(2) C(17) 87.5(5) 1_555 1_555 1_555 yes
S(4) W(2) C(18) 86.7(6) 1_555 1_555 1_555 yes
S(4) W(2) C(19) 117.1(5) 1_555 1_555 1_555 yes
S(4) W(2) C(20) 142.3(6) 1_555 1_555 1_555 yes
S(4) W(2) C(21) 119.5(6) 1_555 1_555 1_555 yes
S(5) W(2) S(6) 105.6(2) 1_555 1_555 1_555 yes
S(5) W(2) C(17) 106.4(6) 1_555 1_555 1_555 yes
S(5) W(2) C(18) 138.5(6) 1_555 1_555 1_555 yes
S(5) W(2) C(19) 130.5(5) 1_555 1_555 1_555 yes
S(5) W(2) C(20) 96.1(6) 1_555 1_555 1_555 yes
S(5) W(2) C(21) 83.1(5) 1_555 1_555 1_555 yes
S(6) W(2) C(17) 139.6(6) 1_555 1_555 1_555 yes
S(6) W(2) C(18) 108.0(6) 1_555 1_555 1_555 yes
S(6) W(2) C(19) 84.3(5) 1_555 1_555 1_555 yes
S(6) W(2) C(20) 95.9(6) 1_555 1_555 1_555 yes
S(6) W(2) C(21) 129.0(6) 1_555 1_555 1_555 yes
C(17) W(2) C(18) 33.6(7) 1_555 1_555 1_555 yes
C(17) W(2) C(19) 56.2(7) 1_555 1_555 1_555 yes
C(17) W(2) C(20) 56.9(8) 1_555 1_555 1_555 yes
C(17) W(2) C(21) 35.1(7) 1_555 1_555 1_555 yes
C(18) W(2) C(19) 34.1(7) 1_555 1_555 1_555 yes
C(18) W(2) C(20) 57.1(8) 1_555 1_555 1_555 yes
C(18) W(2) C(21) 56.9(7) 1_555 1_555 1_555 yes
C(19) W(2) C(20) 34.5(7) 1_555 1_555 1_555 yes
C(19) W(2) C(21) 56.2(7) 1_555 1_555 1_555 yes
C(20) W(2) C(21) 33.3(7) 1_555 1_555 1_555 yes
Cu(5) W(3) Cu(6) 81.29(9) 1_555 1_555 1_555 yes
Cu(5) W(3) Cu(7) 81.16(9) 1_555 1_555 1_555 yes
Cu(5) W(3) S(7) 115.9(2) 1_555 1_555 1_555 yes
Cu(5) W(3) S(8) 52.4(2) 1_555 1_555 1_555 yes
Cu(5) W(3) S(9) 53.5(2) 1_555 1_555 1_555 yes
Cu(5) W(3) C(31) 120.3(6) 1_555 1_555 1_555 yes
Cu(5) W(3) C(32) 154.2(7) 1_555 1_555 1_555 yes
Cu(5) W(3) C(33) 150.3(6) 1_555 1_555 1_555 yes
Cu(5) W(3) C(34) 117.1(6) 1_555 1_555 1_555 yes
Cu(5) W(3) C(35) 102.4(6) 1_555 1_555 1_555 yes
Cu(6) W(3) Cu(7) 81.4(1) 1_555 1_555 1_555 yes
Cu(6) W(3) S(7) 53.2(2) 1_555 1_555 1_555 yes
Cu(6) W(3) S(8) 52.9(2) 1_555 1_555 1_555 yes
Cu(6) W(3) S(9) 117.0(2) 1_555 1_555 1_555 yes
Cu(6) W(3) C(31) 105.2(6) 1_555 1_555 1_555 yes
Cu(6) W(3) C(32) 101.5(7) 1_555 1_555 1_555 yes
Cu(6) W(3) C(33) 128.4(6) 1_555 1_555 1_555 yes
Cu(6) W(3) C(34) 157.9(6) 1_555 1_555 1_555 yes
Cu(6) W(3) C(35) 134.6(6) 1_555 1_555 1_555 yes
Cu(7) W(3) S(7) 52.9(2) 1_555 1_555 1_555 yes
Cu(7) W(3) S(8) 115.4(2) 1_555 1_555 1_555 yes
Cu(7) W(3) S(9) 53.4(2) 1_555 1_555 1_555 yes
Cu(7) W(3) C(31) 158.0(6) 1_555 1_555 1_555 yes
Cu(7) W(3) C(32) 124.6(7) 1_555 1_555 1_555 yes
Cu(7) W(3) C(33) 102.7(6) 1_555 1_555 1_555 yes
Cu(7) W(3) C(34) 112.1(6) 1_555 1_555 1_555 yes
Cu(7) W(3) C(35) 144.0(6) 1_555 1_555 1_555 yes
S(7) W(3) S(8) 106.1(2) 1_555 1_555 1_555 yes
S(7) W(3) S(9) 106.3(2) 1_555 1_555 1_555 yes
S(7) W(3) C(31) 114.1(6) 1_555 1_555 1_555 yes
S(7) W(3) C(32) 84.6(7) 1_555 1_555 1_555 yes
S(7) W(3) C(33) 88.2(7) 1_555 1_555 1_555 yes
S(7) W(3) C(34) 120.2(6) 1_555 1_555 1_555 yes
S(7) W(3) C(35) 141.4(6) 1_555 1_555 1_555 yes
S(8) W(3) S(9) 105.9(2) 1_555 1_555 1_555 yes
S(8) W(3) C(31) 84.2(6) 1_555 1_555 1_555 yes
S(8) W(3) C(32) 108.9(7) 1_555 1_555 1_555 yes
S(8) W(3) C(33) 140.4(7) 1_555 1_555 1_555 yes
S(8) W(3) C(34) 127.4(6) 1_555 1_555 1_555 yes
S(8) W(3) C(35) 93.3(6) 1_555 1_555 1_555 yes
S(9) W(3) C(31) 133.7(6) 1_555 1_555 1_555 yes
S(9) W(3) C(32) 138.8(7) 1_555 1_555 1_555 yes
S(9) W(3) C(33) 105.0(7) 1_555 1_555 1_555 yes
S(9) W(3) C(34) 84.9(6) 1_555 1_555 1_555 yes
S(9) W(3) C(35) 99.7(6) 1_555 1_555 1_555 yes
C(31) W(3) C(32) 34.0(7) 1_555 1_555 1_555 yes
C(31) W(3) C(33) 56.5(8) 1_555 1_555 1_555 yes
C(31) W(3) C(34) 55.9(8) 1_555 1_555 1_555 yes
C(31) W(3) C(35) 34.0(7) 1_555 1_555 1_555 yes
C(32) W(3) C(33) 34.5(8) 1_555 1_555 1_555 yes
C(32) W(3) C(34) 56.6(9) 1_555 1_555 1_555 yes
C(32) W(3) C(35) 57.4(9) 1_555 1_555 1_555 yes
C(33) W(3) C(34) 33.9(7) 1_555 1_555 1_555 yes
C(33) W(3) C(35) 57.4(8) 1_555 1_555 1_555 yes
C(34) W(3) C(35) 34.4(7) 1_555 1_555 1_555 yes
W(1) Cu(1) S(1) 53.3(2) 1_555 1_555 1_555 yes
W(1) Cu(1) S(3) 53.3(2) 1_555 1_555 1_555 yes
W(1) Cu(1) N(1) 121.4(6) 1_555 1_555 1_555 yes
W(1) Cu(1) N(2) 134.2(7) 1_555 1_555 1_555 yes
S(1) Cu(1) S(3) 106.5(3) 1_555 1_555 1_555 yes
S(1) Cu(1) N(1) 103.8(7) 1_555 1_555 1_555 yes
S(1) Cu(1) N(2) 112.9(7) 1_555 1_555 1_555 yes
S(3) Cu(1) N(1) 109.3(6) 1_555 1_555 1_555 yes
S(3) Cu(1) N(2) 119.4(7) 1_555 1_555 1_555 yes
N(1) Cu(1) N(2) 103.9(9) 1_555 1_555 1_555 yes
W(1) Cu(2) S(1) 55.2(2) 1_555 1_555 1_555 yes
W(1) Cu(2) S(2) 55.7(2) 1_555 1_555 1_555 yes
W(1) Cu(2) N(3) 169.8(7) 1_555 1_555 1_555 yes
S(1) Cu(2) S(2) 109.9(3) 1_555 1_555 1_555 yes
S(1) Cu(2) N(3) 116.7(8) 1_555 1_555 1_555 yes
S(2) Cu(2) N(3) 133.3(8) 1_555 1_555 1_555 yes
W(1) Cu(3) W(2) 172.1(1) 1_555 1_555 1_555 yes
W(1) Cu(3) S(2) 52.6(2) 1_555 1_555 1_555 yes
W(1) Cu(3) S(3) 52.5(2) 1_555 1_555 1_555 yes
W(1) Cu(3) S(4) 127.2(2) 1_555 1_555 1_555 yes
W(1) Cu(3) S(5) 127.8(2) 1_555 1_555 1_555 yes
W(2) Cu(3) S(2) 119.5(2) 1_555 1_555 1_555 yes
W(2) Cu(3) S(3) 135.4(2) 1_555 1_555 1_555 yes
W(2) Cu(3) S(4) 52.1(1) 1_555 1_555 1_555 yes
W(2) Cu(3) S(5) 52.4(2) 1_555 1_555 1_555 yes
S(2) Cu(3) S(3) 105.1(2) 1_555 1_555 1_555 yes
S(2) Cu(3) S(4) 107.3(2) 1_555 1_555 1_555 yes
S(2) Cu(3) S(5) 109.3(2) 1_555 1_555 1_555 yes
S(3) Cu(3) S(4) 114.8(2) 1_555 1_555 1_555 yes
S(3) Cu(3) S(5) 115.7(2) 1_555 1_555 1_555 yes
S(4) Cu(3) S(5) 104.5(2) 1_555 1_555 1_555 yes
W(2) Cu(4) S(5) 53.6(2) 1_555 1_555 1_555 yes
W(2) Cu(4) S(6) 53.7(2) 1_555 1_555 1_555 yes
W(2) Cu(4) N(4) 132.7(6) 1_555 1_555 1_555 yes
W(2) Cu(4) N(5) 124.2(6) 1_555 1_555 1_555 yes
S(5) Cu(4) S(6) 107.2(2) 1_555 1_555 1_555 yes
S(5) Cu(4) N(4) 112.6(6) 1_555 1_555 1_555 yes
S(5) Cu(4) N(5) 106.6(7) 1_555 1_555 1_555 yes
S(6) Cu(4) N(4) 118.0(6) 1_555 1_555 1_555 yes
S(6) Cu(4) N(5) 108.9(7) 1_555 1_555 1_555 yes
N(4) Cu(4) N(5) 102.9(9) 1_555 1_555 1_555 yes
W(2) Cu(5) W(3) 174.4(1) 1_555 1_555 1_555 yes
W(2) Cu(5) S(4) 51.9(1) 1_555 1_555 1_555 yes
W(2) Cu(5) S(6) 52.4(2) 1_555 1_555 1_555 yes
W(2) Cu(5) S(8) 131.6(2) 1_555 1_555 1_555 yes
W(2) Cu(5) S(9) 124.3(2) 1_555 1_555 1_555 yes
W(3) Cu(5) S(4) 124.1(2) 1_555 1_555 1_555 yes
W(3) Cu(5) S(6) 131.3(2) 1_555 1_555 1_555 yes
W(3) Cu(5) S(8) 52.0(2) 1_555 1_555 1_555 yes
W(3) Cu(5) S(9) 51.7(2) 1_555 1_555 1_555 yes
S(4) Cu(5) S(6) 104.3(2) 1_555 1_555 1_555 yes
S(4) Cu(5) S(8) 109.5(2) 1_555 1_555 1_555 yes
S(4) Cu(5) S(9) 109.4(2) 1_555 1_555 1_555 yes
S(6) Cu(5) S(8) 118.7(2) 1_555 1_555 1_555 yes
S(6) Cu(5) S(9) 111.2(2) 1_555 1_555 1_555 yes
S(8) Cu(5) S(9) 103.7(2) 1_555 1_555 1_555 yes
W(3) Cu(6) S(7) 53.4(2) 1_555 1_555 1_555 yes
W(3) Cu(6) S(8) 53.4(2) 1_555 1_555 1_555 yes
W(3) Cu(6) N(6) 118.7(6) 1_555 1_555 1_555 yes
W(3) Cu(6) N(7) 137.1(6) 1_555 1_555 1_555 yes
S(7) Cu(6) S(8) 106.8(3) 1_555 1_555 1_555 yes
S(7) Cu(6) N(6) 108.5(6) 1_555 1_555 1_555 yes
S(7) Cu(6) N(7) 116.2(7) 1_555 1_555 1_555 yes
S(8) Cu(6) N(6) 104.3(6) 1_555 1_555 1_555 yes
S(8) Cu(6) N(7) 116.1(6) 1_555 1_555 1_555 yes
N(6) Cu(6) N(7) 104.1(9) 1_555 1_555 1_555 yes
W(3) Cu(7) S(7) 53.7(2) 1_555 1_555 1_555 yes
W(3) Cu(7) S(9) 53.4(2) 1_555 1_555 1_555 yes
W(3) Cu(7) N(8) 135.5(6) 1_555 1_555 1_555 yes
W(3) Cu(7) N(9) 129.5(6) 1_555 1_555 1_555 yes
S(7) Cu(7) S(9) 107.0(2) 1_555 1_555 1_555 yes
S(7) Cu(7) N(8) 117.8(6) 1_555 1_555 1_555 yes
S(7) Cu(7) N(9) 111.8(6) 1_555 1_555 1_555 yes
S(9) Cu(7) N(8) 114.2(6) 1_555 1_555 1_555 yes
S(9) Cu(7) N(9) 110.6(6) 1_555 1_555 1_555 yes
N(8) Cu(7) N(9) 95.0(8) 1_555 1_555 1_555 yes
W(1) S(1) Cu(1) 73.9(2) 1_555 1_555 1_555 yes
W(1) S(1) Cu(2) 71.3(2) 1_555 1_555 1_555 yes
Cu(1) S(1) Cu(2) 92.0(3) 1_555 1_555 1_555 yes
W(1) S(2) Cu(2) 71.0(2) 1_555 1_555 1_555 yes
W(1) S(2) Cu(3) 73.7(2) 1_555 1_555 1_555 yes
Cu(2) S(2) Cu(3) 93.8(3) 1_555 1_555 1_555 yes
W(1) S(3) Cu(1) 73.5(2) 1_555 1_555 1_555 yes
W(1) S(3) Cu(3) 75.1(2) 1_555 1_555 1_555 yes
Cu(1) S(3) Cu(3) 101.2(3) 1_555 1_555 1_555 yes
W(2) S(4) Cu(3) 74.2(2) 1_555 1_555 1_555 yes
W(2) S(4) Cu(5) 74.6(2) 1_555 1_555 1_555 yes
Cu(3) S(4) Cu(5) 107.8(3) 1_555 1_555 1_555 yes
W(2) S(5) Cu(3) 74.7(2) 1_555 1_555 1_555 yes
W(2) S(5) Cu(4) 73.7(2) 1_555 1_555 1_555 yes
Cu(3) S(5) Cu(4) 104.2(3) 1_555 1_555 1_555 yes
W(2) S(6) Cu(4) 73.2(2) 1_555 1_555 1_555 yes
W(2) S(6) Cu(5) 74.9(2) 1_555 1_555 1_555 yes
Cu(4) S(6) Cu(5) 103.1(3) 1_555 1_555 1_555 yes
W(3) S(7) Cu(6) 73.5(2) 1_555 1_555 1_555 yes
W(3) S(7) Cu(7) 73.4(2) 1_555 1_555 1_555 yes
Cu(6) S(7) Cu(7) 102.9(3) 1_555 1_555 1_555 yes
W(3) S(8) Cu(5) 75.5(2) 1_555 1_555 1_555 yes
W(3) S(8) Cu(6) 73.7(2) 1_555 1_555 1_555 yes
Cu(5) S(8) Cu(6) 104.4(3) 1_555 1_555 1_555 yes
W(3) S(9) Cu(5) 74.8(2) 1_555 1_555 1_555 yes
W(3) S(9) Cu(7) 73.2(2) 1_555 1_555 1_555 yes
Cu(5) S(9) Cu(7) 102.2(3) 1_555 1_555 1_555 yes
F(1) P(1) F(2) 88(1) 1_555 1_555 1_555 yes
F(1) P(1) F(3) 87(1) 1_555 1_555 1_555 yes
F(1) P(1) F(4) 174(1) 1_555 1_555 1_555 yes
F(1) P(1) F(5) 93(1) 1_555 1_555 1_555 yes
F(1) P(1) F(6) 88(1) 1_555 1_555 1_555 yes
F(2) P(1) F(3) 87(1) 1_555 1_555 1_555 yes
F(2) P(1) F(4) 86(1) 1_555 1_555 1_555 yes
F(2) P(1) F(5) 176(1) 1_555 1_555 1_555 yes
F(2) P(1) F(6) 91(1) 1_555 1_555 1_555 yes
F(3) P(1) F(4) 88(1) 1_555 1_555 1_555 yes
F(3) P(1) F(5) 90(1) 1_555 1_555 1_555 yes
F(3) P(1) F(6) 175(1) 1_555 1_555 1_555 yes
F(4) P(1) F(5) 91(1) 1_555 1_555 1_555 yes
F(4) P(1) F(6) 95(1) 1_555 1_555 1_555 yes
F(5) P(1) F(6) 90(1) 1_555 1_555 1_555 yes
F(7) P(2) F(8) 90(1) 1_555 1_555 1_555 yes
F(7) P(2) F(9) 93(1) 1_555 1_555 1_555 yes
F(7) P(2) F(10) 173(1) 1_555 1_555 1_555 yes
F(7) P(2) F(11) 87(1) 1_555 1_555 1_555 yes
F(7) P(2) F(12) 84(1) 1_555 1_555 1_555 yes
F(8) P(2) F(9) 88(1) 1_555 1_555 1_555 yes
F(8) P(2) F(10) 96(1) 1_555 1_555 1_555 yes
F(8) P(2) F(11) 175(1) 1_555 1_555 1_555 yes
F(8) P(2) F(12) 93(1) 1_555 1_555 1_555 yes
F(9) P(2) F(10) 87(1) 1_555 1_555 1_555 yes
F(9) P(2) F(11) 87(1) 1_555 1_555 1_555 yes
F(9) P(2) F(12) 176(1) 1_555 1_555 1_555 yes
F(10) P(2) F(11) 85(1) 1_555 1_555 1_555 yes
F(10) P(2) F(12) 94(2) 1_555 1_555 1_555 yes
F(11) P(2) F(12) 90(1) 1_555 1_555 1_555 yes
F(13) P(3) F(14) 91(1) 1_555 1_555 1_555 yes
F(13) P(3) F(15) 179(1) 1_555 1_555 1_555 yes
F(13) P(3) F(16) 92(1) 1_555 1_555 1_555 yes
F(13) P(3) F(17) 92(1) 1_555 1_555 1_555 yes
F(13) P(3) F(18) 86(1) 1_555 1_555 1_555 yes
F(14) P(3) F(15) 88(1) 1_555 1_555 1_555 yes
F(14) P(3) F(16) 175(1) 1_555 1_555 1_555 yes
F(14) P(3) F(17) 85(1) 1_555 1_555 1_555 yes
F(14) P(3) F(18) 85(1) 1_555 1_555 1_555 yes
F(15) P(3) F(16) 87(1) 1_555 1_555 1_555 yes
F(15) P(3) F(17) 87(1) 1_555 1_555 1_555 yes
F(15) P(3) F(18) 94(1) 1_555 1_555 1_555 yes
F(16) P(3) F(17) 96(1) 1_555 1_555 1_555 yes
F(16) P(3) F(18) 92(1) 1_555 1_555 1_555 yes
F(17) P(3) F(18) 171(1) 1_555 1_555 1_555 yes
F(19) P(4) F(20) 171(1) 1_555 1_555 1_555 yes
F(19) P(4) F(21) 87(1) 1_555 1_555 1_555 yes
F(19) P(4) F(22) 95(1) 1_555 1_555 1_555 yes
F(19) P(4) F(23) 94(1) 1_555 1_555 1_555 yes
F(19) P(4) F(24) 83(1) 1_555 1_555 1_555 yes
F(20) P(4) F(21) 86(1) 1_555 1_555 1_555 yes
F(20) P(4) F(22) 89(1) 1_555 1_555 1_555 yes
F(20) P(4) F(23) 91(1) 1_555 1_555 1_555 yes
F(20) P(4) F(24) 90(1) 1_555 1_555 1_555 yes
F(21) P(4) F(22) 175(1) 1_555 1_555 1_555 yes
F(21) P(4) F(23) 89(1) 1_555 1_555 1_555 yes
F(21) P(4) F(24) 97(1) 1_555 1_555 1_555 yes
F(22) P(4) F(23) 92(1) 1_555 1_555 1_555 yes
F(22) P(4) F(24) 80(1) 1_555 1_555 1_555 yes
F(23) P(4) F(24) 172(2) 1_555 1_555 1_555 yes
Cu(1) N(1) C(11) 165(2) 1_555 1_555 1_555 yes
Cu(1) N(2) C(13) 173(2) 1_555 1_555 1_555 yes
Cu(2) N(3) C(15) 164(2) 1_555 1_555 1_555 yes
Cu(4) N(4) C(27) 177(2) 1_555 1_555 1_555 yes
Cu(4) N(5) C(29) 176(2) 1_555 1_555 1_555 yes
Cu(6) N(6) C(41) 162(2) 1_555 1_555 1_555 yes
Cu(6) N(7) C(43) 173(2) 1_555 1_555 1_555 yes
Cu(7) N(8) C(45) 167(2) 1_555 1_555 1_555 yes
Cu(7) N(9) C(47) 172(2) 1_555 1_555 1_555 yes
W(1) C(1) C(2) 71(1) 1_555 1_555 1_555 yes
W(1) C(1) C(5) 72(1) 1_555 1_555 1_555 yes
W(1) C(1) C(6) 123(1) 1_555 1_555 1_555 yes
C(2) C(1) C(5) 107(2) 1_555 1_555 1_555 yes
C(2) C(1) C(6) 125(2) 1_555 1_555 1_555 yes
C(5) C(1) C(6) 126(2) 1_555 1_555 1_555 yes
W(1) C(2) C(1) 74(1) 1_555 1_555 1_555 yes
W(1) C(2) C(3) 75(1) 1_555 1_555 1_555 yes
W(1) C(2) C(7) 120(1) 1_555 1_555 1_555 yes
C(1) C(2) C(3) 108(2) 1_555 1_555 1_555 yes
C(1) C(2) C(7) 126(2) 1_555 1_555 1_555 yes
C(3) C(2) C(7) 125(2) 1_555 1_555 1_555 yes
W(1) C(3) C(2) 69(1) 1_555 1_555 1_555 yes
W(1) C(3) C(4) 72(1) 1_555 1_555 1_555 yes
W(1) C(3) C(8) 124(1) 1_555 1_555 1_555 yes
C(2) C(3) C(4) 108(2) 1_555 1_555 1_555 yes
C(2) C(3) C(8) 125(2) 1_555 1_555 1_555 yes
C(4) C(3) C(8) 126(2) 1_555 1_555 1_555 yes
W(1) C(4) C(3) 74(1) 1_555 1_555 1_555 yes
W(1) C(4) C(5) 72(1) 1_555 1_555 1_555 yes
W(1) C(4) C(9) 123(1) 1_555 1_555 1_555 yes
C(3) C(4) C(5) 107(2) 1_555 1_555 1_555 yes
C(3) C(4) C(9) 128(2) 1_555 1_555 1_555 yes
C(5) C(4) C(9) 124(2) 1_555 1_555 1_555 yes
W(1) C(5) C(1) 72(1) 1_555 1_555 1_555 yes
W(1) C(5) C(4) 73(1) 1_555 1_555 1_555 yes
W(1) C(5) C(10) 124(1) 1_555 1_555 1_555 yes
C(1) C(5) C(4) 108(2) 1_555 1_555 1_555 yes
C(1) C(5) C(10) 126(2) 1_555 1_555 1_555 yes
C(4) C(5) C(10) 124(2) 1_555 1_555 1_555 yes
C(1) C(6) H(1) 109(2) 1_555 1_555 1_555 no
C(1) C(6) H(2) 109(2) 1_555 1_555 1_555 no
C(1) C(6) H(3) 109(2) 1_555 1_555 1_555 no
H(1) C(6) H(2) 109(2) 1_555 1_555 1_555 no
H(1) C(6) H(3) 109(2) 1_555 1_555 1_555 no
H(2) C(6) H(3) 109(2) 1_555 1_555 1_555 no
C(2) C(7) H(4) 109(2) 1_555 1_555 1_555 no
C(2) C(7) H(5) 109(2) 1_555 1_555 1_555 no
C(2) C(7) H(6) 109(2) 1_555 1_555 1_555 no
H(4) C(7) H(5) 109(2) 1_555 1_555 1_555 no
H(4) C(7) H(6) 109(2) 1_555 1_555 1_555 no
H(5) C(7) H(6) 109(2) 1_555 1_555 1_555 no
C(3) C(8) H(7) 109(2) 1_555 1_555 1_555 no
C(3) C(8) H(8) 109(2) 1_555 1_555 1_555 no
C(3) C(8) H(9) 109(2) 1_555 1_555 1_555 no
H(7) C(8) H(8) 109(2) 1_555 1_555 1_555 no
H(7) C(8) H(9) 109(2) 1_555 1_555 1_555 no
H(8) C(8) H(9) 109(2) 1_555 1_555 1_555 no
C(4) C(9) H(10) 109(2) 1_555 1_555 1_555 no
C(4) C(9) H(11) 109(2) 1_555 1_555 1_555 no
C(4) C(9) H(12) 109(2) 1_555 1_555 1_555 no
H(10) C(9) H(11) 109(2) 1_555 1_555 1_555 no
H(10) C(9) H(12) 109(2) 1_555 1_555 1_555 no
H(11) C(9) H(12) 109(2) 1_555 1_555 1_555 no
C(5) C(10) H(13) 109(2) 1_555 1_555 1_555 no
C(5) C(10) H(14) 109(2) 1_555 1_555 1_555 no
C(5) C(10) H(15) 109(2) 1_555 1_555 1_555 no
H(13) C(10) H(14) 109(2) 1_555 1_555 1_555 no
H(13) C(10) H(15) 109(2) 1_555 1_555 1_555 no
H(14) C(10) H(15) 109(2) 1_555 1_555 1_555 no
N(1) C(11) C(12) 176(2) 1_555 1_555 1_555 yes
C(11) C(12) H(16) 109(2) 1_555 1_555 1_555 no
C(11) C(12) H(17) 109(2) 1_555 1_555 1_555 no
C(11) C(12) H(18) 109(2) 1_555 1_555 1_555 no
H(16) C(12) H(17) 109(2) 1_555 1_555 1_555 no
H(16) C(12) H(18) 109(2) 1_555 1_555 1_555 no
H(17) C(12) H(18) 109(2) 1_555 1_555 1_555 no
N(2) C(13) C(14) 173(3) 1_555 1_555 1_555 yes
C(13) C(14) H(19) 109(2) 1_555 1_555 1_555 no
C(13) C(14) H(20) 109(2) 1_555 1_555 1_555 no
C(13) C(14) H(21) 109(2) 1_555 1_555 1_555 no
H(19) C(14) H(20) 109(2) 1_555 1_555 1_555 no
H(19) C(14) H(21) 109(2) 1_555 1_555 1_555 no
H(20) C(14) H(21) 109(2) 1_555 1_555 1_555 no
N(3) C(15) C(16) 176(3) 1_555 1_555 1_555 yes
C(15) C(16) H(22) 109(2) 1_555 1_555 1_555 no
C(15) C(16) H(23) 109(2) 1_555 1_555 1_555 no
C(15) C(16) H(24) 109(2) 1_555 1_555 1_555 no
H(22) C(16) H(23) 109(3) 1_555 1_555 1_555 no
H(22) C(16) H(24) 109(2) 1_555 1_555 1_555 no
H(23) C(16) H(24) 109(3) 1_555 1_555 1_555 no
W(2) C(17) C(18) 73(1) 1_555 1_555 1_555 yes
W(2) C(17) C(21) 72(1) 1_555 1_555 1_555 yes
W(2) C(17) C(22) 123(1) 1_555 1_555 1_555 yes
C(18) C(17) C(21) 107(2) 1_555 1_555 1_555 yes
C(18) C(17) C(22) 126(2) 1_555 1_555 1_555 yes
C(21) C(17) C(22) 125(2) 1_555 1_555 1_555 yes
W(2) C(18) C(17) 72(1) 1_555 1_555 1_555 yes
W(2) C(18) C(19) 72(1) 1_555 1_555 1_555 yes
W(2) C(18) C(23) 126(1) 1_555 1_555 1_555 yes
C(17) C(18) C(19) 107(1) 1_555 1_555 1_555 yes
C(17) C(18) C(23) 125(2) 1_555 1_555 1_555 yes
C(19) C(18) C(23) 127(2) 1_555 1_555 1_555 yes
W(2) C(19) C(18) 73(1) 1_555 1_555 1_555 yes
W(2) C(19) C(20) 71(1) 1_555 1_555 1_555 yes
W(2) C(19) C(24) 126(1) 1_555 1_555 1_555 yes
C(18) C(19) C(20) 108(1) 1_555 1_555 1_555 yes
C(18) C(19) C(24) 124(2) 1_555 1_555 1_555 yes
C(20) C(19) C(24) 126(2) 1_555 1_555 1_555 yes
W(2) C(20) C(19) 74(1) 1_555 1_555 1_555 yes
W(2) C(20) C(21) 74(1) 1_555 1_555 1_555 yes
W(2) C(20) C(25) 121(1) 1_555 1_555 1_555 yes
C(19) C(20) C(21) 108(2) 1_555 1_555 1_555 yes
C(19) C(20) C(25) 125(2) 1_555 1_555 1_555 yes
C(21) C(20) C(25) 125(2) 1_555 1_555 1_555 yes
W(2) C(21) C(17) 72(1) 1_555 1_555 1_555 yes
W(2) C(21) C(20) 71(1) 1_555 1_555 1_555 yes
W(2) C(21) C(26) 125(1) 1_555 1_555 1_555 yes
C(17) C(21) C(20) 107(2) 1_555 1_555 1_555 yes
C(17) C(21) C(26) 124(2) 1_555 1_555 1_555 yes
C(20) C(21) C(26) 127(2) 1_555 1_555 1_555 yes
C(17) C(22) H(25) 109(2) 1_555 1_555 1_555 no
C(17) C(22) H(26) 109(2) 1_555 1_555 1_555 no
C(17) C(22) H(27) 109(2) 1_555 1_555 1_555 no
H(25) C(22) H(26) 109(2) 1_555 1_555 1_555 no
H(25) C(22) H(27) 109(2) 1_555 1_555 1_555 no
H(26) C(22) H(27) 109(2) 1_555 1_555 1_555 no
C(18) C(23) H(28) 109(2) 1_555 1_555 1_555 no
C(18) C(23) H(29) 109(2) 1_555 1_555 1_555 no
C(18) C(23) H(30) 109(2) 1_555 1_555 1_555 no
H(28) C(23) H(29) 109(2) 1_555 1_555 1_555 no
H(28) C(23) H(30) 109(2) 1_555 1_555 1_555 no
H(29) C(23) H(30) 109(2) 1_555 1_555 1_555 no
C(19) C(24) H(31) 109(2) 1_555 1_555 1_555 no
C(19) C(24) H(32) 109(2) 1_555 1_555 1_555 no
C(19) C(24) H(33) 109(2) 1_555 1_555 1_555 no
H(31) C(24) H(32) 109(2) 1_555 1_555 1_555 no
H(31) C(24) H(33) 109(2) 1_555 1_555 1_555 no
H(32) C(24) H(33) 109(2) 1_555 1_555 1_555 no
C(20) C(25) H(34) 109(2) 1_555 1_555 1_555 no
C(20) C(25) H(35) 109(2) 1_555 1_555 1_555 no
C(20) C(25) H(36) 109(2) 1_555 1_555 1_555 no
H(34) C(25) H(35) 109(2) 1_555 1_555 1_555 no
H(34) C(25) H(36) 109(2) 1_555 1_555 1_555 no
H(35) C(25) H(36) 109(2) 1_555 1_555 1_555 no
C(21) C(26) H(37) 109(2) 1_555 1_555 1_555 no
C(21) C(26) H(38) 109(2) 1_555 1_555 1_555 no
C(21) C(26) H(39) 109(2) 1_555 1_555 1_555 no
H(37) C(26) H(38) 109(2) 1_555 1_555 1_555 no
H(37) C(26) H(39) 109(2) 1_555 1_555 1_555 no
H(38) C(26) H(39) 109(2) 1_555 1_555 1_555 no
N(4) C(27) C(28) 176(3) 1_555 1_555 1_555 yes
C(27) C(28) H(40) 109(3) 1_555 1_555 1_555 no
C(27) C(28) H(41) 109(3) 1_555 1_555 1_555 no
C(27) C(28) H(42) 109(3) 1_555 1_555 1_555 no
H(40) C(28) H(41) 109(3) 1_555 1_555 1_555 no
H(40) C(28) H(42) 109(3) 1_555 1_555 1_555 no
H(41) C(28) H(42) 109(3) 1_555 1_555 1_555 no
N(5) C(29) C(30) 177(3) 1_555 1_555 1_555 yes
C(29) C(30) H(43) 109(3) 1_555 1_555 1_555 no
C(29) C(30) H(44) 109(3) 1_555 1_555 1_555 no
C(29) C(30) H(45) 109(3) 1_555 1_555 1_555 no
H(43) C(30) H(44) 109(3) 1_555 1_555 1_555 no
H(43) C(30) H(45) 109(3) 1_555 1_555 1_555 no
H(44) C(30) H(45) 109(3) 1_555 1_555 1_555 no
W(3) C(31) C(32) 72(1) 1_555 1_555 1_555 yes
W(3) C(31) C(35) 70(1) 1_555 1_555 1_555 yes
W(3) C(31) C(36) 124(1) 1_555 1_555 1_555 yes
C(32) C(31) C(35) 108(2) 1_555 1_555 1_555 yes
C(32) C(31) C(36) 123(2) 1_555 1_555 1_555 yes
C(35) C(31) C(36) 128(2) 1_555 1_555 1_555 yes
W(3) C(32) C(31) 73(1) 1_555 1_555 1_555 yes
W(3) C(32) C(33) 70(1) 1_555 1_555 1_555 yes
W(3) C(32) C(37) 125(2) 1_555 1_555 1_555 yes
C(31) C(32) C(33) 106(2) 1_555 1_555 1_555 yes
C(31) C(32) C(37) 130(2) 1_555 1_555 1_555 yes
C(33) C(32) C(37) 122(2) 1_555 1_555 1_555 yes
W(3) C(33) C(32) 74(1) 1_555 1_555 1_555 yes
W(3) C(33) C(34) 74(1) 1_555 1_555 1_555 yes
W(3) C(33) C(38) 123(1) 1_555 1_555 1_555 yes
C(32) C(33) C(34) 108(2) 1_555 1_555 1_555 yes
C(32) C(33) C(38) 126(2) 1_555 1_555 1_555 yes
C(34) C(33) C(38) 124(2) 1_555 1_555 1_555 yes
W(3) C(34) C(33) 71(1) 1_555 1_555 1_555 yes
W(3) C(34) C(35) 71(1) 1_555 1_555 1_555 yes
W(3) C(34) C(39) 124(1) 1_555 1_555 1_555 yes
C(33) C(34) C(35) 108(2) 1_555 1_555 1_555 yes
C(33) C(34) C(39) 127(2) 1_555 1_555 1_555 yes
C(35) C(34) C(39) 124(2) 1_555 1_555 1_555 yes
W(3) C(35) C(31) 75(1) 1_555 1_555 1_555 yes
W(3) C(35) C(34) 74(1) 1_555 1_555 1_555 yes
W(3) C(35) C(40) 124(1) 1_555 1_555 1_555 yes
C(31) C(35) C(34) 107(2) 1_555 1_555 1_555 yes
C(31) C(35) C(40) 121(2) 1_555 1_555 1_555 yes
C(34) C(35) C(40) 130(2) 1_555 1_555 1_555 yes
C(31) C(36) H(46) 109(2) 1_555 1_555 1_555 no
C(31) C(36) H(47) 109(2) 1_555 1_555 1_555 no
C(31) C(36) H(48) 109(2) 1_555 1_555 1_555 no
H(46) C(36) H(47) 109(2) 1_555 1_555 1_555 no
H(46) C(36) H(48) 109(2) 1_555 1_555 1_555 no
H(47) C(36) H(48) 109(2) 1_555 1_555 1_555 no
C(32) C(37) H(49) 109(2) 1_555 1_555 1_555 no
C(32) C(37) H(50) 109(3) 1_555 1_555 1_555 no
C(32) C(37) H(51) 109(3) 1_555 1_555 1_555 no
H(49) C(37) H(50) 109(3) 1_555 1_555 1_555 no
H(49) C(37) H(51) 109(3) 1_555 1_555 1_555 no
H(50) C(37) H(51) 109(3) 1_555 1_555 1_555 no
C(33) C(38) H(52) 109(2) 1_555 1_555 1_555 no
C(33) C(38) H(53) 109(2) 1_555 1_555 1_555 no
C(33) C(38) H(54) 109(2) 1_555 1_555 1_555 no
H(52) C(38) H(53) 109(3) 1_555 1_555 1_555 no
H(52) C(38) H(54) 109(3) 1_555 1_555 1_555 no
H(53) C(38) H(54) 109(3) 1_555 1_555 1_555 no
C(34) C(39) H(55) 109(2) 1_555 1_555 1_555 no
C(34) C(39) H(56) 109(2) 1_555 1_555 1_555 no
C(34) C(39) H(57) 109(2) 1_555 1_555 1_555 no
H(55) C(39) H(56) 109(3) 1_555 1_555 1_555 no
H(55) C(39) H(57) 109(3) 1_555 1_555 1_555 no
H(56) C(39) H(57) 109(3) 1_555 1_555 1_555 no
C(35) C(40) H(58) 109(2) 1_555 1_555 1_555 no
C(35) C(40) H(59) 109(2) 1_555 1_555 1_555 no
C(35) C(40) H(60) 109(2) 1_555 1_555 1_555 no
H(58) C(40) H(59) 109(2) 1_555 1_555 1_555 no
H(58) C(40) H(60) 109(2) 1_555 1_555 1_555 no
H(59) C(40) H(60) 109(2) 1_555 1_555 1_555 no
N(6) C(41) C(42) 174(3) 1_555 1_555 1_555 yes
C(41) C(42) H(61) 109(3) 1_555 1_555 1_555 no
C(41) C(42) H(62) 109(3) 1_555 1_555 1_555 no
C(41) C(42) H(63) 109(2) 1_555 1_555 1_555 no
H(61) C(42) H(62) 109(3) 1_555 1_555 1_555 no
H(61) C(42) H(63) 109(3) 1_555 1_555 1_555 no
H(62) C(42) H(63) 109(3) 1_555 1_555 1_555 no
N(7) C(43) C(44) 178(3) 1_555 1_555 1_555 yes
C(43) C(44) H(64) 109(2) 1_555 1_555 1_555 no
C(43) C(44) H(65) 109(2) 1_555 1_555 1_555 no
C(43) C(44) H(66) 109(2) 1_555 1_555 1_555 no
H(64) C(44) H(65) 109(2) 1_555 1_555 1_555 no
H(64) C(44) H(66) 109(2) 1_555 1_555 1_555 no
H(65) C(44) H(66) 109(2) 1_555 1_555 1_555 no
N(8) C(45) C(46) 174(3) 1_555 1_555 1_555 yes
C(45) C(46) H(67) 109(2) 1_555 1_555 1_555 no
C(45) C(46) H(68) 109(2) 1_555 1_555 1_555 no
C(45) C(46) H(69) 109(2) 1_555 1_555 1_555 no
H(67) C(46) H(68) 109(2) 1_555 1_555 1_555 no
H(67) C(46) H(69) 109(2) 1_555 1_555 1_555 no
H(68) C(46) H(69) 109(2) 1_555 1_555 1_555 no
N(9) C(47) C(48) 178(3) 1_555 1_555 1_555 yes
C(47) C(48) H(70) 109(3) 1_555 1_555 1_555 no
C(47) C(48) H(71) 109(3) 1_555 1_555 1_555 no
C(47) C(48) H(72) 109(3) 1_555 1_555 1_555 no
H(70) C(48) H(71) 109(3) 1_555 1_555 1_555 no
H(70) C(48) H(72) 109(3) 1_555 1_555 1_555 no
H(71) C(48) H(72) 109(3) 1_555 1_555 1_555 no

loop_
_geom_bond_atom_site_label_1
_geom_bond_atom_site_label_2
_geom_bond_distance
_geom_bond_site_symmetry_1
_geom_bond_site_symmetry_2
_geom_bond_publ_flag
W(1) Cu(1) 2.720(4) 1_555 1_555 yes
W(1) Cu(2) 2.620(3) 1_555 1_555 yes
W(1) Cu(3) 2.767(3) 1_555 1_555 yes
W(1) S(1) 2.271(7) 1_555 1_555 yes
W(1) S(2) 2.290(6) 1_555 1_555 yes
W(1) S(3) 2.273(6) 1_555 1_555 yes
W(1) C(1) 2.39(2) 1_555 1_555 yes
W(1) C(2) 2.35(2) 1_555 1_555 yes
W(1) C(3) 2.42(2) 1_555 1_555 yes
W(1) C(4) 2.40(2) 1_555 1_555 yes
W(1) C(5) 2.39(2) 1_555 1_555 yes
W(2) Cu(3) 2.759(3) 1_555 1_555 yes
W(2) Cu(4) 2.701(3) 1_555 1_555 yes
W(2) Cu(5) 2.771(3) 1_555 1_555 yes
W(2) S(4) 2.263(6) 1_555 1_555 yes
W(2) S(5) 2.265(6) 1_555 1_555 yes
W(2) S(6) 2.274(6) 1_555 1_555 yes
W(2) C(17) 2.39(2) 1_555 1_555 yes
W(2) C(18) 2.41(2) 1_555 1_555 yes
W(2) C(19) 2.38(2) 1_555 1_555 yes
W(2) C(20) 2.35(2) 1_555 1_555 yes
W(2) C(21) 2.38(2) 1_555 1_555 yes
W(3) Cu(5) 2.779(3) 1_555 1_555 yes
W(3) Cu(6) 2.706(3) 1_555 1_555 yes
W(3) Cu(7) 2.695(3) 1_555 1_555 yes
W(3) S(7) 2.265(6) 1_555 1_555 yes
W(3) S(8) 2.263(6) 1_555 1_555 yes
W(3) S(9) 2.258(6) 1_555 1_555 yes
W(3) C(31) 2.42(2) 1_555 1_555 yes
W(3) C(32) 2.40(3) 1_555 1_555 yes
W(3) C(33) 2.35(3) 1_555 1_555 yes
W(3) C(34) 2.38(3) 1_555 1_555 yes
W(3) C(35) 2.34(2) 1_555 1_555 yes
Cu(1) S(1) 2.253(8) 1_555 1_555 yes
Cu(1) S(3) 2.273(7) 1_555 1_555 yes
Cu(1) N(1) 2.06(2) 1_555 1_555 yes
Cu(1) N(2) 1.96(2) 1_555 1_555 yes
Cu(2) S(1) 2.222(8) 1_555 1_555 yes
Cu(2) S(2) 2.219(8) 1_555 1_555 yes
Cu(2) N(3) 1.90(3) 1_555 1_555 yes
Cu(3) S(2) 2.326(7) 1_555 1_555 yes
Cu(3) S(3) 2.268(7) 1_555 1_555 yes
Cu(3) S(4) 2.309(6) 1_555 1_555 yes
Cu(3) S(5) 2.284(7) 1_555 1_555 yes
Cu(4) S(5) 2.236(7) 1_555 1_555 yes
Cu(4) S(6) 2.254(7) 1_555 1_555 yes
Cu(4) N(4) 1.99(2) 1_555 1_555 yes
Cu(4) N(5) 1.99(2) 1_555 1_555 yes
Cu(5) S(4) 2.308(6) 1_555 1_555 yes
Cu(5) S(6) 2.285(6) 1_555 1_555 yes
Cu(5) S(8) 2.274(7) 1_555 1_555 yes
Cu(5) S(9) 2.315(7) 1_555 1_555 yes
Cu(6) S(7) 2.259(7) 1_555 1_555 yes
Cu(6) S(8) 2.249(7) 1_555 1_555 yes
Cu(6) N(6) 2.08(2) 1_555 1_555 yes
Cu(6) N(7) 1.97(2) 1_555 1_555 yes
Cu(7) S(7) 2.244(7) 1_555 1_555 yes
Cu(7) S(9) 2.260(7) 1_555 1_555 yes
Cu(7) N(8) 2.06(2) 1_555 1_555 yes
Cu(7) N(9) 2.06(2) 1_555 1_555 yes
P(1) F(1) 1.60(2) 1_555 1_555 yes
P(1) F(2) 1.64(3) 1_555 1_555 yes
P(1) F(3) 1.56(3) 1_555 1_555 yes
P(1) F(4) 1.52(3) 1_555 1_555 yes
P(1) F(5) 1.58(3) 1_555 1_555 yes
P(1) F(6) 1.56(3) 1_555 1_555 yes
P(2) F(7) 1.53(3) 1_555 1_555 yes
P(2) F(8) 1.50(3) 1_555 1_555 yes
P(2) F(9) 1.60(3) 1_555 1_555 yes
P(2) F(10) 1.51(3) 1_555 1_555 yes
P(2) F(11) 1.57(3) 1_555 1_555 yes
P(2) F(12) 1.48(3) 1_555 1_555 yes
P(3) F(13) 1.56(2) 1_555 1_555 yes
P(3) F(14) 1.57(3) 1_555 1_555 yes
P(3) F(15) 1.53(2) 1_555 1_555 yes
P(3) F(16) 1.50(4) 1_555 1_555 yes
P(3) F(17) 1.55(3) 1_555 1_555 yes
P(3) F(18) 1.51(3) 1_555 1_555 yes
P(4) F(19) 1.50(3) 1_555 1_555 yes
P(4) F(20) 1.49(3) 1_555 1_555 yes
P(4) F(21) 1.55(3) 1_555 1_555 yes
P(4) F(22) 1.59(3) 1_555 1_555 yes
P(4) F(23) 1.46(4) 1_555 1_555 yes
P(4) F(24) 1.52(4) 1_555 1_555 yes
N(1) C(11) 1.13(3) 1_555 1_555 yes
N(2) C(13) 1.11(3) 1_555 1_555 yes
N(3) C(15) 1.07(3) 1_555 1_555 yes
N(4) C(27) 1.08(3) 1_555 1_555 yes
N(5) C(29) 1.09(3) 1_555 1_555 yes
N(6) C(41) 1.13(3) 1_555 1_555 yes
N(7) C(43) 1.13(3) 1_555 1_555 yes
N(8) C(45) 1.08(3) 1_555 1_555 yes
N(9) C(47) 1.10(3) 1_555 1_555 yes
C(1) C(2) 1.39(3) 1_555 1_555 yes
C(1) C(5) 1.42(3) 1_555 1_555 yes
C(1) C(6) 1.55(3) 1_555 1_555 yes
C(2) C(3) 1.43(3) 1_555 1_555 yes
C(2) C(7) 1.51(3) 1_555 1_555 yes
C(3) C(4) 1.39(3) 1_555 1_555 yes
C(3) C(8) 1.51(3) 1_555 1_555 yes
C(4) C(5) 1.42(3) 1_555 1_555 yes
C(4) C(9) 1.48(3) 1_555 1_555 yes
C(5) C(10) 1.49(3) 1_555 1_555 yes
C(11) C(12) 1.43(3) 1_555 1_555 yes
C(13) C(14) 1.45(4) 1_555 1_555 yes
C(15) C(16) 1.49(4) 1_555 1_555 yes
C(17) C(18) 1.39(3) 1_555 1_555 yes
C(17) C(21) 1.44(3) 1_555 1_555 yes
C(17) C(22) 1.53(3) 1_555 1_555 yes
C(18) C(19) 1.40(3) 1_555 1_555 yes
C(18) C(23) 1.48(3) 1_555 1_555 yes
C(19) C(20) 1.40(3) 1_555 1_555 yes
C(19) C(24) 1.52(3) 1_555 1_555 yes
C(20) C(21) 1.36(3) 1_555 1_555 yes
C(20) C(25) 1.51(3) 1_555 1_555 yes
C(21) C(26) 1.49(3) 1_555 1_555 yes
C(27) C(28) 1.46(4) 1_555 1_555 yes
C(29) C(30) 1.48(4) 1_555 1_555 yes
C(31) C(32) 1.41(3) 1_555 1_555 yes
C(31) C(35) 1.40(3) 1_555 1_555 yes
C(31) C(36) 1.51(3) 1_555 1_555 yes
C(32) C(33) 1.41(3) 1_555 1_555 yes
C(32) C(37) 1.48(4) 1_555 1_555 yes
C(33) C(34) 1.38(3) 1_555 1_555 yes
C(33) C(38) 1.52(4) 1_555 1_555 yes
C(34) C(35) 1.40(3) 1_555 1_555 yes
C(34) C(39) 1.52(4) 1_555 1_555 yes
C(35) C(40) 1.51(3) 1_555 1_555 yes
C(41) C(42) 1.41(4) 1_555 1_555 yes
C(43) C(44) 1.45(4) 1_555 1_555 yes
C(45) C(46) 1.43(4) 1_555 1_555 yes
C(47) C(48) 1.46(4) 1_555 1_555 yes

loop_
_geom_contact_atom_site_label_1
_geom_contact_atom_site_label_2
_geom_contact_distance
_geom_contact_site_symmetry_1
_geom_contact_site_symmetry_2
W(1) Cu(1) 2.720(4) 1_555 1_555
W(1) Cu(2) 2.620(3) 1_555 1_555
W(1) Cu(3) 2.767(3) 1_555 1_555
W(2) Cu(3) 2.759(3) 1_555 1_555
W(2) Cu(4) 2.701(3) 1_555 1_555
W(2) Cu(5) 2.771(3) 1_555 1_555
W(3) Cu(5) 2.779(3) 1_555 1_555
W(3) Cu(6) 2.706(3) 1_555 1_555
W(3) Cu(7) 2.695(3) 1_555 1_555
S(1) C(30) 3.51(4) 1_555 4_564
S(3) F(19) 3.50(3) 1_555 4_564
S(7) C(3) 3.47(2) 1_555 7_565
S(7) C(8) 3.54(3) 1_555 7_565
F(1) C(15) 3.25(4) 1_555 2_555
F(1) C(16) 3.33(4) 1_555 2_555
F(1) C(48) 3.36(4) 1_555 4_564
F(1) N(3) 3.56(3) 1_555 2_555
F(2) C(27) 3.21(4) 1_555 3_645
F(2) C(28) 3.27(4) 1_555 3_645
F(2) C(48) 3.30(5) 1_555 4_564
F(2) C(44) 3.37(4) 1_555 3_645
F(2) N(4) 3.54(3) 1_555 3_645
F(3) C(9) 3.58(4) 1_555 6_545
F(4) C(14) 3.31(4) 1_555 3_645
F(5) C(22) 3.37(4) 1_555 6_545
F(5) N(3) 3.58(4) 1_555 2_555
F(6) C(15) 3.30(4) 1_555 2_555
F(6) N(3) 3.44(4) 1_555 2_555
F(6) C(30) 3.45(5) 1_555 3_645
F(6) C(29) 3.45(4) 1_555 3_645
F(6) C(16) 3.59(4) 1_555 2_555
F(7) C(12) 3.42(4) 1_555 3_645
F(8) C(42) 3.18(5) 1_555 5_666
F(8) C(16) 3.53(4) 1_555 2_556
F(9) C(46) 3.40(4) 1_555 6_545
F(9) C(26) 3.43(4) 1_555 2_556
F(9) C(33) 3.55(4) 1_555 4_565
F(11) C(12) 3.39(4) 1_555 3_645
F(11) C(24) 3.47(4) 1_555 6_545
F(11) C(46) 3.49(4) 1_555 6_545
F(12) C(7) 3.58(4) 1_555 3_645
F(13) C(44) 3.50(4) 1_555 6_545
F(13) C(46) 3.51(4) 1_555 6_545
F(14) C(14) 3.18(4) 1_555 7_555
F(14) C(16) 3.22(5) 1_555 7_555
F(14) C(13) 3.54(4) 1_555 7_555
F(14) C(42) 3.57(5) 1_555 4_565
F(15) C(18) 3.14(3) 1_555 2_556
F(15) C(17) 3.36(3) 1_555 2_556
F(15) C(19) 3.38(3) 1_555 2_556
F(15) C(23) 3.46(3) 1_555 2_556
F(15) C(13) 3.51(3) 1_555 7_555
F(16) C(46) 3.15(5) 1_555 6_545
F(16) C(20) 3.21(4) 1_555 2_556
F(16) C(21) 3.38(4) 1_555 2_556
F(16) C(25) 3.50(5) 1_555 2_556
F(16) C(19) 3.55(4) 1_555 2_556
F(17) C(17) 3.40(4) 1_555 2_556
F(17) C(21) 3.44(4) 1_555 2_556
F(17) C(22) 3.53(4) 1_555 2_556
F(17) C(26) 3.56(4) 1_555 2_556
F(17) C(37) 3.60(5) 1_555 4_565
F(18) C(30) 3.21(5) 1_555 6_545
F(18) C(44) 3.29(4) 1_555 6_545
F(18) C(29) 3.49(4) 1_555 6_545
F(19) C(11) 3.33(4) 1_555 4_565
F(19) N(1) 3.43(4) 1_555 4_565
F(19) C(28) 3.50(5) 1_555 4_565
F(20) C(16) 3.00(5) 1_555 7_555
F(21) C(48) 3.30(5) 1_555 5_566
F(21) C(43) 3.45(4) 1_555 6_545
F(21) C(44) 3.54(4) 1_555 6_545
F(22) C(42) 3.02(4) 1_555 4_565
F(22) C(41) 3.14(4) 1_555 4_565
F(22) C(28) 3.38(5) 1_555 4_565
F(22) C(39) 3.46(5) 1_555 5_566
F(23) C(36) 3.13(5) 1_555 4_565
F(23) C(44) 3.56(5) 1_555 6_545
F(24) C(12) 3.00(5) 1_555 4_565
F(24) C(11) 3.23(4) 1_555 4_565
N(9) C(12) 3.56(4) 1_555 8_455
C(12) C(47) 3.57(4) 1_555 8_555

loop_
_geom_torsion_atom_site_label_1
_geom_torsion_atom_site_label_2
_geom_torsion_atom_site_label_3
_geom_torsion_atom_site_label_4
_geom_torsion
_geom_torsion_site_symmetry_1
_geom_torsion_site_symmetry_2
_geom_torsion_site_symmetry_3
_geom_torsion_site_symmetry_4
_geom_torsion_publ_flag
W(1) Cu(1) S(1) Cu(2) -69.9(2) 1_555 1_555 1_555 1_555 yes
W(1) Cu(1) S(3) Cu(3) 70.6(2) 1_555 1_555 1_555 1_555 yes
W(1) Cu(1) N(1) C(11) 5(9) 1_555 1_555 1_555 1_555 yes
W(1) Cu(1) N(2) C(13) -53(21) 1_555 1_555 1_555 1_555 yes
W(1) Cu(2) S(1) Cu(1) 72.3(2) 1_555 1_555 1_555 1_555 yes
W(1) Cu(2) S(2) Cu(3) -71.3(2) 1_555 1_555 1_555 1_555 yes
W(1) Cu(2) N(3) C(15) -23(14) 1_555 1_555 1_555 1_555 yes
W(1) Cu(3) W(2) Cu(4) 142.9(9) 1_555 1_555 1_555 1_555 yes
W(1) Cu(3) W(2) Cu(5) -135.5(9) 1_555 1_555 1_555 1_555 yes
W(1) Cu(3) W(2) S(4) -88.0(9) 1_555 1_555 1_555 1_555 yes
W(1) Cu(3) W(2) S(5) 93.9(9) 1_555 1_555 1_555 1_555 yes
W(1) Cu(3) W(2) S(6) -177.7(9) 1_555 1_555 1_555 1_555 yes
W(1) Cu(3) W(2) C(17) -8(1) 1_555 1_555 1_555 1_555 yes
W(1) Cu(3) W(2) C(18) -34(1) 1_555 1_555 1_555 1_555 yes
W(1) Cu(3) W(2) C(19) -13(1) 1_555 1_555 1_555 1_555 yes
W(1) Cu(3) W(2) C(20) 42(1) 1_555 1_555 1_555 1_555 yes
W(1) Cu(3) W(2) C(21) 26(1) 1_555 1_555 1_555 1_555 yes
W(1) Cu(3) S(2) Cu(2) 69.0(2) 1_555 1_555 1_555 1_555 yes
W(1) Cu(3) S(3) Cu(1) -69.4(2) 1_555 1_555 1_555 1_555 yes
W(1) Cu(3) S(4) W(2) 170.0(2) 1_555 1_555 1_555 1_555 yes
W(1) Cu(3) S(4) Cu(5) -122.3(2) 1_555 1_555 1_555 1_555 yes
W(1) Cu(3) S(5) W(2) -170.0(2) 1_555 1_555 1_555 1_555 yes
W(1) Cu(3) S(5) Cu(4) 121.7(2) 1_555 1_555 1_555 1_555 yes
W(1) S(1) Cu(1) S(3) -3.8(3) 1_555 1_555 1_555 1_555 yes
W(1) S(1) Cu(1) N(1) -119.1(7) 1_555 1_555 1_555 1_555 yes
W(1) S(1) Cu(1) N(2) 129.0(7) 1_555 1_555 1_555 1_555 yes
W(1) S(1) Cu(2) S(2) 11.3(3) 1_555 1_555 1_555 1_555 yes
W(1) S(1) Cu(2) N(3) -172.9(8) 1_555 1_555 1_555 1_555 yes
W(1) S(2) Cu(2) S(1) -11.2(3) 1_555 1_555 1_555 1_555 yes
W(1) S(2) Cu(2) N(3) 173(1) 1_555 1_555 1_555 1_555 yes
W(1) S(2) Cu(3) W(2) 179.7(1) 1_555 1_555 1_555 1_555 yes
W(1) S(2) Cu(3) S(3) 1.4(3) 1_555 1_555 1_555 1_555 yes
W(1) S(2) Cu(3) S(4) 124.0(2) 1_555 1_555 1_555 1_555 yes
W(1) S(2) Cu(3) S(5) -123.3(2) 1_555 1_555 1_555 1_555 yes
W(1) S(3) Cu(1) S(1) 3.8(3) 1_555 1_555 1_555 1_555 yes
W(1) S(3) Cu(1) N(1) 115.4(7) 1_555 1_555 1_555 1_555 yes
W(1) S(3) Cu(1) N(2) -125.3(8) 1_555 1_555 1_555 1_555 yes
W(1) S(3) Cu(3) W(2) -179.3(2) 1_555 1_555 1_555 1_555 yes
W(1) S(3) Cu(3) S(2) -1.4(3) 1_555 1_555 1_555 1_555 yes
W(1) S(3) Cu(3) S(4) -119.0(2) 1_555 1_555 1_555 1_555 yes
W(1) S(3) Cu(3) S(5) 119.2(2) 1_555 1_555 1_555 1_555 yes
W(1) C(1) C(2) C(3) -68(1) 1_555 1_555 1_555 1_555 yes
W(1) C(1) C(2) C(7) 117(2) 1_555 1_555 1_555 1_555 yes
W(1) C(1) C(5) C(4) 64(1) 1_555 1_555 1_555 1_555 yes
W(1) C(1) C(5) C(10) -120(2) 1_555 1_555 1_555 1_555 yes
W(1) C(2) C(1) C(5) 64(1) 1_555 1_555 1_555 1_555 yes
W(1) C(2) C(1) C(6) -118(2) 1_555 1_555 1_555 1_555 yes
W(1) C(2) C(3) C(4) -62(1) 1_555 1_555 1_555 1_555 yes
W(1) C(2) C(3) C(8) 118(2) 1_555 1_555 1_555 1_555 yes
W(1) C(3) C(2) C(1) 67(1) 1_555 1_555 1_555 1_555 yes
W(1) C(3) C(2) C(7) -117(2) 1_555 1_555 1_555 1_555 yes
W(1) C(3) C(4) C(5) -65(1) 1_555 1_555 1_555 1_555 yes
W(1) C(3) C(4) C(9) 120(2) 1_555 1_555 1_555 1_555 yes
W(1) C(4) C(3) C(2) 61(1) 1_555 1_555 1_555 1_555 yes
W(1) C(4) C(3) C(8) -120(2) 1_555 1_555 1_555 1_555 yes
W(1) C(4) C(5) C(1) -64(1) 1_555 1_555 1_555 1_555 yes
W(1) C(4) C(5) C(10) 120(2) 1_555 1_555 1_555 1_555 yes
W(1) C(5) C(1) C(2) -63(1) 1_555 1_555 1_555 1_555 yes
W(1) C(5) C(1) C(6) 119(2) 1_555 1_555 1_555 1_555 yes
W(1) C(5) C(4) C(3) 66(1) 1_555 1_555 1_555 1_555 yes
W(1) C(5) C(4) C(9) -118(2) 1_555 1_555 1_555 1_555 yes
W(2) Cu(3) W(1) Cu(1) -132.1(9) 1_555 1_555 1_555 1_555 yes
W(2) Cu(3) W(1) Cu(2) -56.0(9) 1_555 1_555 1_555 1_555 yes
W(2) Cu(3) W(1) S(1) -92.7(9) 1_555 1_555 1_555 1_555 yes
W(2) Cu(3) W(1) S(2) -1.6(9) 1_555 1_555 1_555 1_555 yes
W(2) Cu(3) W(1) S(3) 176.6(9) 1_555 1_555 1_555 1_555 yes
W(2) Cu(3) W(1) C(1) 64(1) 1_555 1_555 1_555 1_555 yes
W(2) Cu(3) W(1) C(2) 130(1) 1_555 1_555 1_555 1_555 yes
W(2) Cu(3) W(1) C(3) 112(1) 1_555 1_555 1_555 1_555 yes
W(2) Cu(3) W(1) C(4) 78(1) 1_555 1_555 1_555 1_555 yes
W(2) Cu(3) W(1) C(5) 50(1) 1_555 1_555 1_555 1_555 yes
W(2) Cu(3) S(2) Cu(2) -111.3(2) 1_555 1_555 1_555 1_555 yes
W(2) Cu(3) S(3) Cu(1) 111.3(3) 1_555 1_555 1_555 1_555 yes
W(2) Cu(3) S(4) Cu(5) 67.7(2) 1_555 1_555 1_555 1_555 yes
W(2) Cu(3) S(5) Cu(4) -68.3(2) 1_555 1_555 1_555 1_555 yes
W(2) Cu(4) S(5) Cu(3) 69.0(2) 1_555 1_555 1_555 1_555 yes
W(2) Cu(4) S(6) Cu(5) -69.5(2) 1_555 1_555 1_555 1_555 yes
W(2) Cu(4) N(4) C(27) -35(50) 1_555 1_555 1_555 1_555 yes
W(2) Cu(4) N(5) C(29) 49(45) 1_555 1_555 1_555 1_555 yes
W(2) Cu(5) W(3) Cu(6) 177(1) 1_555 1_555 1_555 1_555 yes
W(2) Cu(5) W(3) Cu(7) 95(1) 1_555 1_555 1_555 1_555 yes
W(2) Cu(5) W(3) S(7) 136(1) 1_555 1_555 1_555 1_555 yes
W(2) Cu(5) W(3) S(8) -132(1) 1_555 1_555 1_555 1_555 yes
W(2) Cu(5) W(3) S(9) 44(1) 1_555 1_555 1_555 1_555 yes
W(2) Cu(5) W(3) C(31) -79(1) 1_555 1_555 1_555 1_555 yes
W(2) Cu(5) W(3) C(32) -83(1) 1_555 1_555 1_555 1_555 yes
W(2) Cu(5) W(3) C(33) -5(1) 1_555 1_555 1_555 1_555 yes
W(2) Cu(5) W(3) C(34) -15(1) 1_555 1_555 1_555 1_555 yes
W(2) Cu(5) W(3) C(35) -48(1) 1_555 1_555 1_555 1_555 yes
W(2) Cu(5) S(4) Cu(3) -67.4(2) 1_555 1_555 1_555 1_555 yes
W(2) Cu(5) S(6) Cu(4) 68.3(2) 1_555 1_555 1_555 1_555 yes
W(2) Cu(5) S(8) W(3) 174.5(2) 1_555 1_555 1_555 1_555 yes
W(2) Cu(5) S(8) Cu(6) -116.9(2) 1_555 1_555 1_555 1_555 yes
W(2) Cu(5) S(9) W(3) -175.2(1) 1_555 1_555 1_555 1_555 yes
W(2) Cu(5) S(9) Cu(7) 116.2(2) 1_555 1_555 1_555 1_555 yes
W(2) S(4) Cu(3) S(2) 114.3(2) 1_555 1_555 1_555 1_555 yes
W(2) S(4) Cu(3) S(3) -129.4(2) 1_555 1_555 1_555 1_555 yes
W(2) S(4) Cu(3) S(5) -1.6(2) 1_555 1_555 1_555 1_555 yes
W(2) S(4) Cu(5) W(3) -175.1(1) 1_555 1_555 1_555 1_555 yes
W(2) S(4) Cu(5) S(6) 0.2(2) 1_555 1_555 1_555 1_555 yes
W(2) S(4) Cu(5) S(8) 128.2(2) 1_555 1_555 1_555 1_555 yes
W(2) S(4) Cu(5) S(9) -118.9(2) 1_555 1_555 1_555 1_555 yes
W(2) S(5) Cu(3) S(2) -112.9(2) 1_555 1_555 1_555 1_555 yes
W(2) S(5) Cu(3) S(3) 128.8(2) 1_555 1_555 1_555 1_555 yes
W(2) S(5) Cu(3) S(4) 1.6(2) 1_555 1_555 1_555 1_555 yes
W(2) S(5) Cu(4) S(6) 4.1(2) 1_555 1_555 1_555 1_555 yes
W(2) S(5) Cu(4) N(4) -127.3(7) 1_555 1_555 1_555 1_555 yes
W(2) S(5) Cu(4) N(5) 120.6(7) 1_555 1_555 1_555 1_555 yes
W(2) S(6) Cu(4) S(5) -4.1(2) 1_555 1_555 1_555 1_555 yes
W(2) S(6) Cu(4) N(4) 124.2(7) 1_555 1_555 1_555 1_555 yes
W(2) S(6) Cu(4) N(5) -119.1(7) 1_555 1_555 1_555 1_555 yes
W(2) S(6) Cu(5) W(3) 174.6(2) 1_555 1_555 1_555 1_555 yes
W(2) S(6) Cu(5) S(4) -0.2(2) 1_555 1_555 1_555 1_555 yes
W(2) S(6) Cu(5) S(8) -122.3(2) 1_555 1_555 1_555 1_555 yes
W(2) S(6) Cu(5) S(9) 117.6(2) 1_555 1_555 1_555 1_555 yes
W(2) C(17) C(18) C(19) -64(1) 1_555 1_555 1_555 1_555 yes
W(2) C(17) C(18) C(23) 122(2) 1_555 1_555 1_555 1_555 yes
W(2) C(17) C(21) C(20) 63(1) 1_555 1_555 1_555 1_555 yes
W(2) C(17) C(21) C(26) -121(2) 1_555 1_555 1_555 1_555 yes
W(2) C(18) C(17) C(21) 64(1) 1_555 1_555 1_555 1_555 yes
W(2) C(18) C(17) C(22) -120(2) 1_555 1_555 1_555 1_555 yes
W(2) C(18) C(19) C(20) -63(1) 1_555 1_555 1_555 1_555 yes
W(2) C(18) C(19) C(24) 124(2) 1_555 1_555 1_555 1_555 yes
W(2) C(19) C(18) C(17) 64(1) 1_555 1_555 1_555 1_555 yes
W(2) C(19) C(18) C(23) -122(2) 1_555 1_555 1_555 1_555 yes
W(2) C(19) C(20) C(21) -67(1) 1_555 1_555 1_555 1_555 yes
W(2) C(19) C(20) C(25) 117(2) 1_555 1_555 1_555 1_555 yes
W(2) C(20) C(19) C(18) 65(1) 1_555 1_555 1_555 1_555 yes
W(2) C(20) C(19) C(24) -122(2) 1_555 1_555 1_555 1_555 yes
W(2) C(20) C(21) C(17) -64(1) 1_555 1_555 1_555 1_555 yes
W(2) C(20) C(21) C(26) 120(2) 1_555 1_555 1_555 1_555 yes
W(2) C(21) C(17) C(18) -65(1) 1_555 1_555 1_555 1_555 yes
W(2) C(21) C(17) C(22) 119(2) 1_555 1_555 1_555 1_555 yes
W(2) C(21) C(20) C(19) 67(1) 1_555 1_555 1_555 1_555 yes
W(2) C(21) C(20) C(25) -118(2) 1_555 1_555 1_555 1_555 yes
W(3) Cu(5) W(2) Cu(3) 94(1) 1_555 1_555 1_555 1_555 yes
W(3) Cu(5) W(2) Cu(4) 176(1) 1_555 1_555 1_555 1_555 yes
W(3) Cu(5) W(2) S(4) 46(1) 1_555 1_555 1_555 1_555 yes
W(3) Cu(5) W(2) S(5) 137(1) 1_555 1_555 1_555 1_555 yes
W(3) Cu(5) W(2) S(6) -133(1) 1_555 1_555 1_555 1_555 yes
W(3) Cu(5) W(2) C(17) -4(1) 1_555 1_555 1_555 1_555 yes
W(3) Cu(5) W(2) C(18) -29(1) 1_555 1_555 1_555 1_555 yes
W(3) Cu(5) W(2) C(19) -64(1) 1_555 1_555 1_555 1_555 yes
W(3) Cu(5) W(2) C(20) -83(1) 1_555 1_555 1_555 1_555 yes
W(3) Cu(5) W(2) C(21) -30(2) 1_555 1_555 1_555 1_555 yes
W(3) Cu(5) S(4) Cu(3) 117.5(2) 1_555 1_555 1_555 1_555 yes
W(3) Cu(5) S(6) Cu(4) -117.2(2) 1_555 1_555 1_555 1_555 yes
W(3) Cu(5) S(8) Cu(6) 68.6(2) 1_555 1_555 1_555 1_555 yes
W(3) Cu(5) S(9) Cu(7) -68.6(2) 1_555 1_555 1_555 1_555 yes
W(3) Cu(6) S(7) Cu(7) 68.0(2) 1_555 1_555 1_555 1_555 yes
W(3) Cu(6) S(8) Cu(5) -69.9(2) 1_555 1_555 1_555 1_555 yes
W(3) Cu(6) N(6) C(41) 2(8) 1_555 1_555 1_555 1_555 yes
W(3) Cu(6) N(7) C(43) 26(21) 1_555 1_555 1_555 1_555 yes
W(3) Cu(7) S(7) Cu(6) -68.1(2) 1_555 1_555 1_555 1_555 yes
W(3) Cu(7) S(9) Cu(5) 69.8(2) 1_555 1_555 1_555 1_555 yes
W(3) Cu(7) N(8) C(45) -62(11) 1_555 1_555 1_555 1_555 yes
W(3) Cu(7) N(9) C(47) 135(17) 1_555 1_555 1_555 1_555 yes
W(3) S(7) Cu(6) S(8) 0.6(2) 1_555 1_555 1_555 1_555 yes
W(3) S(7) Cu(6) N(6) 112.5(7) 1_555 1_555 1_555 1_555 yes
W(3) S(7) Cu(6) N(7) -130.7(7) 1_555 1_555 1_555 1_555 yes
W(3) S(7) Cu(7) S(9) -2.4(3) 1_555 1_555 1_555 1_555 yes
W(3) S(7) Cu(7) N(8) 127.8(7) 1_555 1_555 1_555 1_555 yes
W(3) S(7) Cu(7) N(9) -123.7(6) 1_555 1_555 1_555 1_555 yes
W(3) S(8) Cu(5) S(4) 118.6(2) 1_555 1_555 1_555 1_555 yes
W(3) S(8) Cu(5) S(6) -121.9(2) 1_555 1_555 1_555 1_555 yes
W(3) S(8) Cu(5) S(9) 2.0(2) 1_555 1_555 1_555 1_555 yes
W(3) S(8) Cu(6) S(7) -0.6(2) 1_555 1_555 1_555 1_555 yes
W(3) S(8) Cu(6) N(6) -115.4(6) 1_555 1_555 1_555 1_555 yes
W(3) S(8) Cu(6) N(7) 130.7(7) 1_555 1_555 1_555 1_555 yes
W(3) S(9) Cu(5) S(4) -118.7(2) 1_555 1_555 1_555 1_555 yes
W(3) S(9) Cu(5) S(6) 126.6(2) 1_555 1_555 1_555 1_555 yes
W(3) S(9) Cu(5) S(8) -2.0(2) 1_555 1_555 1_555 1_555 yes
W(3) S(9) Cu(7) S(7) 2.4(3) 1_555 1_555 1_555 1_555 yes
W(3) S(9) Cu(7) N(8) -129.8(7) 1_555 1_555 1_555 1_555 yes
W(3) S(9) Cu(7) N(9) 124.5(6) 1_555 1_555 1_555 1_555 yes
W(3) C(31) C(32) C(33) -63(1) 1_555 1_555 1_555 1_555 yes
W(3) C(31) C(32) C(37) 122(3) 1_555 1_555 1_555 1_555 yes
W(3) C(31) C(35) C(34) 68(1) 1_555 1_555 1_555 1_555 yes
W(3) C(31) C(35) C(40) -121(2) 1_555 1_555 1_555 1_555 yes
W(3) C(32) C(31) C(35) 61(1) 1_555 1_555 1_555 1_555 yes
W(3) C(32) C(31) C(36) -120(2) 1_555 1_555 1_555 1_555 yes
W(3) C(32) C(33) C(34) -67(1) 1_555 1_555 1_555 1_555 yes
W(3) C(32) C(33) C(38) 120(2) 1_555 1_555 1_555 1_555 yes
W(3) C(33) C(32) C(31) 65(1) 1_555 1_555 1_555 1_555 yes
W(3) C(33) C(32) C(37) -120(2) 1_555 1_555 1_555 1_555 yes
W(3) C(33) C(34) C(35) -62(1) 1_555 1_555 1_555 1_555 yes
W(3) C(33) C(34) C(39) 119(2) 1_555 1_555 1_555 1_555 yes
W(3) C(34) C(33) C(32) 67(1) 1_555 1_555 1_555 1_555 yes
W(3) C(34) C(33) C(38) -120(2) 1_555 1_555 1_555 1_555 yes
W(3) C(34) C(35) C(31) -69(1) 1_555 1_555 1_555 1_555 yes
W(3) C(34) C(35) C(40) 121(2) 1_555 1_555 1_555 1_555 yes
W(3) C(35) C(31) C(32) -62(1) 1_555 1_555 1_555 1_555 yes
W(3) C(35) C(31) C(36) 119(2) 1_555 1_555 1_555 1_555 yes
W(3) C(35) C(34) C(33) 62(1) 1_555 1_555 1_555 1_555 yes
W(3) C(35) C(34) C(39) -119(2) 1_555 1_555 1_555 1_555 yes
Cu(1) W(1) Cu(2) S(1) -55.1(3) 1_555 1_555 1_555 1_555 yes
Cu(1) W(1) Cu(2) S(2) 137.8(2) 1_555 1_555 1_555 1_555 yes
Cu(1) W(1) Cu(2) N(3) -16(4) 1_555 1_555 1_555 1_555 yes
Cu(1) W(1) Cu(3) S(2) -130.5(2) 1_555 1_555 1_555 1_555 yes
Cu(1) W(1) Cu(3) S(3) 51.3(2) 1_555 1_555 1_555 1_555 yes
Cu(1) W(1) Cu(3) S(4) 145.9(2) 1_555 1_555 1_555 1_555 yes
Cu(1) W(1) Cu(3) S(5) -44.4(2) 1_555 1_555 1_555 1_555 yes
Cu(1) W(1) S(1) Cu(2) 97.8(2) 1_555 1_555 1_555 1_555 yes
Cu(1) W(1) S(2) Cu(2) -45.0(2) 1_555 1_555 1_555 1_555 yes
Cu(1) W(1) S(2) Cu(3) 55.0(2) 1_555 1_555 1_555 1_555 yes
Cu(1) W(1) S(3) Cu(3) -106.8(2) 1_555 1_555 1_555 1_555 yes
Cu(1) W(1) C(1) C(2) -65(1) 1_555 1_555 1_555 1_555 yes
Cu(1) W(1) C(1) C(5) 178(1) 1_555 1_555 1_555 1_555 yes
Cu(1) W(1) C(1) C(6) 55(2) 1_555 1_555 1_555 1_555 yes
Cu(1) W(1) C(2) C(1) 127(1) 1_555 1_555 1_555 1_555 yes
Cu(1) W(1) C(2) C(3) -118(1) 1_555 1_555 1_555 1_555 yes
Cu(1) W(1) C(2) C(7) 3(2) 1_555 1_555 1_555 1_555 yes
Cu(1) W(1) C(3) C(2) 73(1) 1_555 1_555 1_555 1_555 yes
Cu(1) W(1) C(3) C(4) -168(1) 1_555 1_555 1_555 1_555 yes
Cu(1) W(1) C(3) C(8) -46(2) 1_555 1_555 1_555 1_555 yes
Cu(1) W(1) C(4) C(3) 19(2) 1_555 1_555 1_555 1_555 yes
Cu(1) W(1) C(4) C(5) 134(1) 1_555 1_555 1_555 1_555 yes
Cu(1) W(1) C(4) C(9) -105(2) 1_555 1_555 1_555 1_555 yes
Cu(1) W(1) C(5) C(1) -2(2) 1_555 1_555 1_555 1_555 yes
Cu(1) W(1) C(5) C(4) -118(1) 1_555 1_555 1_555 1_555 yes
Cu(1) W(1) C(5) C(10) 120(1) 1_555 1_555 1_555 1_555 yes
Cu(1) S(1) W(1) Cu(2) -97.8(2) 1_555 1_555 1_555 1_555 yes
Cu(1) S(1) W(1) Cu(3) -51.6(2) 1_555 1_555 1_555 1_555 yes
Cu(1) S(1) W(1) S(2) -108.5(2) 1_555 1_555 1_555 1_555 yes
Cu(1) S(1) W(1) S(3) 3.8(3) 1_555 1_555 1_555 1_555 yes
Cu(1) S(1) W(1) C(1) 136.6(6) 1_555 1_555 1_555 1_555 yes
Cu(1) S(1) W(1) C(2) 103.7(6) 1_555 1_555 1_555 1_555 yes
Cu(1) S(1) W(1) C(3) 97.4(7) 1_555 1_555 1_555 1_555 yes
Cu(1) S(1) W(1) C(4) 141.5(9) 1_555 1_555 1_555 1_555 yes
Cu(1) S(1) W(1) C(5) 159.9(6) 1_555 1_555 1_555 1_555 yes
Cu(1) S(1) Cu(2) S(2) 83.6(3) 1_555 1_555 1_555 1_555 yes
Cu(1) S(1) Cu(2) N(3) -100.6(8) 1_555 1_555 1_555 1_555 yes
Cu(1) S(3) W(1) Cu(2) 52.3(2) 1_555 1_555 1_555 1_555 yes
Cu(1) S(3) W(1) Cu(3) 106.8(2) 1_555 1_555 1_555 1_555 yes
Cu(1) S(3) W(1) S(1) -3.8(3) 1_555 1_555 1_555 1_555 yes
Cu(1) S(3) W(1) S(2) 108.3(2) 1_555 1_555 1_555 1_555 yes
Cu(1) S(3) W(1) C(1) -100.8(8) 1_555 1_555 1_555 1_555 yes
Cu(1) S(3) W(1) C(2) -99.9(6) 1_555 1_555 1_555 1_555 yes
Cu(1) S(3) W(1) C(3) -131.2(6) 1_555 1_555 1_555 1_555 yes
Cu(1) S(3) W(1) C(4) -158.5(6) 1_555 1_555 1_555 1_555 yes
Cu(1) S(3) W(1) C(5) -150.0(8) 1_555 1_555 1_555 1_555 yes
Cu(1) S(3) Cu(3) S(2) -70.8(3) 1_555 1_555 1_555 1_555 yes
Cu(1) S(3) Cu(3) S(4) 171.6(2) 1_555 1_555 1_555 1_555 yes
Cu(1) S(3) Cu(3) S(5) 49.8(3) 1_555 1_555 1_555 1_555 yes
Cu(1) N(1) C(11) C(12) -81(49) 1_555 1_555 1_555 1_555 yes
Cu(1) N(2) C(13) C(14) 123(26) 1_555 1_555 1_555 1_555 yes
Cu(2) W(1) Cu(1) S(1) 55.8(2) 1_555 1_555 1_555 1_555 yes
Cu(2) W(1) Cu(1) S(3) -128.7(2) 1_555 1_555 1_555 1_555 yes
Cu(2) W(1) Cu(1) N(1) 139.8(7) 1_555 1_555 1_555 1_555 yes
Cu(2) W(1) Cu(1) N(2) -31.4(9) 1_555 1_555 1_555 1_555 yes
Cu(2) W(1) Cu(3) S(2) -54.4(2) 1_555 1_555 1_555 1_555 yes
Cu(2) W(1) Cu(3) S(3) 127.4(2) 1_555 1_555 1_555 1_555 yes
Cu(2) W(1) Cu(3) S(4) -138.0(2) 1_555 1_555 1_555 1_555 yes
Cu(2) W(1) Cu(3) S(5) 31.7(2) 1_555 1_555 1_555 1_555 yes
Cu(2) W(1) S(2) Cu(3) 100.0(2) 1_555 1_555 1_555 1_555 yes
Cu(2) W(1) S(3) Cu(3) -54.4(2) 1_555 1_555 1_555 1_555 yes
Cu(2) W(1) C(1) C(2) -150(1) 1_555 1_555 1_555 1_555 yes
Cu(2) W(1) C(1) C(5) 93(1) 1_555 1_555 1_555 1_555 yes
Cu(2) W(1) C(1) C(6) -29(2) 1_555 1_555 1_555 1_555 yes
Cu(2) W(1) C(2) C(1) 46(1) 1_555 1_555 1_555 1_555 yes
Cu(2) W(1) C(2) C(3) 160(1) 1_555 1_555 1_555 1_555 yes
Cu(2) W(1) C(2) C(7) -77(2) 1_555 1_555 1_555 1_555 yes
Cu(2) W(1) C(3) C(2) -80(3) 1_555 1_555 1_555 1_555 yes
Cu(2) W(1) C(3) C(4) 37(3) 1_555 1_555 1_555 1_555 yes
Cu(2) W(1) C(3) C(8) 160(1) 1_555 1_555 1_555 1_555 yes
Cu(2) W(1) C(4) C(3) -169(1) 1_555 1_555 1_555 1_555 yes
Cu(2) W(1) C(4) C(5) -54(1) 1_555 1_555 1_555 1_555 yes
Cu(2) W(1) C(4) C(9) 65(2) 1_555 1_555 1_555 1_555 yes
Cu(2) W(1) C(5) C(1) -101(1) 1_555 1_555 1_555 1_555 yes
Cu(2) W(1) C(5) C(4) 142(1) 1_555 1_555 1_555 1_555 yes
Cu(2) W(1) C(5) C(10) 21(2) 1_555 1_555 1_555 1_555 yes
Cu(2) S(1) W(1) Cu(3) 46.2(3) 1_555 1_555 1_555 1_555 yes
Cu(2) S(1) W(1) S(2) -10.7(3) 1_555 1_555 1_555 1_555 yes
Cu(2) S(1) W(1) S(3) 101.6(2) 1_555 1_555 1_555 1_555 yes
Cu(2) S(1) W(1) C(1) -125.5(6) 1_555 1_555 1_555 1_555 yes
Cu(2) S(1) W(1) C(2) -158.5(6) 1_555 1_555 1_555 1_555 yes
Cu(2) S(1) W(1) C(3) -164.7(7) 1_555 1_555 1_555 1_555 yes
Cu(2) S(1) W(1) C(4) -120.6(9) 1_555 1_555 1_555 1_555 yes
Cu(2) S(1) W(1) C(5) -102.2(6) 1_555 1_555 1_555 1_555 yes
Cu(2) S(1) Cu(1) S(3) -73.7(3) 1_555 1_555 1_555 1_555 yes
Cu(2) S(1) Cu(1) N(1) 171.0(7) 1_555 1_555 1_555 1_555 yes
Cu(2) S(1) Cu(1) N(2) 59.1(8) 1_555 1_555 1_555 1_555 yes
Cu(2) S(2) W(1) Cu(3) -100.0(2) 1_555 1_555 1_555 1_555 yes
Cu(2) S(2) W(1) S(1) 10.7(3) 1_555 1_555 1_555 1_555 yes
Cu(2) S(2) W(1) S(3) -101.4(2) 1_555 1_555 1_555 1_555 yes
Cu(2) S(2) W(1) C(1) 101.9(6) 1_555 1_555 1_555 1_555 yes
Cu(2) S(2) W(1) C(2) 129(1) 1_555 1_555 1_555 1_555 yes
Cu(2) S(2) W(1) C(3) 166.8(6) 1_555 1_555 1_555 1_555 yes
Cu(2) S(2) W(1) C(4) 155.1(6) 1_555 1_555 1_555 1_555 yes
Cu(2) S(2) W(1) C(5) 120.6(6) 1_555 1_555 1_555 1_555 yes
Cu(2) S(2) Cu(3) S(3) 70.4(3) 1_555 1_555 1_555 1_555 yes
Cu(2) S(2) Cu(3) S(4) -167.0(2) 1_555 1_555 1_555 1_555 yes
Cu(2) S(2) Cu(3) S(5) -54.4(3) 1_555 1_555 1_555 1_555 yes
Cu(2) N(3) C(15) C(16) -37(79) 1_555 1_555 1_555 1_555 yes
Cu(3) W(1) Cu(1) S(1) 134.1(2) 1_555 1_555 1_555 1_555 yes
Cu(3) W(1) Cu(1) S(3) -50.5(2) 1_555 1_555 1_555 1_555 yes
Cu(3) W(1) Cu(1) N(1) -142.0(7) 1_555 1_555 1_555 1_555 yes
Cu(3) W(1) Cu(1) N(2) 46.9(9) 1_555 1_555 1_555 1_555 yes
Cu(3) W(1) Cu(2) S(1) -137.9(3) 1_555 1_555 1_555 1_555 yes
Cu(3) W(1) Cu(2) S(2) 55.0(2) 1_555 1_555 1_555 1_555 yes
Cu(3) W(1) Cu(2) N(3) -99(4) 1_555 1_555 1_555 1_555 yes
Cu(3) W(1) C(1) C(2) 95(1) 1_555 1_555 1_555 1_555 yes
Cu(3) W(1) C(1) C(5) -20(2) 1_555 1_555 1_555 1_555 yes
Cu(3) W(1) C(1) C(6) -143(1) 1_555 1_555 1_555 1_555 yes
Cu(3) W(1) C(2) C(1) -143(1) 1_555 1_555 1_555 1_555 yes
Cu(3) W(1) C(2) C(3) -29(1) 1_555 1_555 1_555 1_555 yes
Cu(3) W(1) C(2) C(7) 93(2) 1_555 1_555 1_555 1_555 yes
Cu(3) W(1) C(3) C(2) 161(1) 1_555 1_555 1_555 1_555 yes
Cu(3) W(1) C(3) C(4) -80(1) 1_555 1_555 1_555 1_555 yes
Cu(3) W(1) C(3) C(8) 41(2) 1_555 1_555 1_555 1_555 yes
Cu(3) W(1) C(4) C(3) 108(1) 1_555 1_555 1_555 1_555 yes
Cu(3) W(1) C(4) C(5) -136(1) 1_555 1_555 1_555 1_555 yes
Cu(3) W(1) C(4) C(9) -16(2) 1_555 1_555 1_555 1_555 yes
Cu(3) W(1) C(5) C(1) 171(1) 1_555 1_555 1_555 1_555 yes
Cu(3) W(1) C(5) C(4) 55(1) 1_555 1_555 1_555 1_555 yes
Cu(3) W(1) C(5) C(10) -65(2) 1_555 1_555 1_555 1_555 yes
Cu(3) W(2) Cu(4) S(5) -49.2(2) 1_555 1_555 1_555 1_555 yes
Cu(3) W(2) Cu(4) S(6) 135.7(2) 1_555 1_555 1_555 1_555 yes
Cu(3) W(2) Cu(4) N(4) 39.0(8) 1_555 1_555 1_555 1_555 yes
Cu(3) W(2) Cu(4) N(5) -135.1(8) 1_555 1_555 1_555 1_555 yes
Cu(3) W(2) Cu(5) S(4) 47.6(2) 1_555 1_555 1_555 1_555 yes
Cu(3) W(2) Cu(5) S(6) -132.1(2) 1_555 1_555 1_555 1_555 yes
Cu(3) W(2) Cu(5) S(8) -35.0(3) 1_555 1_555 1_555 1_555 yes
Cu(3) W(2) Cu(5) S(9) 136.2(2) 1_555 1_555 1_555 1_555 yes
Cu(3) W(2) S(4) Cu(5) -114.0(2) 1_555 1_555 1_555 1_555 yes
Cu(3) W(2) S(5) Cu(4) 110.2(2) 1_555 1_555 1_555 1_555 yes
Cu(3) W(2) S(6) Cu(4) -51.9(2) 1_555 1_555 1_555 1_555 yes
Cu(3) W(2) S(6) Cu(5) 57.2(2) 1_555 1_555 1_555 1_555 yes
Cu(3) W(2) C(17) C(18) -140(1) 1_555 1_555 1_555 1_555 yes
Cu(3) W(2) C(17) C(21) 104(1) 1_555 1_555 1_555 1_555 yes
Cu(3) W(2) C(17) C(22) -16(1) 1_555 1_555 1_555 1_555 yes
Cu(3) W(2) C(18) C(17) 49(1) 1_555 1_555 1_555 1_555 yes
Cu(3) W(2) C(18) C(19) 165(1) 1_555 1_555 1_555 1_555 yes
Cu(3) W(2) C(18) C(23) -71(2) 1_555 1_555 1_555 1_555 yes
Cu(3) W(2) C(19) C(18) -31(2) 1_555 1_555 1_555 1_555 yes
Cu(3) W(2) C(19) C(20) 85(1) 1_555 1_555 1_555 1_555 yes
Cu(3) W(2) C(19) C(24) -153(1) 1_555 1_555 1_555 1_555 yes
Cu(3) W(2) C(20) C(19) -143(1) 1_555 1_555 1_555 1_555 yes
Cu(3) W(2) C(20) C(21) -28(1) 1_555 1_555 1_555 1_555 yes
Cu(3) W(2) C(20) C(25) 93(1) 1_555 1_555 1_555 1_555 yes
Cu(3) W(2) C(21) C(17) -84(1) 1_555 1_555 1_555 1_555 yes
Cu(3) W(2) C(21) C(20) 160(1) 1_555 1_555 1_555 1_555 yes
Cu(3) W(2) C(21) C(26) 36(2) 1_555 1_555 1_555 1_555 yes
Cu(3) S(2) W(1) S(1) 110.7(2) 1_555 1_555 1_555 1_555 yes
Cu(3) S(2) W(1) S(3) -1.4(3) 1_555 1_555 1_555 1_555 yes
Cu(3) S(2) W(1) C(1) -158.1(6) 1_555 1_555 1_555 1_555 yes
Cu(3) S(2) W(1) C(2) -131(1) 1_555 1_555 1_555 1_555 yes
Cu(3) S(2) W(1) C(3) -93.2(7) 1_555 1_555 1_555 1_555 yes
Cu(3) S(2) W(1) C(4) -104.9(6) 1_555 1_555 1_555 1_555 yes
Cu(3) S(2) W(1) C(5) -139.4(6) 1_555 1_555 1_555 1_555 yes
Cu(3) S(2) Cu(2) S(1) -82.5(3) 1_555 1_555 1_555 1_555 yes
Cu(3) S(2) Cu(2) N(3) 102(1) 1_555 1_555 1_555 1_555 yes
Cu(3) S(3) W(1) S(1) -110.6(2) 1_555 1_555 1_555 1_555 yes
Cu(3) S(3) W(1) S(2) 1.5(3) 1_555 1_555 1_555 1_555 yes
Cu(3) S(3) W(1) C(1) 152.4(8) 1_555 1_555 1_555 1_555 yes
Cu(3) S(3) W(1) C(2) 153.4(6) 1_555 1_555 1_555 1_555 yes
Cu(3) S(3) W(1) C(3) 122.0(6) 1_555 1_555 1_555 1_555 yes
Cu(3) S(3) W(1) C(4) 94.8(6) 1_555 1_555 1_555 1_555 yes
Cu(3) S(3) W(1) C(5) 103.2(8) 1_555 1_555 1_555 1_555 yes
Cu(3) S(3) Cu(1) S(1) 74.4(3) 1_555 1_555 1_555 1_555 yes
Cu(3) S(3) Cu(1) N(1) -174.0(7) 1_555 1_555 1_555 1_555 yes
Cu(3) S(3) Cu(1) N(2) -54.7(8) 1_555 1_555 1_555 1_555 yes
Cu(3) S(4) W(2) Cu(4) 57.6(2) 1_555 1_555 1_555 1_555 yes
Cu(3) S(4) W(2) Cu(5) 114.0(2) 1_555 1_555 1_555 1_555 yes
Cu(3) S(4) W(2) S(5) 1.6(2) 1_555 1_555 1_555 1_555 yes
Cu(3) S(4) W(2) S(6) 113.8(2) 1_555 1_555 1_555 1_555 yes
Cu(3) S(4) W(2) C(17) -104.8(6) 1_555 1_555 1_555 1_555 yes
Cu(3) S(4) W(2) C(18) -138.4(6) 1_555 1_555 1_555 1_555 yes
Cu(3) S(4) W(2) C(19) -154.4(6) 1_555 1_555 1_555 1_555 yes
Cu(3) S(4) W(2) C(20) -122.8(9) 1_555 1_555 1_555 1_555 yes
Cu(3) S(4) W(2) C(21) -89.8(6) 1_555 1_555 1_555 1_555 yes
Cu(3) S(4) Cu(5) S(6) -67.2(3) 1_555 1_555 1_555 1_555 yes
Cu(3) S(4) Cu(5) S(8) 60.8(3) 1_555 1_555 1_555 1_555 yes
Cu(3) S(4) Cu(5) S(9) 173.7(2) 1_555 1_555 1_555 1_555 yes
Cu(3) S(5) W(2) Cu(4) -110.2(2) 1_555 1_555 1_555 1_555 yes
Cu(3) S(5) W(2) Cu(5) -58.6(2) 1_555 1_555 1_555 1_555 yes
Cu(3) S(5) W(2) S(4) -1.7(2) 1_555 1_555 1_555 1_555 yes
Cu(3) S(5) W(2) S(6) -114.3(2) 1_555 1_555 1_555 1_555 yes
Cu(3) S(5) W(2) C(17) 90.7(6) 1_555 1_555 1_555 1_555 yes
Cu(3) S(5) W(2) C(18) 102.7(8) 1_555 1_555 1_555 1_555 yes
Cu(3) S(5) W(2) C(19) 149.9(7) 1_555 1_555 1_555 1_555 yes
Cu(3) S(5) W(2) C(20) 147.9(6) 1_555 1_555 1_555 1_555 yes
Cu(3) S(5) W(2) C(21) 117.1(6) 1_555 1_555 1_555 1_555 yes
Cu(3) S(5) Cu(4) S(6) 73.1(3) 1_555 1_555 1_555 1_555 yes
Cu(3) S(5) Cu(4) N(4) -58.2(7) 1_555 1_555 1_555 1_555 yes
Cu(3) S(5) Cu(4) N(5) -170.4(7) 1_555 1_555 1_555 1_555 yes
Cu(4) W(2) Cu(3) S(2) 141.4(2) 1_555 1_555 1_555 1_555 yes
Cu(4) W(2) Cu(3) S(3) -41.0(3) 1_555 1_555 1_555 1_555 yes
Cu(4) W(2) Cu(3) S(4) -129.1(2) 1_555 1_555 1_555 1_555 yes
Cu(4) W(2) Cu(3) S(5) 48.9(2) 1_555 1_555 1_555 1_555 yes
Cu(4) W(2) Cu(5) S(4) 129.9(2) 1_555 1_555 1_555 1_555 yes
Cu(4) W(2) Cu(5) S(6) -49.9(2) 1_555 1_555 1_555 1_555 yes
Cu(4) W(2) Cu(5) S(8) 47.3(3) 1_555 1_555 1_555 1_555 yes
Cu(4) W(2) Cu(5) S(9) -141.5(2) 1_555 1_555 1_555 1_555 yes
Cu(4) W(2) S(4) Cu(5) -56.5(2) 1_555 1_555 1_555 1_555 yes
Cu(4) W(2) S(6) Cu(5) 109.1(2) 1_555 1_555 1_555 1_555 yes
Cu(4) W(2) C(17) C(18) 128(1) 1_555 1_555 1_555 1_555 yes
Cu(4) W(2) C(17) C(21) 12(2) 1_555 1_555 1_555 1_555 yes
Cu(4) W(2) C(17) C(22) -108(1) 1_555 1_555 1_555 1_555 yes
Cu(4) W(2) C(18) C(17) -123(1) 1_555 1_555 1_555 1_555 yes
Cu(4) W(2) C(18) C(19) -8(2) 1_555 1_555 1_555 1_555 yes
Cu(4) W(2) C(18) C(23) 114(1) 1_555 1_555 1_555 1_555 yes
Cu(4) W(2) C(19) C(18) 175(1) 1_555 1_555 1_555 1_555 yes
Cu(4) W(2) C(19) C(20) -68(1) 1_555 1_555 1_555 1_555 yes
Cu(4) W(2) C(19) C(24) 53(2) 1_555 1_555 1_555 1_555 yes
Cu(4) W(2) C(20) C(19) 124(1) 1_555 1_555 1_555 1_555 yes
Cu(4) W(2) C(20) C(21) -120(1) 1_555 1_555 1_555 1_555 yes
Cu(4) W(2) C(20) C(25) 1(1) 1_555 1_555 1_555 1_555 yes
Cu(4) W(2) C(21) C(17) -173(1) 1_555 1_555 1_555 1_555 yes
Cu(4) W(2) C(21) C(20) 70(1) 1_555 1_555 1_555 1_555 yes
Cu(4) W(2) C(21) C(26) -52(2) 1_555 1_555 1_555 1_555 yes
Cu(4) S(5) W(2) Cu(5) 51.6(2) 1_555 1_555 1_555 1_555 yes
Cu(4) S(5) W(2) S(4) 108.6(2) 1_555 1_555 1_555 1_555 yes
Cu(4) S(5) W(2) S(6) -4.0(2) 1_555 1_555 1_555 1_555 yes
Cu(4) S(5) W(2) C(17) -159.1(6) 1_555 1_555 1_555 1_555 yes
Cu(4) S(5) W(2) C(18) -147.1(8) 1_555 1_555 1_555 1_555 yes
Cu(4) S(5) W(2) C(19) -99.8(7) 1_555 1_555 1_555 1_555 yes
Cu(4) S(5) W(2) C(20) -101.9(6) 1_555 1_555 1_555 1_555 yes
Cu(4) S(5) W(2) C(21) -132.6(6) 1_555 1_555 1_555 1_555 yes
Cu(4) S(5) Cu(3) S(2) 178.8(3) 1_555 1_555 1_555 1_555 yes
Cu(4) S(5) Cu(3) S(3) 60.4(3) 1_555 1_555 1_555 1_555 yes
Cu(4) S(5) Cu(3) S(4) -66.7(3) 1_555 1_555 1_555 1_555 yes
Cu(4) S(6) W(2) Cu(5) -109.1(2) 1_555 1_555 1_555 1_555 yes
Cu(4) S(6) W(2) S(4) -108.9(2) 1_555 1_555 1_555 1_555 yes
Cu(4) S(6) W(2) S(5) 4.0(2) 1_555 1_555 1_555 1_555 yes
Cu(4) S(6) W(2) C(17) 145.4(8) 1_555 1_555 1_555 1_555 yes
Cu(4) S(6) W(2) C(18) 159.3(6) 1_555 1_555 1_555 1_555 yes
Cu(4) S(6) W(2) C(19) 134.5(5) 1_555 1_555 1_555 1_555 yes
Cu(4) S(6) W(2) C(20) 102.0(6) 1_555 1_555 1_555 1_555 yes
Cu(4) S(6) W(2) C(21) 97.7(7) 1_555 1_555 1_555 1_555 yes
Cu(4) S(6) Cu(5) S(4) 68.1(3) 1_555 1_555 1_555 1_555 yes
Cu(4) S(6) Cu(5) S(8) -54.1(3) 1_555 1_555 1_555 1_555 yes
Cu(4) S(6) Cu(5) S(9) -174.1(2) 1_555 1_555 1_555 1_555 yes
Cu(4) N(4) C(27) C(28) -88(74) 1_555 1_555 1_555 1_555 yes
Cu(4) N(5) C(29) C(30) 11.7 1_555 1_555 1_555 1_555 yes
Cu(5) W(2) Cu(3) S(2) -137.0(2) 1_555 1_555 1_555 1_555 yes
Cu(5) W(2) Cu(3) S(3) 40.7(3) 1_555 1_555 1_555 1_555 yes
Cu(5) W(2) Cu(3) S(4) -47.4(2) 1_555 1_555 1_555 1_555 yes
Cu(5) W(2) Cu(3) S(5) 130.6(2) 1_555 1_555 1_555 1_555 yes
Cu(5) W(2) Cu(4) S(5) -135.3(2) 1_555 1_555 1_555 1_555 yes
Cu(5) W(2) Cu(4) S(6) 49.6(2) 1_555 1_555 1_555 1_555 yes
Cu(5) W(2) Cu(4) N(4) -47.0(8) 1_555 1_555 1_555 1_555 yes
Cu(5) W(2) Cu(4) N(5) 138.8(8) 1_555 1_555 1_555 1_555 yes
Cu(5) W(2) C(17) C(18) -48(1) 1_555 1_555 1_555 1_555 yes
Cu(5) W(2) C(17) C(21) -164(1) 1_555 1_555 1_555 1_555 yes
Cu(5) W(2) C(17) C(22) 74(1) 1_555 1_555 1_555 1_555 yes
Cu(5) W(2) C(18) C(17) 141(1) 1_555 1_555 1_555 1_555 yes
Cu(5) W(2) C(18) C(19) -102(1) 1_555 1_555 1_555 1_555 yes
Cu(5) W(2) C(18) C(23) 20(2) 1_555 1_555 1_555 1_555 yes
Cu(5) W(2) C(19) C(18) 86(1) 1_555 1_555 1_555 1_555 yes
Cu(5) W(2) C(19) C(20) -157(1) 1_555 1_555 1_555 1_555 yes
Cu(5) W(2) C(19) C(24) -35(2) 1_555 1_555 1_555 1_555 yes
Cu(5) W(2) C(20) C(19) 33(1) 1_555 1_555 1_555 1_555 yes
Cu(5) W(2) C(20) C(21) 148(1) 1_555 1_555 1_555 1_555 yes
Cu(5) W(2) C(20) C(25) -89(1) 1_555 1_555 1_555 1_555 yes
Cu(5) W(2) C(21) C(17) 37(2) 1_555 1_555 1_555 1_555 yes
Cu(5) W(2) C(21) C(20) -78(2) 1_555 1_555 1_555 1_555 yes
Cu(5) W(2) C(21) C(26) 158(1) 1_555 1_555 1_555 1_555 yes
Cu(5) W(3) Cu(6) S(7) -131.9(2) 1_555 1_555 1_555 1_555 yes
Cu(5) W(3) Cu(6) S(8) 48.9(2) 1_555 1_555 1_555 1_555 yes
Cu(5) W(3) Cu(6) N(6) 135.6(7) 1_555 1_555 1_555 1_555 yes
Cu(5) W(3) Cu(6) N(7) -41.5(9) 1_555 1_555 1_555 1_555 yes
Cu(5) W(3) Cu(7) S(7) 132.2(2) 1_555 1_555 1_555 1_555 yes
Cu(5) W(3) Cu(7) S(9) -50.7(2) 1_555 1_555 1_555 1_555 yes
Cu(5) W(3) Cu(7) N(8) 37.8(9) 1_555 1_555 1_555 1_555 yes
Cu(5) W(3) Cu(7) N(9) -138.2(8) 1_555 1_555 1_555 1_555 yes
Cu(5) W(3) S(7) Cu(6) 54.9(2) 1_555 1_555 1_555 1_555 yes
Cu(5) W(3) S(7) Cu(7) -54.4(2) 1_555 1_555 1_555 1_555 yes
Cu(5) W(3) S(8) Cu(6) -110.0(2) 1_555 1_555 1_555 1_555 yes
Cu(5) W(3) S(9) Cu(7) 108.1(2) 1_555 1_555 1_555 1_555 yes
Cu(5) W(3) C(31) C(32) -176(1) 1_555 1_555 1_555 1_555 yes
Cu(5) W(3) C(31) C(35) 65(1) 1_555 1_555 1_555 1_555 yes
Cu(5) W(3) C(31) C(36) -58(2) 1_555 1_555 1_555 1_555 yes
Cu(5) W(3) C(32) C(31) 6(2) 1_555 1_555 1_555 1_555 yes
Cu(5) W(3) C(32) C(33) 120(1) 1_555 1_555 1_555 1_555 yes
Cu(5) W(3) C(32) C(37) -121(2) 1_555 1_555 1_555 1_555 yes
Cu(5) W(3) C(33) C(32) -131(1) 1_555 1_555 1_555 1_555 yes
Cu(5) W(3) C(33) C(34) -16(2) 1_555 1_555 1_555 1_555 yes
Cu(5) W(3) C(33) C(38) 104(2) 1_555 1_555 1_555 1_555 yes
Cu(5) W(3) C(34) C(33) 171(1) 1_555 1_555 1_555 1_555 yes
Cu(5) W(3) C(34) C(35) -71(1) 1_555 1_555 1_555 1_555 yes
Cu(5) W(3) C(34) C(39) 48(2) 1_555 1_555 1_555 1_555 yes
Cu(5) W(3) C(35) C(31) -126(1) 1_555 1_555 1_555 1_555 yes
Cu(5) W(3) C(35) C(34) 120(1) 1_555 1_555 1_555 1_555 yes
Cu(5) W(3) C(35) C(40) -8(2) 1_555 1_555 1_555 1_555 yes
Cu(5) S(4) W(2) S(5) -112.4(2) 1_555 1_555 1_555 1_555 yes
Cu(5) S(4) W(2) S(6) -0.2(2) 1_555 1_555 1_555 1_555 yes
Cu(5) S(4) W(2) C(17) 141.2(6) 1_555 1_555 1_555 1_555 yes
Cu(5) S(4) W(2) C(18) 107.6(6) 1_555 1_555 1_555 1_555 yes
Cu(5) S(4) W(2) C(19) 91.6(6) 1_555 1_555 1_555 1_555 yes
Cu(5) S(4) W(2) C(20) 123.1(9) 1_555 1_555 1_555 1_555 yes
Cu(5) S(4) W(2) C(21) 156.2(6) 1_555 1_555 1_555 1_555 yes
Cu(5) S(4) Cu(3) S(2) -178.0(2) 1_555 1_555 1_555 1_555 yes
Cu(5) S(4) Cu(3) S(3) -61.7(3) 1_555 1_555 1_555 1_555 yes
Cu(5) S(4) Cu(3) S(5) 66.1(3) 1_555 1_555 1_555 1_555 yes
Cu(5) S(6) W(2) S(4) 0.2(2) 1_555 1_555 1_555 1_555 yes
Cu(5) S(6) W(2) S(5) 113.1(2) 1_555 1_555 1_555 1_555 yes
Cu(5) S(6) W(2) C(17) -105.5(8) 1_555 1_555 1_555 1_555 yes
Cu(5) S(6) W(2) C(18) -91.6(6) 1_555 1_555 1_555 1_555 yes
Cu(5) S(6) W(2) C(19) -116.4(5) 1_555 1_555 1_555 1_555 yes
Cu(5) S(6) W(2) C(20) -148.9(6) 1_555 1_555 1_555 1_555 yes
Cu(5) S(6) W(2) C(21) -153.1(7) 1_555 1_555 1_555 1_555 yes
Cu(5) S(6) Cu(4) S(5) -73.6(3) 1_555 1_555 1_555 1_555 yes
Cu(5) S(6) Cu(4) N(4) 54.7(7) 1_555 1_555 1_555 1_555 yes
Cu(5) S(6) Cu(4) N(5) 171.4(7) 1_555 1_555 1_555 1_555 yes
Cu(5) S(8) W(3) Cu(6) 110.0(2) 1_555 1_555 1_555 1_555 yes
Cu(5) S(8) W(3) Cu(7) 54.5(2) 1_555 1_555 1_555 1_555 yes
Cu(5) S(8) W(3) S(7) 110.7(2) 1_555 1_555 1_555 1_555 yes
Cu(5) S(8) W(3) S(9) -2.1(2) 1_555 1_555 1_555 1_555 yes
Cu(5) S(8) W(3) C(31) -135.9(6) 1_555 1_555 1_555 1_555 yes
Cu(5) S(8) W(3) C(32) -159.7(7) 1_555 1_555 1_555 1_555 yes
Cu(5) S(8) W(3) C(33) -142(1) 1_555 1_555 1_555 1_555 yes
Cu(5) S(8) W(3) C(34) -97.8(8) 1_555 1_555 1_555 1_555 yes
Cu(5) S(8) W(3) C(35) -103.1(6) 1_555 1_555 1_555 1_555 yes
Cu(5) S(8) Cu(6) S(7) -70.5(3) 1_555 1_555 1_555 1_555 yes
Cu(5) S(8) Cu(6) N(6) 174.7(6) 1_555 1_555 1_555 1_555 yes
Cu(5) S(8) Cu(6) N(7) 60.8(8) 1_555 1_555 1_555 1_555 yes
Cu(5) S(9) W(3) Cu(6) -54.0(2) 1_555 1_555 1_555 1_555 yes
Cu(5) S(9) W(3) Cu(7) -108.1(2) 1_555 1_555 1_555 1_555 yes
Cu(5) S(9) W(3) S(7) -110.5(2) 1_555 1_555 1_555 1_555 yes
Cu(5) S(9) W(3) S(8) 2.0(2) 1_555 1_555 1_555 1_555 yes
Cu(5) S(9) W(3) C(31) 99.2(8) 1_555 1_555 1_555 1_555 yes
Cu(5) S(9) W(3) C(32) 148.8(10) 1_555 1_555 1_555 1_555 yes
Cu(5) S(9) W(3) C(33) 157.0(7) 1_555 1_555 1_555 1_555 yes
Cu(5) S(9) W(3) C(34) 129.5(6) 1_555 1_555 1_555 1_555 yes
Cu(5) S(9) W(3) C(35) 98.3(6) 1_555 1_555 1_555 1_555 yes
Cu(5) S(9) Cu(7) S(7) 72.3(3) 1_555 1_555 1_555 1_555 yes
Cu(5) S(9) Cu(7) N(8) -60.0(7) 1_555 1_555 1_555 1_555 yes
Cu(5) S(9) Cu(7) N(9) -165.7(7) 1_555 1_555 1_555 1_555 yes
Cu(6) W(3) Cu(5) S(4) -138.3(2) 1_555 1_555 1_555 1_555 yes
Cu(6) W(3) Cu(5) S(6) 47.8(3) 1_555 1_555 1_555 1_555 yes
Cu(6) W(3) Cu(5) S(8) -49.3(2) 1_555 1_555 1_555 1_555 yes
Cu(6) W(3) Cu(5) S(9) 133.2(2) 1_555 1_555 1_555 1_555 yes
Cu(6) W(3) Cu(7) S(7) 49.8(2) 1_555 1_555 1_555 1_555 yes
Cu(6) W(3) Cu(7) S(9) -133.1(2) 1_555 1_555 1_555 1_555 yes
Cu(6) W(3) Cu(7) N(8) -44.6(9) 1_555 1_555 1_555 1_555 yes
Cu(6) W(3) Cu(7) N(9) 139.4(8) 1_555 1_555 1_555 1_555 yes
Cu(6) W(3) S(7) Cu(7) -109.4(2) 1_555 1_555 1_555 1_555 yes
Cu(6) W(3) S(9) Cu(7) 54.1(2) 1_555 1_555 1_555 1_555 yes
Cu(6) W(3) C(31) C(32) -88(1) 1_555 1_555 1_555 1_555 yes
Cu(6) W(3) C(31) C(35) 153(1) 1_555 1_555 1_555 1_555 yes
Cu(6) W(3) C(31) C(36) 30(2) 1_555 1_555 1_555 1_555 yes
Cu(6) W(3) C(32) C(31) 100(1) 1_555 1_555 1_555 1_555 yes
Cu(6) W(3) C(32) C(33) -145(1) 1_555 1_555 1_555 1_555 yes
Cu(6) W(3) C(32) C(37) -28(2) 1_555 1_555 1_555 1_555 yes
Cu(6) W(3) C(33) C(32) 45(1) 1_555 1_555 1_555 1_555 yes
Cu(6) W(3) C(33) C(34) 160(1) 1_555 1_555 1_555 1_555 yes
Cu(6) W(3) C(33) C(38) -78(2) 1_555 1_555 1_555 1_555 yes
Cu(6) W(3) C(34) C(33) -44(2) 1_555 1_555 1_555 1_555 yes
Cu(6) W(3) C(34) C(35) 72(2) 1_555 1_555 1_555 1_555 yes
Cu(6) W(3) C(34) C(39) -167(1) 1_555 1_555 1_555 1_555 yes
Cu(6) W(3) C(35) C(31) -36(1) 1_555 1_555 1_555 1_555 yes
Cu(6) W(3) C(35) C(34) -149(1) 1_555 1_555 1_555 1_555 yes
Cu(6) W(3) C(35) C(40) 81(2) 1_555 1_555 1_555 1_555 yes
Cu(6) S(7) W(3) Cu(7) 109.4(2) 1_555 1_555 1_555 1_555 yes
Cu(6) S(7) W(3) S(8) -0.6(2) 1_555 1_555 1_555 1_555 yes
Cu(6) S(7) W(3) S(9) 111.8(2) 1_555 1_555 1_555 1_555 yes
Cu(6) S(7) W(3) C(31) -91.4(6) 1_555 1_555 1_555 1_555 yes
Cu(6) S(7) W(3) C(32) -108.7(7) 1_555 1_555 1_555 1_555 yes
Cu(6) S(7) W(3) C(33) -143.1(7) 1_555 1_555 1_555 1_555 yes
Cu(6) S(7) W(3) C(34) -154.6(7) 1_555 1_555 1_555 1_555 yes
Cu(6) S(7) W(3) C(35) -117.9(10) 1_555 1_555 1_555 1_555 yes
Cu(6) S(7) Cu(7) S(9) -70.5(3) 1_555 1_555 1_555 1_555 yes
Cu(6) S(7) Cu(7) N(8) 59.7(7) 1_555 1_555 1_555 1_555 yes
Cu(6) S(7) Cu(7) N(9) 168.2(6) 1_555 1_555 1_555 1_555 yes
Cu(6) S(8) W(3) Cu(7) -55.5(2) 1_555 1_555 1_555 1_555 yes
Cu(6) S(8) W(3) S(7) 0.6(2) 1_555 1_555 1_555 1_555 yes
Cu(6) S(8) W(3) S(9) -112.1(2) 1_555 1_555 1_555 1_555 yes
Cu(6) S(8) W(3) C(31) 114.1(6) 1_555 1_555 1_555 1_555 yes
Cu(6) S(8) W(3) C(32) 90.3(7) 1_555 1_555 1_555 1_555 yes
Cu(6) S(8) W(3) C(33) 107(1) 1_555 1_555 1_555 1_555 yes
Cu(6) S(8) W(3) C(34) 152.2(8) 1_555 1_555 1_555 1_555 yes
Cu(6) S(8) W(3) C(35) 146.9(6) 1_555 1_555 1_555 1_555 yes
Cu(6) S(8) Cu(5) S(4) -172.8(2) 1_555 1_555 1_555 1_555 yes
Cu(6) S(8) Cu(5) S(6) -53.3(3) 1_555 1_555 1_555 1_555 yes
Cu(6) S(8) Cu(5) S(9) 70.6(3) 1_555 1_555 1_555 1_555 yes
Cu(6) N(6) C(41) C(42) -176(29) 1_555 1_555 1_555 1_555 yes
Cu(6) N(7) C(43) C(44) 60.0 1_555 1_555 1_555 1_555 yes
Cu(7) W(3) Cu(5) S(4) 139.1(2) 1_555 1_555 1_555 1_555 yes
Cu(7) W(3) Cu(5) S(6) -34.8(3) 1_555 1_555 1_555 1_555 yes
Cu(7) W(3) Cu(5) S(8) -131.9(2) 1_555 1_555 1_555 1_555 yes
Cu(7) W(3) Cu(5) S(9) 50.6(2) 1_555 1_555 1_555 1_555 yes
Cu(7) W(3) Cu(6) S(7) -49.6(2) 1_555 1_555 1_555 1_555 yes
Cu(7) W(3) Cu(6) S(8) 131.2(2) 1_555 1_555 1_555 1_555 yes
Cu(7) W(3) Cu(6) N(6) -142.1(7) 1_555 1_555 1_555 1_555 yes
Cu(7) W(3) Cu(6) N(7) 40.8(9) 1_555 1_555 1_555 1_555 yes
Cu(7) W(3) C(31) C(32) 16(2) 1_555 1_555 1_555 1_555 yes
Cu(7) W(3) C(31) C(35) -101(1) 1_555 1_555 1_555 1_555 yes
Cu(7) W(3) C(31) C(36) 135(1) 1_555 1_555 1_555 1_555 yes
Cu(7) W(3) C(32) C(31) -172(1) 1_555 1_555 1_555 1_555 yes
Cu(7) W(3) C(32) C(33) -57(1) 1_555 1_555 1_555 1_555 yes
Cu(7) W(3) C(32) C(37) 59(2) 1_555 1_555 1_555 1_555 yes
Cu(7) W(3) C(33) C(32) 134(1) 1_555 1_555 1_555 1_555 yes
Cu(7) W(3) C(33) C(34) -110(1) 1_555 1_555 1_555 1_555 yes
Cu(7) W(3) C(33) C(38) 10(2) 1_555 1_555 1_555 1_555 yes
Cu(7) W(3) C(34) C(33) 79(1) 1_555 1_555 1_555 1_555 yes
Cu(7) W(3) C(34) C(35) -162(1) 1_555 1_555 1_555 1_555 yes
Cu(7) W(3) C(34) C(39) -43(2) 1_555 1_555 1_555 1_555 yes
Cu(7) W(3) C(35) C(31) 141(1) 1_555 1_555 1_555 1_555 yes
Cu(7) W(3) C(35) C(34) 28(1) 1_555 1_555 1_555 1_555 yes
Cu(7) W(3) C(35) C(40) -100(2) 1_555 1_555 1_555 1_555 yes
Cu(7) S(7) W(3) S(8) -110.0(2) 1_555 1_555 1_555 1_555 yes
Cu(7) S(7) W(3) S(9) 2.4(3) 1_555 1_555 1_555 1_555 yes
Cu(7) S(7) W(3) C(31) 159.3(6) 1_555 1_555 1_555 1_555 yes
Cu(7) S(7) W(3) C(32) 141.9(7) 1_555 1_555 1_555 1_555 yes
Cu(7) S(7) W(3) C(33) 107.5(7) 1_555 1_555 1_555 1_555 yes
Cu(7) S(7) W(3) C(34) 96.0(7) 1_555 1_555 1_555 1_555 yes
Cu(7) S(7) W(3) C(35) 132.8(9) 1_555 1_555 1_555 1_555 yes
Cu(7) S(7) Cu(6) S(8) 68.7(3) 1_555 1_555 1_555 1_555 yes
Cu(7) S(7) Cu(6) N(6) -179.5(7) 1_555 1_555 1_555 1_555 yes
Cu(7) S(7) Cu(6) N(7) -62.7(7) 1_555 1_555 1_555 1_555 yes
Cu(7) S(9) W(3) S(7) -2.4(3) 1_555 1_555 1_555 1_555 yes
Cu(7) S(9) W(3) S(8) 110.1(2) 1_555 1_555 1_555 1_555 yes
Cu(7) S(9) W(3) C(31) -152.6(8) 1_555 1_555 1_555 1_555 yes
Cu(7) S(9) W(3) C(32) -103(1) 1_555 1_555 1_555 1_555 yes
Cu(7) S(9) W(3) C(33) -94.9(7) 1_555 1_555 1_555 1_555 yes
Cu(7) S(9) W(3) C(34) -122.4(6) 1_555 1_555 1_555 1_555 yes
Cu(7) S(9) W(3) C(35) -153.6(6) 1_555 1_555 1_555 1_555 yes
Cu(7) S(9) Cu(5) S(4) 172.7(2) 1_555 1_555 1_555 1_555 yes
Cu(7) S(9) Cu(5) S(6) 58.0(3) 1_555 1_555 1_555 1_555 yes
Cu(7) S(9) Cu(5) S(8) -70.6(3) 1_555 1_555 1_555 1_555 yes
Cu(7) N(8) C(45) C(46) -165(27) 1_555 1_555 1_555 1_555 yes
Cu(7) N(9) C(47) C(48) -40.3 1_555 1_555 1_555 1_555 yes
S(1) W(1) Cu(1) S(3) 175.4(3) 1_555 1_555 1_555 1_555 yes
S(1) W(1) Cu(1) N(1) 83.9(8) 1_555 1_555 1_555 1_555 yes
S(1) W(1) Cu(1) N(2) -87.2(9) 1_555 1_555 1_555 1_555 yes
S(1) W(1) Cu(2) S(2) -167.1(3) 1_555 1_555 1_555 1_555 yes
S(1) W(1) Cu(2) N(3) 38(4) 1_555 1_555 1_555 1_555 yes
S(1) W(1) Cu(3) S(2) -91.1(3) 1_555 1_555 1_555 1_555 yes
S(1) W(1) Cu(3) S(3) 90.7(3) 1_555 1_555 1_555 1_555 yes
S(1) W(1) Cu(3) S(4) -174.7(3) 1_555 1_555 1_555 1_555 yes
S(1) W(1) Cu(3) S(5) -5.0(3) 1_555 1_555 1_555 1_555 yes
S(1) W(1) C(1) C(2) -104(1) 1_555 1_555 1_555 1_555 yes
S(1) W(1) C(1) C(5) 139(1) 1_555 1_555 1_555 1_555 yes
S(1) W(1) C(1) C(6) 15(1) 1_555 1_555 1_555 1_555 yes
S(1) W(1) C(2) C(1) 74(1) 1_555 1_555 1_555 1_555 yes
S(1) W(1) C(2) C(3) -171(1) 1_555 1_555 1_555 1_555 yes
S(1) W(1) C(2) C(7) -48(2) 1_555 1_555 1_555 1_555 yes
S(1) W(1) C(3) C(2) 10(1) 1_555 1_555 1_555 1_555 yes
S(1) W(1) C(3) C(4) 128(1) 1_555 1_555 1_555 1_555 yes
S(1) W(1) C(3) C(8) -108(1) 1_555 1_555 1_555 1_555 yes
S(1) W(1) C(4) C(3) -83(1) 1_555 1_555 1_555 1_555 yes
S(1) W(1) C(4) C(5) 31(1) 1_555 1_555 1_555 1_555 yes
S(1) W(1) C(4) C(9) 151(1) 1_555 1_555 1_555 1_555 yes
S(1) W(1) C(5) C(1) -43(1) 1_555 1_555 1_555 1_555 yes
S(1) W(1) C(5) C(4) -159(1) 1_555 1_555 1_555 1_555 yes
S(1) W(1) C(5) C(10) 79(2) 1_555 1_555 1_555 1_555 yes
S(1) Cu(1) W(1) S(2) 91.9(3) 1_555 1_555 1_555 1_555 yes
S(1) Cu(1) W(1) S(3) -175.4(3) 1_555 1_555 1_555 1_555 yes
S(1) Cu(1) W(1) C(1) -52.9(7) 1_555 1_555 1_555 1_555 yes
S(1) Cu(1) W(1) C(2) -84.4(7) 1_555 1_555 1_555 1_555 yes
S(1) Cu(1) W(1) C(3) -118.5(7) 1_555 1_555 1_555 1_555 yes
S(1) Cu(1) W(1) C(4) -130(1) 1_555 1_555 1_555 1_555 yes
S(1) Cu(1) W(1) C(5) -51(1) 1_555 1_555 1_555 1_555 yes
S(1) Cu(1) N(1) C(11) 60(9) 1_555 1_555 1_555 1_555 yes
S(1) Cu(1) N(2) C(13) -114(21) 1_555 1_555 1_555 1_555 yes
S(1) Cu(2) W(1) S(2) 167.1(3) 1_555 1_555 1_555 1_555 yes
S(1) Cu(2) W(1) S(3) -96.3(3) 1_555 1_555 1_555 1_555 yes
S(1) Cu(2) W(1) C(1) 62.4(7) 1_555 1_555 1_555 1_555 yes
S(1) Cu(2) W(1) C(2) 35(1) 1_555 1_555 1_555 1_555 yes
S(1) Cu(2) W(1) C(3) 100(2) 1_555 1_555 1_555 1_555 yes
S(1) Cu(2) W(1) C(4) 129.7(8) 1_555 1_555 1_555 1_555 yes
S(1) Cu(2) W(1) C(5) 99.8(6) 1_555 1_555 1_555 1_555 yes
S(1) Cu(2) N(3) C(15) 11(11) 1_555 1_555 1_555 1_555 yes
S(2) W(1) Cu(1) S(3) -92.7(3) 1_555 1_555 1_555 1_555 yes
S(2) W(1) Cu(1) N(1) 175.8(7) 1_555 1_555 1_555 1_555 yes
S(2) W(1) Cu(1) N(2) 4.7(9) 1_555 1_555 1_555 1_555 yes
S(2) W(1) Cu(2) N(3) -154(4) 1_555 1_555 1_555 1_555 yes
S(2) W(1) Cu(3) S(3) -178.2(3) 1_555 1_555 1_555 1_555 yes
S(2) W(1) Cu(3) S(4) -83.6(3) 1_555 1_555 1_555 1_555 yes
S(2) W(1) Cu(3) S(5) 86.1(3) 1_555 1_555 1_555 1_555 yes
S(2) W(1) C(1) C(2) 150(1) 1_555 1_555 1_555 1_555 yes
S(2) W(1) C(1) C(5) 34(1) 1_555 1_555 1_555 1_555 yes
S(2) W(1) C(1) C(6) -88(1) 1_555 1_555 1_555 1_555 yes
S(2) W(1) C(2) C(1) -47(1) 1_555 1_555 1_555 1_555 yes
S(2) W(1) C(2) C(3) 66(1) 1_555 1_555 1_555 1_555 yes
S(2) W(1) C(2) C(7) -170(1) 1_555 1_555 1_555 1_555 yes
S(2) W(1) C(3) C(2) -139(1) 1_555 1_555 1_555 1_555 yes
S(2) W(1) C(3) C(4) -21(1) 1_555 1_555 1_555 1_555 yes
S(2) W(1) C(3) C(8) 100(1) 1_555 1_555 1_555 1_555 yes
S(2) W(1) C(4) C(3) 161(1) 1_555 1_555 1_555 1_555 yes
S(2) W(1) C(4) C(5) -83(1) 1_555 1_555 1_555 1_555 yes
S(2) W(1) C(4) C(9) 35(1) 1_555 1_555 1_555 1_555 yes
S(2) W(1) C(5) C(1) -149(1) 1_555 1_555 1_555 1_555 yes
S(2) W(1) C(5) C(4) 94(1) 1_555 1_555 1_555 1_555 yes
S(2) W(1) C(5) C(10) -25(2) 1_555 1_555 1_555 1_555 yes
S(2) Cu(2) W(1) S(3) 96.6(3) 1_555 1_555 1_555 1_555 yes
S(2) Cu(2) W(1) C(1) -104.7(6) 1_555 1_555 1_555 1_555 yes
S(2) Cu(2) W(1) C(2) -131(1) 1_555 1_555 1_555 1_555 yes
S(2) Cu(2) W(1) C(3) -66(2) 1_555 1_555 1_555 1_555 yes
S(2) Cu(2) W(1) C(4) -37.4(8) 1_555 1_555 1_555 1_555 yes
S(2) Cu(2) W(1) C(5) -67.3(6) 1_555 1_555 1_555 1_555 yes
S(2) Cu(2) N(3) C(15) -174(10) 1_555 1_555 1_555 1_555 yes
S(2) Cu(3) W(1) S(3) 178.2(3) 1_555 1_555 1_555 1_555 yes
S(2) Cu(3) W(1) C(1) 66(1) 1_555 1_555 1_555 1_555 yes
S(2) Cu(3) W(1) C(2) 131(1) 1_555 1_555 1_555 1_555 yes
S(2) Cu(3) W(1) C(3) 114.5(6) 1_555 1_555 1_555 1_555 yes
S(2) Cu(3) W(1) C(4) 80.6(6) 1_555 1_555 1_555 1_555 yes
S(2) Cu(3) W(1) C(5) 52.2(7) 1_555 1_555 1_555 1_555 yes
S(2) Cu(3) W(2) S(4) -89.5(3) 1_555 1_555 1_555 1_555 yes
S(2) Cu(3) W(2) S(5) 92.4(3) 1_555 1_555 1_555 1_555 yes
S(2) Cu(3) W(2) S(6) -179.2(3) 1_555 1_555 1_555 1_555 yes
S(2) Cu(3) W(2) C(17) -10.4(6) 1_555 1_555 1_555 1_555 yes
S(2) Cu(3) W(2) C(18) -35.9(7) 1_555 1_555 1_555 1_555 yes
S(2) Cu(3) W(2) C(19) -15(1) 1_555 1_555 1_555 1_555 yes
S(2) Cu(3) W(2) C(20) 41.1(9) 1_555 1_555 1_555 1_555 yes
S(2) Cu(3) W(2) C(21) 25.1(6) 1_555 1_555 1_555 1_555 yes
S(3) W(1) Cu(1) N(1) -91.5(8) 1_555 1_555 1_555 1_555 yes
S(3) W(1) Cu(1) N(2) 97.3(9) 1_555 1_555 1_555 1_555 yes
S(3) W(1) Cu(2) N(3) -57(4) 1_555 1_555 1_555 1_555 yes
S(3) W(1) Cu(3) S(4) 94.7(3) 1_555 1_555 1_555 1_555 yes
S(3) W(1) Cu(3) S(5) -95.6(3) 1_555 1_555 1_555 1_555 yes
S(3) W(1) C(1) C(2) 1(1) 1_555 1_555 1_555 1_555 yes
S(3) W(1) C(1) C(5) -114(1) 1_555 1_555 1_555 1_555 yes
S(3) W(1) C(1) C(6) 122(1) 1_555 1_555 1_555 1_555 yes
S(3) W(1) C(2) C(1) -178(1) 1_555 1_555 1_555 1_555 yes
S(3) W(1) C(2) C(3) -64(1) 1_555 1_555 1_555 1_555 yes
S(3) W(1) C(2) C(7) 57(2) 1_555 1_555 1_555 1_555 yes
S(3) W(1) C(3) C(2) 115(1) 1_555 1_555 1_555 1_555 yes
S(3) W(1) C(3) C(4) -126(1) 1_555 1_555 1_555 1_555 yes
S(3) W(1) C(3) C(8) -3(1) 1_555 1_555 1_555 1_555 yes
S(3) W(1) C(4) C(3) 55(1) 1_555 1_555 1_555 1_555 yes
S(3) W(1) C(4) C(5) 169(1) 1_555 1_555 1_555 1_555 yes
S(3) W(1) C(4) C(9) -70(1) 1_555 1_555 1_555 1_555 yes
S(3) W(1) C(5) C(1) 101(1) 1_555 1_555 1_555 1_555 yes
S(3) W(1) C(5) C(4) -14(1) 1_555 1_555 1_555 1_555 yes
S(3) W(1) C(5) C(10) -135(1) 1_555 1_555 1_555 1_555 yes
S(3) Cu(1) W(1) C(1) 122.5(7) 1_555 1_555 1_555 1_555 yes
S(3) Cu(1) W(1) C(2) 91.0(7) 1_555 1_555 1_555 1_555 yes
S(3) Cu(1) W(1) C(3) 56.9(6) 1_555 1_555 1_555 1_555 yes
S(3) Cu(1) W(1) C(4) 44(1) 1_555 1_555 1_555 1_555 yes
S(3) Cu(1) W(1) C(5) 124(1) 1_555 1_555 1_555 1_555 yes
S(3) Cu(1) N(1) C(11) -52(9) 1_555 1_555 1_555 1_555 yes
S(3) Cu(1) N(2) C(13) 11(21) 1_555 1_555 1_555 1_555 yes
S(3) Cu(3) W(1) C(1) -112(1) 1_555 1_555 1_555 1_555 yes
S(3) Cu(3) W(1) C(2) -46(1) 1_555 1_555 1_555 1_555 yes
S(3) Cu(3) W(1) C(3) -63.7(6) 1_555 1_555 1_555 1_555 yes
S(3) Cu(3) W(1) C(4) -97.6(6) 1_555 1_555 1_555 1_555 yes
S(3) Cu(3) W(1) C(5) -126.1(7) 1_555 1_555 1_555 1_555 yes
S(3) Cu(3) W(2) S(4) 88.1(3) 1_555 1_555 1_555 1_555 yes
S(3) Cu(3) W(2) S(5) -89.9(3) 1_555 1_555 1_555 1_555 yes
S(3) Cu(3) W(2) S(6) -1.5(4) 1_555 1_555 1_555 1_555 yes
S(3) Cu(3) W(2) C(17) 167.2(6) 1_555 1_555 1_555 1_555 yes
S(3) Cu(3) W(2) C(18) 141.7(7) 1_555 1_555 1_555 1_555 yes
S(3) Cu(3) W(2) C(19) 162(1) 1_555 1_555 1_555 1_555 yes
S(3) Cu(3) W(2) C(20) -141.2(9) 1_555 1_555 1_555 1_555 yes
S(3) Cu(3) W(2) C(21) -157.3(6) 1_555 1_555 1_555 1_555 yes
S(4) W(2) Cu(3) S(5) 178.0(3) 1_555 1_555 1_555 1_555 yes
S(4) W(2) Cu(4) S(5) -92.6(3) 1_555 1_555 1_555 1_555 yes
S(4) W(2) Cu(4) S(6) 92.2(3) 1_555 1_555 1_555 1_555 yes
S(4) W(2) Cu(4) N(4) -4.4(8) 1_555 1_555 1_555 1_555 yes
S(4) W(2) Cu(4) N(5) -178.5(8) 1_555 1_555 1_555 1_555 yes
S(4) W(2) Cu(5) S(6) -179.7(3) 1_555 1_555 1_555 1_555 yes
S(4) W(2) Cu(5) S(8) -82.6(3) 1_555 1_555 1_555 1_555 yes
S(4) W(2) Cu(5) S(9) 88.6(3) 1_555 1_555 1_555 1_555 yes
S(4) W(2) C(17) C(18) -87(1) 1_555 1_555 1_555 1_555 yes
S(4) W(2) C(17) C(21) 156(1) 1_555 1_555 1_555 1_555 yes
S(4) W(2) C(17) C(22) 35(1) 1_555 1_555 1_555 1_555 yes
S(4) W(2) C(18) C(17) 90(1) 1_555 1_555 1_555 1_555 yes
S(4) W(2) C(18) C(19) -154(1) 1_555 1_555 1_555 1_555 yes
S(4) W(2) C(18) C(23) -30(1) 1_555 1_555 1_555 1_555 yes
S(4) W(2) C(19) C(18) 29(1) 1_555 1_555 1_555 1_555 yes
S(4) W(2) C(19) C(20) 145(1) 1_555 1_555 1_555 1_555 yes
S(4) W(2) C(19) C(24) -92(1) 1_555 1_555 1_555 1_555 yes
S(4) W(2) C(20) C(19) -55(1) 1_555 1_555 1_555 1_555 yes
S(4) W(2) C(20) C(21) 59(1) 1_555 1_555 1_555 1_555 yes
S(4) W(2) C(20) C(25) -177(1) 1_555 1_555 1_555 1_555 yes
S(4) W(2) C(21) C(17) -26(1) 1_555 1_555 1_555 1_555 yes
S(4) W(2) C(21) C(20) -142(1) 1_555 1_555 1_555 1_555 yes
S(4) W(2) C(21) C(26) 94(1) 1_555 1_555 1_555 1_555 yes
S(4) Cu(3) W(1) C(1) -17(1) 1_555 1_555 1_555 1_555 yes
S(4) Cu(3) W(1) C(2) 48(1) 1_555 1_555 1_555 1_555 yes
S(4) Cu(3) W(1) C(3) 31.0(6) 1_555 1_555 1_555 1_555 yes
S(4) Cu(3) W(1) C(4) -3.0(6) 1_555 1_555 1_555 1_555 yes
S(4) Cu(3) W(1) C(5) -31.4(7) 1_555 1_555 1_555 1_555 yes
S(4) Cu(3) W(2) S(5) -178.0(3) 1_555 1_555 1_555 1_555 yes
S(4) Cu(3) W(2) S(6) -89.6(3) 1_555 1_555 1_555 1_555 yes
S(4) Cu(3) W(2) C(17) 79.1(6) 1_555 1_555 1_555 1_555 yes
S(4) Cu(3) W(2) C(18) 53.6(7) 1_555 1_555 1_555 1_555 yes
S(4) Cu(3) W(2) C(19) 74(1) 1_555 1_555 1_555 1_555 yes
S(4) Cu(3) W(2) C(20) 130.6(8) 1_555 1_555 1_555 1_555 yes
S(4) Cu(3) W(2) C(21) 114.6(6) 1_555 1_555 1_555 1_555 yes
S(4) Cu(5) W(2) S(5) 90.8(3) 1_555 1_555 1_555 1_555 yes
S(4) Cu(5) W(2) S(6) 179.7(3) 1_555 1_555 1_555 1_555 yes
S(4) Cu(5) W(2) C(17) -51.5(7) 1_555 1_555 1_555 1_555 yes
S(4) Cu(5) W(2) C(18) -76.7(6) 1_555 1_555 1_555 1_555 yes
S(4) Cu(5) W(2) C(19) -111.5(6) 1_555 1_555 1_555 1_555 yes
S(4) Cu(5) W(2) C(20) -130.5(8) 1_555 1_555 1_555 1_555 yes
S(4) Cu(5) W(2) C(21) -77(1) 1_555 1_555 1_555 1_555 yes
S(4) Cu(5) W(3) S(7) -179.8(3) 1_555 1_555 1_555 1_555 yes
S(4) Cu(5) W(3) S(8) -89.0(3) 1_555 1_555 1_555 1_555 yes
S(4) Cu(5) W(3) S(9) 88.5(3) 1_555 1_555 1_555 1_555 yes
S(4) Cu(5) W(3) C(31) -35.7(7) 1_555 1_555 1_555 1_555 yes
S(4) Cu(5) W(3) C(32) -39(1) 1_555 1_555 1_555 1_555 yes
S(4) Cu(5) W(3) C(33) 38(1) 1_555 1_555 1_555 1_555 yes
S(4) Cu(5) W(3) C(34) 28.8(7) 1_555 1_555 1_555 1_555 yes
S(4) Cu(5) W(3) C(35) -4.4(6) 1_555 1_555 1_555 1_555 yes
S(5) W(2) Cu(4) S(6) -175.1(3) 1_555 1_555 1_555 1_555 yes
S(5) W(2) Cu(4) N(4) 88.3(8) 1_555 1_555 1_555 1_555 yes
S(5) W(2) Cu(4) N(5) -85.9(8) 1_555 1_555 1_555 1_555 yes
S(5) W(2) Cu(5) S(6) -89.0(3) 1_555 1_555 1_555 1_555 yes
S(5) W(2) Cu(5) S(8) 8.2(3) 1_555 1_555 1_555 1_555 yes
S(5) W(2) Cu(5) S(9) 179.4(3) 1_555 1_555 1_555 1_555 yes
S(5) W(2) C(17) C(18) 165(1) 1_555 1_555 1_555 1_555 yes
S(5) W(2) C(17) C(21) 50(1) 1_555 1_555 1_555 1_555 yes
S(5) W(2) C(17) C(22) -70(1) 1_555 1_555 1_555 1_555 yes
S(5) W(2) C(18) C(17) -21(1) 1_555 1_555 1_555 1_555 yes
S(5) W(2) C(18) C(19) 94(1) 1_555 1_555 1_555 1_555 yes
S(5) W(2) C(18) C(23) -142(1) 1_555 1_555 1_555 1_555 yes
S(5) W(2) C(19) C(18) -119(1) 1_555 1_555 1_555 1_555 yes
S(5) W(2) C(19) C(20) -3(1) 1_555 1_555 1_555 1_555 yes
S(5) W(2) C(19) C(24) 118(1) 1_555 1_555 1_555 1_555 yes
S(5) W(2) C(20) C(19) 177(1) 1_555 1_555 1_555 1_555 yes
S(5) W(2) C(20) C(21) -67(1) 1_555 1_555 1_555 1_555 yes
S(5) W(2) C(20) C(25) 54(1) 1_555 1_555 1_555 1_555 yes
S(5) W(2) C(21) C(17) -131(1) 1_555 1_555 1_555 1_555 yes
S(5) W(2) C(21) C(20) 112(1) 1_555 1_555 1_555 1_555 yes
S(5) W(2) C(21) C(26) -11(1) 1_555 1_555 1_555 1_555 yes
S(5) Cu(3) W(1) C(1) 152(1) 1_555 1_555 1_555 1_555 yes
S(5) Cu(3) W(1) C(2) -142(1) 1_555 1_555 1_555 1_555 yes
S(5) Cu(3) W(1) C(3) -159.3(6) 1_555 1_555 1_555 1_555 yes
S(5) Cu(3) W(1) C(4) 166.8(6) 1_555 1_555 1_555 1_555 yes
S(5) Cu(3) W(1) C(5) 138.3(7) 1_555 1_555 1_555 1_555 yes
S(5) Cu(3) W(2) S(6) 88.4(3) 1_555 1_555 1_555 1_555 yes
S(5) Cu(3) W(2) C(17) -102.9(6) 1_555 1_555 1_555 1_555 yes
S(5) Cu(3) W(2) C(18) -128.3(7) 1_555 1_555 1_555 1_555 yes
S(5) Cu(3) W(2) C(19) -107(1) 1_555 1_555 1_555 1_555 yes
S(5) Cu(3) W(2) C(20) -51.3(8) 1_555 1_555 1_555 1_555 yes
S(5) Cu(3) W(2) C(21) -67.4(6) 1_555 1_555 1_555 1_555 yes
S(5) Cu(4) W(2) S(6) 175.1(3) 1_555 1_555 1_555 1_555 yes
S(5) Cu(4) W(2) C(17) 47(1) 1_555 1_555 1_555 1_555 yes
S(5) Cu(4) W(2) C(18) 125(1) 1_555 1_555 1_555 1_555 yes
S(5) Cu(4) W(2) C(19) 120.3(6) 1_555 1_555 1_555 1_555 yes
S(5) Cu(4) W(2) C(20) 87.6(6) 1_555 1_555 1_555 1_555 yes
S(5) Cu(4) W(2) C(21) 55.4(6) 1_555 1_555 1_555 1_555 yes
S(5) Cu(4) N(4) C(27) 24(50) 1_555 1_555 1_555 1_555 yes
S(5) Cu(4) N(5) C(29) -7(45) 1_555 1_555 1_555 1_555 yes
S(6) W(2) Cu(4) N(4) -96.6(8) 1_555 1_555 1_555 1_555 yes
S(6) W(2) Cu(4) N(5) 89.3(8) 1_555 1_555 1_555 1_555 yes
S(6) W(2) Cu(5) S(8) 97.2(3) 1_555 1_555 1_555 1_555 yes
S(6) W(2) Cu(5) S(9) -91.6(3) 1_555 1_555 1_555 1_555 yes
S(6) W(2) C(17) C(18) 24(1) 1_555 1_555 1_555 1_555 yes
S(6) W(2) C(17) C(21) -90(1) 1_555 1_555 1_555 1_555 yes
S(6) W(2) C(17) C(22) 148(1) 1_555 1_555 1_555 1_555 yes
S(6) W(2) C(18) C(17) -163(1) 1_555 1_555 1_555 1_555 yes
S(6) W(2) C(18) C(19) -48(1) 1_555 1_555 1_555 1_555 yes
S(6) W(2) C(18) C(23) 75(1) 1_555 1_555 1_555 1_555 yes
S(6) W(2) C(19) C(18) 134(1) 1_555 1_555 1_555 1_555 yes
S(6) W(2) C(19) C(20) -109(1) 1_555 1_555 1_555 1_555 yes
S(6) W(2) C(19) C(24) 12(1) 1_555 1_555 1_555 1_555 yes
S(6) W(2) C(20) C(19) 70(1) 1_555 1_555 1_555 1_555 yes
S(6) W(2) C(20) C(21) -173(1) 1_555 1_555 1_555 1_555 yes
S(6) W(2) C(20) C(25) -51(1) 1_555 1_555 1_555 1_555 yes
S(6) W(2) C(21) C(17) 123(1) 1_555 1_555 1_555 1_555 yes
S(6) W(2) C(21) C(20) 7(1) 1_555 1_555 1_555 1_555 yes
S(6) W(2) C(21) C(26) -115(1) 1_555 1_555 1_555 1_555 yes
S(6) Cu(4) W(2) C(17) -128(1) 1_555 1_555 1_555 1_555 yes
S(6) Cu(4) W(2) C(18) -49(1) 1_555 1_555 1_555 1_555 yes
S(6) Cu(4) W(2) C(19) -54.9(6) 1_555 1_555 1_555 1_555 yes
S(6) Cu(4) W(2) C(20) -87.5(6) 1_555 1_555 1_555 1_555 yes
S(6) Cu(4) W(2) C(21) -119.7(6) 1_555 1_555 1_555 1_555 yes
S(6) Cu(4) N(4) C(27) -100(50) 1_555 1_555 1_555 1_555 yes
S(6) Cu(4) N(5) C(29) 107(45) 1_555 1_555 1_555 1_555 yes
S(6) Cu(5) W(2) C(17) 128.8(7) 1_555 1_555 1_555 1_555 yes
S(6) Cu(5) W(2) C(18) 103.6(6) 1_555 1_555 1_555 1_555 yes
S(6) Cu(5) W(2) C(19) 68.7(6) 1_555 1_555 1_555 1_555 yes
S(6) Cu(5) W(2) C(20) 49.8(9) 1_555 1_555 1_555 1_555 yes
S(6) Cu(5) W(2) C(21) 102(1) 1_555 1_555 1_555 1_555 yes
S(6) Cu(5) W(3) S(7) 6.3(3) 1_555 1_555 1_555 1_555 yes
S(6) Cu(5) W(3) S(8) 97.1(3) 1_555 1_555 1_555 1_555 yes
S(6) Cu(5) W(3) S(9) -85.4(3) 1_555 1_555 1_555 1_555 yes
S(6) Cu(5) W(3) C(31) 150.4(7) 1_555 1_555 1_555 1_555 yes
S(6) Cu(5) W(3) C(32) 146(1) 1_555 1_555 1_555 1_555 yes
S(6) Cu(5) W(3) C(33) -135(1) 1_555 1_555 1_555 1_555 yes
S(6) Cu(5) W(3) C(34) -145.1(7) 1_555 1_555 1_555 1_555 yes
S(6) Cu(5) W(3) C(35) -178.3(6) 1_555 1_555 1_555 1_555 yes
S(7) W(3) Cu(5) S(8) -90.8(3) 1_555 1_555 1_555 1_555 yes
S(7) W(3) Cu(5) S(9) 91.6(3) 1_555 1_555 1_555 1_555 yes
S(7) W(3) Cu(6) S(8) -179.2(3) 1_555 1_555 1_555 1_555 yes
S(7) W(3) Cu(6) N(6) -92.5(7) 1_555 1_555 1_555 1_555 yes
S(7) W(3) Cu(6) N(7) 90.4(9) 1_555 1_555 1_555 1_555 yes
S(7) W(3) Cu(7) S(9) 177.1(3) 1_555 1_555 1_555 1_555 yes
S(7) W(3) Cu(7) N(8) -94.4(9) 1_555 1_555 1_555 1_555 yes
S(7) W(3) Cu(7) N(9) 89.6(8) 1_555 1_555 1_555 1_555 yes
S(7) W(3) C(31) C(32) -32(1) 1_555 1_555 1_555 1_555 yes
S(7) W(3) C(31) C(35) -150(1) 1_555 1_555 1_555 1_555 yes
S(7) W(3) C(31) C(36) 86(2) 1_555 1_555 1_555 1_555 yes
S(7) W(3) C(32) C(31) 150(1) 1_555 1_555 1_555 1_555 yes
S(7) W(3) C(32) C(33) -94(1) 1_555 1_555 1_555 1_555 yes
S(7) W(3) C(32) C(37) 22(2) 1_555 1_555 1_555 1_555 yes
S(7) W(3) C(33) C(32) 83(1) 1_555 1_555 1_555 1_555 yes
S(7) W(3) C(33) C(34) -162(1) 1_555 1_555 1_555 1_555 yes
S(7) W(3) C(33) C(38) -41(2) 1_555 1_555 1_555 1_555 yes
S(7) W(3) C(34) C(33) 20(1) 1_555 1_555 1_555 1_555 yes
S(7) W(3) C(34) C(35) 138(1) 1_555 1_555 1_555 1_555 yes
S(7) W(3) C(34) C(39) -102(2) 1_555 1_555 1_555 1_555 yes
S(7) W(3) C(35) C(31) 46(1) 1_555 1_555 1_555 1_555 yes
S(7) W(3) C(35) C(34) -66(1) 1_555 1_555 1_555 1_555 yes
S(7) W(3) C(35) C(40) 165(1) 1_555 1_555 1_555 1_555 yes
S(7) Cu(6) W(3) S(8) 179.2(3) 1_555 1_555 1_555 1_555 yes
S(7) Cu(6) W(3) S(9) -90.7(3) 1_555 1_555 1_555 1_555 yes
S(7) Cu(6) W(3) C(31) 109.0(6) 1_555 1_555 1_555 1_555 yes
S(7) Cu(6) W(3) C(32) 74.2(7) 1_555 1_555 1_555 1_555 yes
S(7) Cu(6) W(3) C(33) 49.9(8) 1_555 1_555 1_555 1_555 yes
S(7) Cu(6) W(3) C(34) 79(1) 1_555 1_555 1_555 1_555 yes
S(7) Cu(6) W(3) C(35) 129.3(8) 1_555 1_555 1_555 1_555 yes
S(7) Cu(6) N(6) C(41) -55(8) 1_555 1_555 1_555 1_555 yes
S(7) Cu(6) N(7) C(43) 90(20) 1_555 1_555 1_555 1_555 yes
S(7) Cu(7) W(3) S(8) 91.5(3) 1_555 1_555 1_555 1_555 yes
S(7) Cu(7) W(3) S(9) -177.1(3) 1_555 1_555 1_555 1_555 yes
S(7) Cu(7) W(3) C(31) -59(1) 1_555 1_555 1_555 1_555 yes
S(7) Cu(7) W(3) C(32) -48.3(8) 1_555 1_555 1_555 1_555 yes
S(7) Cu(7) W(3) C(33) -77.8(7) 1_555 1_555 1_555 1_555 yes
S(7) Cu(7) W(3) C(34) -112.0(7) 1_555 1_555 1_555 1_555 yes
S(7) Cu(7) W(3) C(35) -128(1) 1_555 1_555 1_555 1_555 yes
S(7) Cu(7) N(8) C(45) -128(11) 1_555 1_555 1_555 1_555 yes
S(7) Cu(7) N(9) C(47) -163(17) 1_555 1_555 1_555 1_555 yes
S(8) W(3) Cu(5) S(9) -177.5(3) 1_555 1_555 1_555 1_555 yes
S(8) W(3) Cu(6) N(6) 86.7(7) 1_555 1_555 1_555 1_555 yes
S(8) W(3) Cu(6) N(7) -90.4(9) 1_555 1_555 1_555 1_555 yes
S(8) W(3) Cu(7) S(9) -91.4(3) 1_555 1_555 1_555 1_555 yes
S(8) W(3) Cu(7) N(8) -3.0(9) 1_555 1_555 1_555 1_555 yes
S(8) W(3) Cu(7) N(9) -178.9(8) 1_555 1_555 1_555 1_555 yes
S(8) W(3) C(31) C(32) -137(1) 1_555 1_555 1_555 1_555 yes
S(8) W(3) C(31) C(35) 104(1) 1_555 1_555 1_555 1_555 yes
S(8) W(3) C(31) C(36) -18(1) 1_555 1_555 1_555 1_555 yes
S(8) W(3) C(32) C(31) 45(1) 1_555 1_555 1_555 1_555 yes
S(8) W(3) C(32) C(33) 160(1) 1_555 1_555 1_555 1_555 yes
S(8) W(3) C(32) C(37) -82(2) 1_555 1_555 1_555 1_555 yes
S(8) W(3) C(33) C(32) -30(2) 1_555 1_555 1_555 1_555 yes
S(8) W(3) C(33) C(34) 84(1) 1_555 1_555 1_555 1_555 yes
S(8) W(3) C(33) C(38) -154(1) 1_555 1_555 1_555 1_555 yes
S(8) W(3) C(34) C(33) -127(1) 1_555 1_555 1_555 1_555 yes
S(8) W(3) C(34) C(35) -9(1) 1_555 1_555 1_555 1_555 yes
S(8) W(3) C(34) C(39) 109(2) 1_555 1_555 1_555 1_555 yes
S(8) W(3) C(35) C(31) -74(1) 1_555 1_555 1_555 1_555 yes
S(8) W(3) C(35) C(34) 172(1) 1_555 1_555 1_555 1_555 yes
S(8) W(3) C(35) C(40) 44(2) 1_555 1_555 1_555 1_555 yes
S(8) Cu(5) W(2) C(17) -134.1(7) 1_555 1_555 1_555 1_555 yes
S(8) Cu(5) W(2) C(18) -159.2(6) 1_555 1_555 1_555 1_555 yes
S(8) Cu(5) W(2) C(19) 165.9(6) 1_555 1_555 1_555 1_555 yes
S(8) Cu(5) W(2) C(20) 147.0(9) 1_555 1_555 1_555 1_555 yes
S(8) Cu(5) W(2) C(21) -159(1) 1_555 1_555 1_555 1_555 yes
S(8) Cu(5) W(3) S(9) 177.5(3) 1_555 1_555 1_555 1_555 yes
S(8) Cu(5) W(3) C(31) 53.3(7) 1_555 1_555 1_555 1_555 yes
S(8) Cu(5) W(3) C(32) 49(1) 1_555 1_555 1_555 1_555 yes
S(8) Cu(5) W(3) C(33) 127(1) 1_555 1_555 1_555 1_555 yes
S(8) Cu(5) W(3) C(34) 117.8(7) 1_555 1_555 1_555 1_555 yes
S(8) Cu(5) W(3) C(35) 84.6(6) 1_555 1_555 1_555 1_555 yes
S(8) Cu(6) W(3) S(9) 90.0(3) 1_555 1_555 1_555 1_555 yes
S(8) Cu(6) W(3) C(31) -70.3(6) 1_555 1_555 1_555 1_555 yes
S(8) Cu(6) W(3) C(32) -105.1(7) 1_555 1_555 1_555 1_555 yes
S(8) Cu(6) W(3) C(33) -129.3(8) 1_555 1_555 1_555 1_555 yes
S(8) Cu(6) W(3) C(34) -99(1) 1_555 1_555 1_555 1_555 yes
S(8) Cu(6) W(3) C(35) -50.0(8) 1_555 1_555 1_555 1_555 yes
S(8) Cu(6) N(6) C(41) 58(8) 1_555 1_555 1_555 1_555 yes
S(8) Cu(6) N(7) C(43) -36(21) 1_555 1_555 1_555 1_555 yes
S(9) W(3) Cu(6) N(6) 176.8(7) 1_555 1_555 1_555 1_555 yes
S(9) W(3) Cu(6) N(7) -0.3(9) 1_555 1_555 1_555 1_555 yes
S(9) W(3) Cu(7) N(8) 88.5(9) 1_555 1_555 1_555 1_555 yes
S(9) W(3) Cu(7) N(9) -87.5(8) 1_555 1_555 1_555 1_555 yes
S(9) W(3) C(31) C(32) 116(1) 1_555 1_555 1_555 1_555 yes
S(9) W(3) C(31) C(35) -1(1) 1_555 1_555 1_555 1_555 yes
S(9) W(3) C(31) C(36) -124(1) 1_555 1_555 1_555 1_555 yes
S(9) W(3) C(32) C(31) -100(1) 1_555 1_555 1_555 1_555 yes
S(9) W(3) C(32) C(33) 13(2) 1_555 1_555 1_555 1_555 yes
S(9) W(3) C(32) C(37) 131(2) 1_555 1_555 1_555 1_555 yes
S(9) W(3) C(33) C(32) -170(1) 1_555 1_555 1_555 1_555 yes
S(9) W(3) C(33) C(34) -55(1) 1_555 1_555 1_555 1_555 yes
S(9) W(3) C(33) C(38) 65(2) 1_555 1_555 1_555 1_555 yes
S(9) W(3) C(34) C(33) 126(1) 1_555 1_555 1_555 1_555 yes
S(9) W(3) C(34) C(35) -115(1) 1_555 1_555 1_555 1_555 yes
S(9) W(3) C(34) C(39) 3(2) 1_555 1_555 1_555 1_555 yes
S(9) W(3) C(35) C(31) 178(1) 1_555 1_555 1_555 1_555 yes
S(9) W(3) C(35) C(34) 65(1) 1_555 1_555 1_555 1_555 yes
S(9) W(3) C(35) C(40) -62(2) 1_555 1_555 1_555 1_555 yes
S(9) Cu(5) W(2) C(17) 37.1(7) 1_555 1_555 1_555 1_555 yes
S(9) Cu(5) W(2) C(18) 12.0(6) 1_555 1_555 1_555 1_555 yes
S(9) Cu(5) W(2) C(19) -22.9(6) 1_555 1_555 1_555 1_555 yes
S(9) Cu(5) W(2) C(20) -41.8(9) 1_555 1_555 1_555 1_555 yes
S(9) Cu(5) W(2) C(21) 11(1) 1_555 1_555 1_555 1_555 yes
S(9) Cu(5) W(3) C(31) -124.3(7) 1_555 1_555 1_555 1_555 yes
S(9) Cu(5) W(3) C(32) -128(1) 1_555 1_555 1_555 1_555 yes
S(9) Cu(5) W(3) C(33) -49(1) 1_555 1_555 1_555 1_555 yes
S(9) Cu(5) W(3) C(34) -59.7(7) 1_555 1_555 1_555 1_555 yes
S(9) Cu(5) W(3) C(35) -92.9(6) 1_555 1_555 1_555 1_555 yes
S(9) Cu(7) W(3) C(31) 117(1) 1_555 1_555 1_555 1_555 yes
S(9) Cu(7) W(3) C(32) 128.8(8) 1_555 1_555 1_555 1_555 yes
S(9) Cu(7) W(3) C(33) 99.3(7) 1_555 1_555 1_555 1_555 yes
S(9) Cu(7) W(3) C(34) 65.1(7) 1_555 1_555 1_555 1_555 yes
S(9) Cu(7) W(3) C(35) 48(1) 1_555 1_555 1_555 1_555 yes
S(9) Cu(7) N(8) C(45) -1(11) 1_555 1_555 1_555 1_555 yes
S(9) Cu(7) N(9) C(47) 77(17) 1_555 1_555 1_555 1_555 yes
N(1) Cu(1) W(1) C(1) 31.0(10) 1_555 1_555 1_555 1_555 yes
N(1) Cu(1) W(1) C(2) -0.5(10) 1_555 1_555 1_555 1_555 yes
N(1) Cu(1) W(1) C(3) -34.6(10) 1_555 1_555 1_555 1_555 yes
N(1) Cu(1) W(1) C(4) -46(1) 1_555 1_555 1_555 1_555 yes
N(1) Cu(1) W(1) C(5) 32(1) 1_555 1_555 1_555 1_555 yes
N(1) Cu(1) N(2) C(13) 133(21) 1_555 1_555 1_555 1_555 yes
N(2) Cu(1) W(1) C(1) -140(1) 1_555 1_555 1_555 1_555 yes
N(2) Cu(1) W(1) C(2) -171(1) 1_555 1_555 1_555 1_555 yes
N(2) Cu(1) W(1) C(3) 154(1) 1_555 1_555 1_555 1_555 yes
N(2) Cu(1) W(1) C(4) 142(1) 1_555 1_555 1_555 1_555 yes
N(2) Cu(1) W(1) C(5) -138(1) 1_555 1_555 1_555 1_555 yes
N(2) Cu(1) N(1) C(11) 179(8) 1_555 1_555 1_555 1_555 yes
N(3) Cu(2) W(1) C(1) 101(4) 1_555 1_555 1_555 1_555 yes
N(3) Cu(2) W(1) C(2) 74(4) 1_555 1_555 1_555 1_555 yes
N(3) Cu(2) W(1) C(3) 139(4) 1_555 1_555 1_555 1_555 yes
N(3) Cu(2) W(1) C(4) 168(4) 1_555 1_555 1_555 1_555 yes
N(3) Cu(2) W(1) C(5) 138(4) 1_555 1_555 1_555 1_555 yes
N(4) Cu(4) W(2) C(17) 135(1) 1_555 1_555 1_555 1_555 yes
N(4) Cu(4) W(2) C(18) -146(1) 1_555 1_555 1_555 1_555 yes
N(4) Cu(4) W(2) C(19) -151.5(10) 1_555 1_555 1_555 1_555 yes
N(4) Cu(4) W(2) C(20) 175.9(10) 1_555 1_555 1_555 1_555 yes
N(4) Cu(4) W(2) C(21) 143(1) 1_555 1_555 1_555 1_555 yes
N(4) Cu(4) N(5) C(29) -126(45) 1_555 1_555 1_555 1_555 yes
N(5) Cu(4) W(2) C(17) -38(1) 1_555 1_555 1_555 1_555 yes
N(5) Cu(4) W(2) C(18) 39(1) 1_555 1_555 1_555 1_555 yes
N(5) Cu(4) W(2) C(19) 34.4(10) 1_555 1_555 1_555 1_555 yes
N(5) Cu(4) W(2) C(20) 1.7(10) 1_555 1_555 1_555 1_555 yes
N(5) Cu(4) W(2) C(21) -30.4(10) 1_555 1_555 1_555 1_555 yes
N(5) Cu(4) N(4) C(27) 139(50) 1_555 1_555 1_555 1_555 yes
N(6) Cu(6) W(3) C(31) 16.5(9) 1_555 1_555 1_555 1_555 yes
N(6) Cu(6) W(3) C(32) -18.4(10) 1_555 1_555 1_555 1_555 yes
N(6) Cu(6) W(3) C(33) -42(1) 1_555 1_555 1_555 1_555 yes
N(6) Cu(6) W(3) C(34) -12(1) 1_555 1_555 1_555 1_555 yes
N(6) Cu(6) W(3) C(35) 36(1) 1_555 1_555 1_555 1_555 yes
N(6) Cu(6) N(7) C(43) -150(20) 1_555 1_555 1_555 1_555 yes
N(7) Cu(6) W(3) C(31) -160(1) 1_555 1_555 1_555 1_555 yes
N(7) Cu(6) W(3) C(32) 164(1) 1_555 1_555 1_555 1_555 yes
N(7) Cu(6) W(3) C(33) 140(1) 1_555 1_555 1_555 1_555 yes
N(7) Cu(6) W(3) C(34) 170(1) 1_555 1_555 1_555 1_555 yes
N(7) Cu(6) W(3) C(35) -140(1) 1_555 1_555 1_555 1_555 yes
N(7) Cu(6) N(6) C(41) -179(8) 1_555 1_555 1_555 1_555 yes
N(8) Cu(7) W(3) C(31) -154(1) 1_555 1_555 1_555 1_555 yes
N(8) Cu(7) W(3) C(32) -142(1) 1_555 1_555 1_555 1_555 yes
N(8) Cu(7) W(3) C(33) -172(1) 1_555 1_555 1_555 1_555 yes
N(8) Cu(7) W(3) C(34) 153(1) 1_555 1_555 1_555 1_555 yes
N(8) Cu(7) W(3) C(35) 136(1) 1_555 1_555 1_555 1_555 yes
N(8) Cu(7) N(9) C(47) -41(17) 1_555 1_555 1_555 1_555 yes
N(9) Cu(7) W(3) C(31) 29(1) 1_555 1_555 1_555 1_555 yes
N(9) Cu(7) W(3) C(32) 41(1) 1_555 1_555 1_555 1_555 yes
N(9) Cu(7) W(3) C(33) 11(1) 1_555 1_555 1_555 1_555 yes
N(9) Cu(7) W(3) C(34) -22(1) 1_555 1_555 1_555 1_555 yes
N(9) Cu(7) W(3) C(35) -39(1) 1_555 1_555 1_555 1_555 yes
N(9) Cu(7) N(8) C(45) 113(11) 1_555 1_555 1_555 1_555 yes
C(1) W(1) C(2) C(3) 113(2) 1_555 1_555 1_555 1_555 yes
C(1) W(1) C(2) C(7) -123(2) 1_555 1_555 1_555 1_555 yes
C(1) W(1) C(3) C(2) -37(1) 1_555 1_555 1_555 1_555 yes
C(1) W(1) C(3) C(4) 80(1) 1_555 1_555 1_555 1_555 yes
C(1) W(1) C(3) C(8) -157(2) 1_555 1_555 1_555 1_555 yes
C(1) W(1) C(4) C(3) -77(1) 1_555 1_555 1_555 1_555 yes
C(1) W(1) C(4) C(5) 37(1) 1_555 1_555 1_555 1_555 yes
C(1) W(1) C(4) C(9) 156(2) 1_555 1_555 1_555 1_555 yes
C(1) W(1) C(5) C(4) -115(1) 1_555 1_555 1_555 1_555 yes
C(1) W(1) C(5) C(10) 123(2) 1_555 1_555 1_555 1_555 yes
C(1) C(2) W(1) C(3) -113(2) 1_555 1_555 1_555 1_555 yes
C(1) C(2) W(1) C(4) -78(1) 1_555 1_555 1_555 1_555 yes
C(1) C(2) W(1) C(5) -37(1) 1_555 1_555 1_555 1_555 yes
C(1) C(2) C(3) C(4) 5(2) 1_555 1_555 1_555 1_555 yes
C(1) C(2) C(3) C(8) -173(2) 1_555 1_555 1_555 1_555 yes
C(1) C(5) W(1) C(2) 36(1) 1_555 1_555 1_555 1_555 yes
C(1) C(5) W(1) C(3) 78(1) 1_555 1_555 1_555 1_555 yes
C(1) C(5) W(1) C(4) 115(1) 1_555 1_555 1_555 1_555 yes
C(1) C(5) C(4) C(3) 1(2) 1_555 1_555 1_555 1_555 yes
C(1) C(5) C(4) C(9) 176(2) 1_555 1_555 1_555 1_555 yes
C(2) W(1) C(1) C(5) -116(2) 1_555 1_555 1_555 1_555 yes
C(2) W(1) C(1) C(6) 120(2) 1_555 1_555 1_555 1_555 yes
C(2) W(1) C(3) C(4) 117(2) 1_555 1_555 1_555 1_555 yes
C(2) W(1) C(3) C(8) -119(2) 1_555 1_555 1_555 1_555 yes
C(2) W(1) C(4) C(3) -36(1) 1_555 1_555 1_555 1_555 yes
C(2) W(1) C(4) C(5) 77(1) 1_555 1_555 1_555 1_555 yes
C(2) W(1) C(4) C(9) -162(2) 1_555 1_555 1_555 1_555 yes
C(2) W(1) C(5) C(4) -79(1) 1_555 1_555 1_555 1_555 yes
C(2) W(1) C(5) C(10) 160(2) 1_555 1_555 1_555 1_555 yes
C(2) C(1) W(1) C(3) 38(1) 1_555 1_555 1_555 1_555 yes
C(2) C(1) W(1) C(4) 78(1) 1_555 1_555 1_555 1_555 yes
C(2) C(1) W(1) C(5) 116(2) 1_555 1_555 1_555 1_555 yes
C(2) C(1) C(5) C(4) 1(2) 1_555 1_555 1_555 1_555 yes
C(2) C(1) C(5) C(10) 176(2) 1_555 1_555 1_555 1_555 yes
C(2) C(3) W(1) C(4) -117(2) 1_555 1_555 1_555 1_555 yes
C(2) C(3) W(1) C(5) -79(1) 1_555 1_555 1_555 1_555 yes
C(2) C(3) C(4) C(5) -4(2) 1_555 1_555 1_555 1_555 yes
C(2) C(3) C(4) C(9) -178(2) 1_555 1_555 1_555 1_555 yes
C(3) W(1) C(1) C(5) -77(1) 1_555 1_555 1_555 1_555 yes
C(3) W(1) C(1) C(6) 159(2) 1_555 1_555 1_555 1_555 yes
C(3) W(1) C(2) C(7) 122(2) 1_555 1_555 1_555 1_555 yes
C(3) W(1) C(4) C(5) 114(2) 1_555 1_555 1_555 1_555 yes
C(3) W(1) C(4) C(9) -125(2) 1_555 1_555 1_555 1_555 yes
C(3) W(1) C(5) C(4) -37(1) 1_555 1_555 1_555 1_555 yes
C(3) W(1) C(5) C(10) -158(2) 1_555 1_555 1_555 1_555 yes
C(3) C(2) W(1) C(4) 35(1) 1_555 1_555 1_555 1_555 yes
C(3) C(2) W(1) C(5) 76(1) 1_555 1_555 1_555 1_555 yes
C(3) C(2) C(1) C(5) -4(2) 1_555 1_555 1_555 1_555 yes
C(3) C(2) C(1) C(6) 173(2) 1_555 1_555 1_555 1_555 yes
C(3) C(4) W(1) C(5) -114(2) 1_555 1_555 1_555 1_555 yes
C(3) C(4) C(5) C(10) -173(2) 1_555 1_555 1_555 1_555 yes
C(4) W(1) C(1) C(5) -37(1) 1_555 1_555 1_555 1_555 yes
C(4) W(1) C(1) C(6) -160(2) 1_555 1_555 1_555 1_555 yes
C(4) W(1) C(2) C(7) 157(2) 1_555 1_555 1_555 1_555 yes
C(4) W(1) C(3) C(8) 122(2) 1_555 1_555 1_555 1_555 yes
C(4) W(1) C(5) C(10) -120(2) 1_555 1_555 1_555 1_555 yes
C(4) C(3) W(1) C(5) 38(1) 1_555 1_555 1_555 1_555 yes
C(4) C(3) C(2) C(7) 179(2) 1_555 1_555 1_555 1_555 yes
C(4) C(5) C(1) C(6) -175(2) 1_555 1_555 1_555 1_555 yes
C(5) W(1) C(1) C(6) -123(2) 1_555 1_555 1_555 1_555 yes
C(5) W(1) C(2) C(7) -160(2) 1_555 1_555 1_555 1_555 yes
C(5) W(1) C(3) C(8) 160(2) 1_555 1_555 1_555 1_555 yes
C(5) W(1) C(4) C(9) 119(2) 1_555 1_555 1_555 1_555 yes
C(5) C(1) C(2) C(7) -178(2) 1_555 1_555 1_555 1_555 yes
C(5) C(4) C(3) C(8) 174(2) 1_555 1_555 1_555 1_555 yes
C(6) C(1) C(2) C(7) -1(4) 1_555 1_555 1_555 1_555 yes
C(6) C(1) C(5) C(10) 0(4) 1_555 1_555 1_555 1_555 yes
C(7) C(2) C(3) C(8) 0(4) 1_555 1_555 1_555 1_555 yes
C(8) C(3) C(4) C(9) 0(4) 1_555 1_555 1_555 1_555 yes
C(9) C(4) C(5) C(10) 1(3) 1_555 1_555 1_555 1_555 yes
C(17) W(2) C(18) C(19) 115(1) 1_555 1_555 1_555 1_555 yes
C(17) W(2) C(18) C(23) -121(2) 1_555 1_555 1_555 1_555 yes
C(17) W(2) C(19) C(18) -36(1) 1_555 1_555 1_555 1_555 yes
C(17) W(2) C(19) C(20) 79(1) 1_555 1_555 1_555 1_555 yes
C(17) W(2) C(19) C(24) -158(2) 1_555 1_555 1_555 1_555 yes
C(17) W(2) C(20) C(19) -77(1) 1_555 1_555 1_555 1_555 yes
C(17) W(2) C(20) C(21) 38(1) 1_555 1_555 1_555 1_555 yes
C(17) W(2) C(20) C(25) 160(2) 1_555 1_555 1_555 1_555 yes
C(17) W(2) C(21) C(20) -115(2) 1_555 1_555 1_555 1_555 yes
C(17) W(2) C(21) C(26) 120(2) 1_555 1_555 1_555 1_555 yes
C(17) C(18) W(2) C(19) -115(1) 1_555 1_555 1_555 1_555 yes
C(17) C(18) W(2) C(20) -78(1) 1_555 1_555 1_555 1_555 yes
C(17) C(18) W(2) C(21) -38(1) 1_555 1_555 1_555 1_555 yes
C(17) C(18) C(19) C(20) 1(2) 1_555 1_555 1_555 1_555 yes
C(17) C(18) C(19) C(24) -171(2) 1_555 1_555 1_555 1_555 yes
C(17) C(21) W(2) C(18) 36(1) 1_555 1_555 1_555 1_555 yes
C(17) C(21) W(2) C(19) 77(1) 1_555 1_555 1_555 1_555 yes
C(17) C(21) W(2) C(20) 115(2) 1_555 1_555 1_555 1_555 yes
C(17) C(21) C(20) C(19) 2(2) 1_555 1_555 1_555 1_555 yes
C(17) C(21) C(20) C(25) 177(2) 1_555 1_555 1_555 1_555 yes
C(18) W(2) C(17) C(21) -115(1) 1_555 1_555 1_555 1_555 yes
C(18) W(2) C(17) C(22) 123(2) 1_555 1_555 1_555 1_555 yes
C(18) W(2) C(19) C(20) 116(1) 1_555 1_555 1_555 1_555 yes
C(18) W(2) C(19) C(24) -121(2) 1_555 1_555 1_555 1_555 yes
C(18) W(2) C(20) C(19) -36(1) 1_555 1_555 1_555 1_555 yes
C(18) W(2) C(20) C(21) 78(1) 1_555 1_555 1_555 1_555 yes
C(18) W(2) C(20) C(25) -159(2) 1_555 1_555 1_555 1_555 yes
C(18) W(2) C(21) C(20) -79(1) 1_555 1_555 1_555 1_555 yes
C(18) W(2) C(21) C(26) 157(2) 1_555 1_555 1_555 1_555 yes
C(18) C(17) W(2) C(19) 37(1) 1_555 1_555 1_555 1_555 yes
C(18) C(17) W(2) C(20) 79(1) 1_555 1_555 1_555 1_555 yes
C(18) C(17) W(2) C(21) 115(1) 1_555 1_555 1_555 1_555 yes
C(18) C(17) C(21) C(20) -1(2) 1_555 1_555 1_555 1_555 yes
C(18) C(17) C(21) C(26) 172(2) 1_555 1_555 1_555 1_555 yes
C(18) C(19) W(2) C(20) -116(1) 1_555 1_555 1_555 1_555 yes
C(18) C(19) W(2) C(21) -79(1) 1_555 1_555 1_555 1_555 yes
C(18) C(19) C(20) C(21) -2(2) 1_555 1_555 1_555 1_555 yes
C(18) C(19) C(20) C(25) -177(2) 1_555 1_555 1_555 1_555 yes
C(19) W(2) C(17) C(21) -77(1) 1_555 1_555 1_555 1_555 yes
C(19) W(2) C(17) C(22) 161(2) 1_555 1_555 1_555 1_555 yes
C(19) W(2) C(18) C(23) 123(2) 1_555 1_555 1_555 1_555 yes
C(19) W(2) C(20) C(21) 115(1) 1_555 1_555 1_555 1_555 yes
C(19) W(2) C(20) C(25) -122(2) 1_555 1_555 1_555 1_555 yes
C(19) W(2) C(21) C(20) -38(1) 1_555 1_555 1_555 1_555 yes
C(19) W(2) C(21) C(26) -161(2) 1_555 1_555 1_555 1_555 yes
C(19) C(18) W(2) C(20) 37(1) 1_555 1_555 1_555 1_555 yes
C(19) C(18) W(2) C(21) 77(1) 1_555 1_555 1_555 1_555 yes
C(19) C(18) C(17) C(21) 0(2) 1_555 1_555 1_555 1_555 yes
C(19) C(18) C(17) C(22) 175(2) 1_555 1_555 1_555 1_555 yes
C(19) C(20) W(2) C(21) -115(1) 1_555 1_555 1_555 1_555 yes
C(19) C(20) C(21) C(26) -172(2) 1_555 1_555 1_555 1_555 yes
C(20) W(2) C(17) C(21) -36(1) 1_555 1_555 1_555 1_555 yes
C(20) W(2) C(17) C(22) -157(2) 1_555 1_555 1_555 1_555 yes
C(20) W(2) C(18) C(23) 160(2) 1_555 1_555 1_555 1_555 yes
C(20) W(2) C(19) C(24) 121(2) 1_555 1_555 1_555 1_555 yes
C(20) W(2) C(21) C(26) -123(2) 1_555 1_555 1_555 1_555 yes
C(20) C(19) W(2) C(21) 36(1) 1_555 1_555 1_555 1_555 yes
C(20) C(19) C(18) C(23) 174(2) 1_555 1_555 1_555 1_555 yes
C(20) C(21) C(17) C(22) -177(2) 1_555 1_555 1_555 1_555 yes
C(21) W(2) C(17) C(22) -120(2) 1_555 1_555 1_555 1_555 yes
C(21) W(2) C(18) C(23) -159(2) 1_555 1_555 1_555 1_555 yes
C(21) W(2) C(19) C(24) 158(2) 1_555 1_555 1_555 1_555 yes
C(21) W(2) C(20) C(25) 122(2) 1_555 1_555 1_555 1_555 yes
C(21) C(17) C(18) C(23) -172(2) 1_555 1_555 1_555 1_555 yes
C(21) C(20) C(19) C(24) 169(2) 1_555 1_555 1_555 1_555 yes
C(22) C(17) C(18) C(23) 2(3) 1_555 1_555 1_555 1_555 yes
C(22) C(17) C(21) C(26) -2(3) 1_555 1_555 1_555 1_555 yes
C(23) C(18) C(19) C(24) 1(3) 1_555 1_555 1_555 1_555 yes
C(24) C(19) C(20) C(25) -4(3) 1_555 1_555 1_555 1_555 yes
C(25) C(20) C(21) C(26) 2(4) 1_555 1_555 1_555 1_555 yes
C(31) W(3) C(32) C(33) 114(2) 1_555 1_555 1_555 1_555 yes
C(31) W(3) C(32) C(37) -128(3) 1_555 1_555 1_555 1_555 yes
C(31) W(3) C(33) C(32) -37(1) 1_555 1_555 1_555 1_555 yes
C(31) W(3) C(33) C(34) 77(1) 1_555 1_555 1_555 1_555 yes
C(31) W(3) C(33) C(38) -161(2) 1_555 1_555 1_555 1_555 yes
C(31) W(3) C(34) C(33) -79(1) 1_555 1_555 1_555 1_555 yes
C(31) W(3) C(34) C(35) 38(1) 1_555 1_555 1_555 1_555 yes
C(31) W(3) C(34) C(39) 157(2) 1_555 1_555 1_555 1_555 yes
C(31) W(3) C(35) C(34) -112(2) 1_555 1_555 1_555 1_555 yes
C(31) W(3) C(35) C(40) 118(2) 1_555 1_555 1_555 1_555 yes
C(31) C(32) W(3) C(33) -114(2) 1_555 1_555 1_555 1_555 yes
C(31) C(32) W(3) C(34) -77(1) 1_555 1_555 1_555 1_555 yes
C(31) C(32) W(3) C(35) -35(1) 1_555 1_555 1_555 1_555 yes
C(31) C(32) C(33) C(34) -1(3) 1_555 1_555 1_555 1_555 yes
C(31) C(32) C(33) C(38) -173(2) 1_555 1_555 1_555 1_555 yes
C(31) C(35) W(3) C(32) 35(1) 1_555 1_555 1_555 1_555 yes
C(31) C(35) W(3) C(33) 77(1) 1_555 1_555 1_555 1_555 yes
C(31) C(35) W(3) C(34) 112(2) 1_555 1_555 1_555 1_555 yes
C(31) C(35) C(34) C(33) -6(3) 1_555 1_555 1_555 1_555 yes
C(31) C(35) C(34) C(39) 171(2) 1_555 1_555 1_555 1_555 yes
C(32) W(3) C(31) C(35) -118(2) 1_555 1_555 1_555 1_555 yes
C(32) W(3) C(31) C(36) 118(2) 1_555 1_555 1_555 1_555 yes
C(32) W(3) C(33) C(34) 114(2) 1_555 1_555 1_555 1_555 yes
C(32) W(3) C(33) C(38) -124(3) 1_555 1_555 1_555 1_555 yes
C(32) W(3) C(34) C(33) -38(1) 1_555 1_555 1_555 1_555 yes
C(32) W(3) C(34) C(35) 79(1) 1_555 1_555 1_555 1_555 yes
C(32) W(3) C(34) C(39) -161(2) 1_555 1_555 1_555 1_555 yes
C(32) W(3) C(35) C(34) -77(1) 1_555 1_555 1_555 1_555 yes
C(32) W(3) C(35) C(40) 154(2) 1_555 1_555 1_555 1_555 yes
C(32) C(31) W(3) C(33) 38(1) 1_555 1_555 1_555 1_555 yes
C(32) C(31) W(3) C(34) 79(1) 1_555 1_555 1_555 1_555 yes
C(32) C(31) W(3) C(35) 118(2) 1_555 1_555 1_555 1_555 yes
C(32) C(31) C(35) C(34) 5(2) 1_555 1_555 1_555 1_555 yes
C(32) C(31) C(35) C(40) 175(2) 1_555 1_555 1_555 1_555 yes
C(32) C(33) W(3) C(34) -114(2) 1_555 1_555 1_555 1_555 yes
C(32) C(33) W(3) C(35) -78(1) 1_555 1_555 1_555 1_555 yes
C(32) C(33) C(34) C(35) 5(3) 1_555 1_555 1_555 1_555 yes
C(32) C(33) C(34) C(39) -173(2) 1_555 1_555 1_555 1_555 yes
C(33) W(3) C(31) C(35) -79(1) 1_555 1_555 1_555 1_555 yes
C(33) W(3) C(31) C(36) 156(2) 1_555 1_555 1_555 1_555 yes
C(33) W(3) C(32) C(37) 117(3) 1_555 1_555 1_555 1_555 yes
C(33) W(3) C(34) C(35) 117(2) 1_555 1_555 1_555 1_555 yes
C(33) W(3) C(34) C(39) -123(3) 1_555 1_555 1_555 1_555 yes
C(33) W(3) C(35) C(34) -35(1) 1_555 1_555 1_555 1_555 yes
C(33) W(3) C(35) C(40) -164(2) 1_555 1_555 1_555 1_555 yes
C(33) C(32) W(3) C(34) 37(1) 1_555 1_555 1_555 1_555 yes
C(33) C(32) W(3) C(35) 78(1) 1_555 1_555 1_555 1_555 yes
C(33) C(32) C(31) C(35) -2(2) 1_555 1_555 1_555 1_555 yes
C(33) C(32) C(31) C(36) 175(2) 1_555 1_555 1_555 1_555 yes
C(33) C(34) W(3) C(35) -117(2) 1_555 1_555 1_555 1_555 yes
C(33) C(34) C(35) C(40) -175(2) 1_555 1_555 1_555 1_555 yes
C(34) W(3) C(31) C(35) -38(1) 1_555 1_555 1_555 1_555 yes
C(34) W(3) C(31) C(36) -162(2) 1_555 1_555 1_555 1_555 yes
C(34) W(3) C(32) C(37) 154(2) 1_555 1_555 1_555 1_555 yes
C(34) W(3) C(33) C(38) 120(3) 1_555 1_555 1_555 1_555 yes
C(34) W(3) C(35) C(40) -128(2) 1_555 1_555 1_555 1_555 yes
C(34) C(33) W(3) C(35) 36(1) 1_555 1_555 1_555 1_555 yes
C(34) C(33) C(32) C(37) 172(2) 1_555 1_555 1_555 1_555 yes
C(34) C(35) C(31) C(36) -172(2) 1_555 1_555 1_555 1_555 yes
C(35) W(3) C(31) C(36) -123(2) 1_555 1_555 1_555 1_555 yes
C(35) W(3) C(32) C(37) -164(2) 1_555 1_555 1_555 1_555 yes
C(35) W(3) C(33) C(38) 157(2) 1_555 1_555 1_555 1_555 yes
C(35) W(3) C(34) C(39) 119(2) 1_555 1_555 1_555 1_555 yes
C(35) C(31) C(32) C(37) -176(2) 1_555 1_555 1_555 1_555 yes
C(35) C(34) C(33) C(38) 177(2) 1_555 1_555 1_555 1_555 yes
C(36) C(31) C(32) C(37) 2(4) 1_555 1_555 1_555 1_555 yes
C(36) C(31) C(35) C(40) -2(4) 1_555 1_555 1_555 1_555 yes
C(37) C(32) C(33) C(38) 0(4) 1_555 1_555 1_555 1_555 yes
C(38) C(33) C(34) C(39) 0(4) 1_555 1_555 1_555 1_555 yes
C(39) C(34) C(35) C(40) 2(4) 1_555 1_555 1_555 1_555 yes
